data_7711081
loop_
_publ_author_name
'Xia, Yuhan'
'Xia, Xin-Yan'
'Fang, Jun-Jie'
'Liu, Zheng'
'Xie, Yun-Peng'
'Lu, Xing'

_publ_section_title
;
 Anion-templated silver thiolated clusters effected by carboxylate ligands
;
_journal_name_full 'Dalton Transactions'
_journal_paper_doi 10.1039/D2DT02194C
_journal_year 2022
_chemical_formula_moiety 'C132 H250 Ag46 F24 N4 O52 S30 V10'
_chemical_formula_sum 'C132 H250 Ag46 F24 N4 O52 S30 V10'
_chemical_formula_weight 9614.57
_chemical_name_systematic xyh02
_space_group_crystal_system monoclinic
_space_group_IT_number 14
_space_group_name_Hall '-P 2yn'
_space_group_name_H-M_alt 'P 1 21/n 1'
_atom_sites_solution_hydrogens mixed
_atom_sites_solution_primary iterative
_audit_creation_date 2022-06-20
_audit_creation_method
;
Olex2 1.3
(compiled 2020.11.12 svn.r5f609507 for OlexSys, GUI svn.r6408)
;
_audit_update_record
;
2022-06-21 deposited with the CCDC.	2022-08-26 downloaded from the CCDC.
;
_cell_angle_alpha 90
_cell_angle_beta 93.5630(10)
_cell_angle_gamma 90
_cell_formula_units_Z 2
_cell_length_a 20.0954(6)
_cell_length_b 28.1776(9)
_cell_length_c 22.1646(8)
_cell_measurement_reflns_used 9894
_cell_measurement_temperature 298.2
_cell_measurement_theta_max 25.34
_cell_measurement_theta_min 2.59
_cell_volume 12526.2(7)
_computing_cell_refinement 'SAINT v8.37A (Bruker, 2015)'
_computing_data_reduction 'SAINT v8.37A (Bruker, 2015)'
_computing_molecular_graphics 'Olex2 1.3 (Dolomanov et al., 2009)'
_computing_publication_material 'Olex2 1.3 (Dolomanov et al., 2009)'
_computing_structure_refinement 'SHELXL 2018/3 (Sheldrick, 2015)'
_computing_structure_solution 'olex2.solve 1.3 (Bourhis et al., 2015)'
_diffrn_ambient_temperature 298.2
_diffrn_measured_fraction_theta_full 0.997
_diffrn_measured_fraction_theta_max 0.993
_diffrn_measurement_device_type 'Bruker APEX-II CCD'
_diffrn_measurement_method '\f and \w scans'
_diffrn_radiation_type MoK\a
_diffrn_radiation_wavelength 0.71073
_diffrn_reflns_av_R_equivalents 0.0583
_diffrn_reflns_av_unetI/netI 0.0605
_diffrn_reflns_Laue_measured_fraction_full 0.997
_diffrn_reflns_Laue_measured_fraction_max 0.993
_diffrn_reflns_limit_h_max 24
_diffrn_reflns_limit_h_min -24
_diffrn_reflns_limit_k_max 33
_diffrn_reflns_limit_k_min -33
_diffrn_reflns_limit_l_max 22
_diffrn_reflns_limit_l_min -26
_diffrn_reflns_number 89067
_diffrn_reflns_point_group_measured_fraction_full 0.997
_diffrn_reflns_point_group_measured_fraction_max 0.993
_diffrn_reflns_theta_full 25.242
_diffrn_reflns_theta_max 25.420
_diffrn_reflns_theta_min 2.506
_diffrn_source_current 30.0
_diffrn_source_power 1.35
_diffrn_source_voltage 45.0
_diffrn_standards_number 0
_exptl_absorpt_coefficient_mu 4.177
_exptl_absorpt_correction_T_max 0.7452
_exptl_absorpt_correction_T_min 0.5923
_exptl_absorpt_correction_type multi-scan
_exptl_absorpt_process_details
;
SADABS-2014/5 (Bruker,2014/5) was used for absorption correction.
wR2(int) was 0.0775 before and 0.0586 after correction.
The Ratio of minimum to maximum transmission is 0.7948.
The \l/2 correction factor is 0.00150.
;
_exptl_crystal_colour 'clear orangish orange'
_exptl_crystal_colour_lustre clear
_exptl_crystal_colour_modifier orangish
_exptl_crystal_colour_primary orange
_exptl_crystal_density_diffrn 2.549
_exptl_crystal_description block
_exptl_crystal_F_000 9148
_exptl_crystal_preparation 'stir for 2h'
_exptl_crystal_recrystallization_method 'at room temperature'
_exptl_crystal_size_max 0.15
_exptl_crystal_size_mid 0.12
_exptl_crystal_size_min 0.1
_refine_diff_density_max 1.483
_refine_diff_density_min -1.173
_refine_diff_density_rms 0.127
_refine_ls_extinction_method none
_refine_ls_goodness_of_fit_ref 1.028
_refine_ls_hydrogen_treatment constr
_refine_ls_matrix_type full
_refine_ls_number_parameters 1867
_refine_ls_number_reflns 22940
_refine_ls_number_restraints 1167
_refine_ls_restrained_S_all 1.015
_refine_ls_R_factor_all 0.1011
_refine_ls_R_factor_gt 0.0578
_refine_ls_shift/su_max 0.001
_refine_ls_shift/su_mean 0.000
_refine_ls_structure_factor_coef Fsqd
_refine_ls_weighting_details 'w=1/[\s^2^(Fo^2^)+(0.0528P)^2^+76.2740P] where P=(Fo^2^+2Fc^2^)/3'
_refine_ls_weighting_scheme calc
_refine_ls_wR_factor_gt 0.1318
_refine_ls_wR_factor_ref 0.1521
_reflns_Friedel_coverage 0.000
_reflns_number_gt 14491
_reflns_number_total 22940
_reflns_threshold_expression 'I > 2\s(I)'
_cod_data_source_file d2dt02194c2.cif
_cod_data_source_block xyh20210722_111_4_2_0m_a
_cod_database_code 7711081
_shelx_shelxl_version_number 2018/3
_shelx_space_group_comment
;
The symmetry employed for this shelxl refinement is uniquely defined
by the following loop, which should always be used as a source of
symmetry information in preference to the above space-group names.
They are only intended as comments.
;
_shelx_estimated_absorpt_t_max 0.680
_shelx_estimated_absorpt_t_min 0.573
_olex2_refinement_description
;
1. Fixed Uiso
 At 1.2 times of:
  All C(H) groups, All C(H,H) groups
 At 1.5 times of:
  All C(H,H,H) groups
2. Restrained distances
 C52A-N3 = N3-C53A
 1.43 with sigma of 0.02
 C53-N2 = N2-C52
 1.43 with sigma of 0.02
 C13-C14 = C77A-C14 = C15-C14 = C86A-C14 = C37-C36 = C97A-C36 = C35-C36 = C88A-
 C36
 1.54 with sigma of 0.01
 C25A-N2A = N2A-C24A
 1.43 with sigma of 0.02
 C49-C50 = C51-C50
 1.54 with sigma of 0.01
 C39-C38 = C39-C21 = C40-C39 = C96A-C39
 1.54 with sigma of 0.01
 C21-C39 = C39-C96A
 1.54 with sigma of 0.02
 C6-C5 = C4-C5 = C73A-C5 = C22-C5
 1.54 with sigma of 0.01
 C30-N1 = N1-C29
 1.43 with sigma of 0.02
 C1-C2 = C67A-C2 = C3-C2 = C49A-C2
 1.54 with sigma of 0.01
 C48-C47 = C46-C47
 1.54 with sigma of 0.01
 C02R-C01P = C02Q-C01P = C67-C01P = C025-C01P
 1.54 with sigma of 0.01
 C67A-C2 = C2-C49A
 1.54 with sigma of 0.02
 F10-C55 = C55-F11
 1.38 with sigma of 0.02
 F11-C55 = C55-F12
 1.38 with sigma of 0.02
 F3A-C55 = C55-F4A
 1.38 with sigma of 0.02
 F1A-C55 = C55-F3A
 1.38 with sigma of 0.02
 C42-C43 = C42-C63A = C42-C56A = C42-C41
 1.54 with sigma of 0.01
 C46-C47 = C1A-C47 = C80A-C47 = C48-C47
 1.54 with sigma of 0.01
 O10A-C28 = C28-O20A
 1.2 with sigma of 0.02
 O15-C20 = C20-O16
 1.2 with sigma of 0.02
 O21A-C45 = C45-O27
 1.2 with sigma of 0.02
 O3A-C56 = C56-O4A
 1.2 with sigma of 0.02
 O11A-C20 = C20-O12A
 1.2 with sigma of 0.02
 C23-C8 = C8-C69A
 1.54 with sigma of 0.02
 C53-C52
 2.336 with sigma of 0.04
 C52A-C53A
 2.336 with sigma of 0.04
 N3-O22A
 2.152 with sigma of 0.04
 C25A-C24A
 2.336 with sigma of 0.04
 C21-C96A
 2.515 with sigma of 0.04
 C30-C29
 2.336 with sigma of 0.04
 C67A-C49A
 2.515 with sigma of 0.04
 F10-F11
 2.254 with sigma of 0.04
 F11-F12
 2.254 with sigma of 0.04
 F3A-F4A
 2.254 with sigma of 0.04
 F1A-F3A
 2.254 with sigma of 0.04
 O10A-O20A
 2.078 with sigma of 0.04
 O15-O16
 2.078 with sigma of 0.04
 O3A-O4A
 2.078 with sigma of 0.04
 O21A-O27
 2.078 with sigma of 0.04
 O11A-O12A
 2.078 with sigma of 0.04
 C23-C69A
 2.515 with sigma of 0.04
 C54-C52 \\sim C54-C53 \\sim C54A-C53A \\sim C54A-C52A
 with sigma of 0.02
 N3-C54A \\sim N2-C54
 with sigma of 0.02
 Ag10-O22 \\sim Ag15-O19
 with sigma of 0.02
 C54-C52 \\sim C54-C53
 with sigma of 0.02
 O22A-C54A \\sim O22-C54
 with sigma of 0.02
 Ag10-O22A \\sim Ag10-O22
 with sigma of 0.02
 C24A-C20A \\sim C25A-C20A
 with sigma of 0.02
 F4-F5 \\sim F4-F6 \\sim F5-F6 \\sim F20A-F16A \\sim F20A-F14A \\sim F16A-F14A
 with sigma of 0.04
 C27-C28 \\sim C27-F4 \\sim C27-F5 \\sim C27-F6 \\sim C27-F20A \\sim C27-F16A
\\sim C27-F14A
 with sigma of 0.02
 F9-C44 \\sim F8-C44 \\sim F7-C44 \\sim F0-C44 \\sim F01Y-C44 \\sim F01V-C44
 with sigma of 0.02
 O19-C20A \\sim O19-C31
 with sigma of 0.02
 N2A-C20A \\sim N1-C31
 with sigma of 0.02
 O3A-C55 \\sim O4A-C55
 with sigma of 0.02
3. Restrained planarity
 C52A, N3, C53A, C54A, O22A
 with sigma of 0.1
4. Uiso/Uaniso restraints and constraints
O22 \\sim N2 \\sim C53 \\sim C54 \\sim C52 \\sim O22A \\sim N3 \\sim C53A \\sim
C54A \\sim C52A: within 2A with sigma of 0.01 and sigma for terminal atoms of
0.02 within 2A
C8 \\sim C7 \\sim C9 \\sim C69A \\sim C23: within 2A with sigma of 0.01 and
sigma for terminal atoms of 0.02 within 2A
O5 \\sim O8 \\sim O13 \\sim O7 \\sim O2 \\sim O9 \\sim O3 \\sim O10 \\sim O6
\\sim O1 \\sim O12 \\sim O4 \\sim O11 \\sim O14 \\sim O25 \\sim O21 \\sim O20
\\sim O26 \\sim O24 \\sim O23 \\sim O17 \\sim O16 \\sim O15 \\sim O18 \\sim
O10A \\sim O20A \\sim O11A \\sim O12A \\sim O3A \\sim O4A \\sim O19 \\sim O22
\\sim O27 \\sim O21A \\sim O22A: within 2A with sigma of 0.01 and sigma for
terminal atoms of 0.02 within 2A
O15 \\sim O12A \\sim O16 \\sim O11A \\sim C20: within 2A with sigma of 0.01 and
sigma for terminal atoms of 0.02 within 2A
N1 \\sim C31 \\sim C30 \\sim C29 \\sim C20A \\sim N2A \\sim C25A \\sim C24A:
within 2A with sigma of 0.01 and sigma for terminal atoms of 0.02 within 2A
C14 \\sim C13 \\sim C15 \\sim C77A \\sim C86A \\sim C36 \\sim C35 \\sim C37
\\sim C97A \\sim C88A: within 2A with sigma of 0.01 and sigma for terminal
atoms of 0.02 within 2A
C50 \\sim C51 \\sim C49: within 2A with sigma of 0.01 and sigma for terminal
atoms of 0.02 within 2A
C5 \\sim C6 \\sim C4 \\sim C73A \\sim C22 \\sim C38 \\sim C21 \\sim C40 \\sim
C96A \\sim C39: within 2A with sigma of 0.01 and sigma for terminal atoms of
0.02 within 2A
C2 \\sim C3 \\sim C1 \\sim C67A \\sim C49A: within 2A with sigma of 0.01 and
sigma for terminal atoms of 0.02 within 2A
C28 \\sim F4 \\sim F5 \\sim C27 \\sim F6 \\sim F20A \\sim F16A \\sim F14A:
within 2A with sigma of 0.01 and sigma for terminal atoms of 0.02 within 2A
F9 \\sim F8 \\sim F7 \\sim C44 \\sim F0 \\sim F01Y \\sim F01V: within 2A with
sigma of 0.01 and sigma for terminal atoms of 0.02 within 2A
C01P \\sim C025 \\sim C02Q \\sim C02R \\sim C67: within 2A with sigma of 0.01
and sigma for terminal atoms of 0.02 within 2A
C56 \\sim C55 \\sim F11 \\sim F12 \\sim F10 \\sim F1A \\sim F3A \\sim F4A:
within 2A with sigma of 0.01 and sigma for terminal atoms of 0.02 within 2A
C42 \\sim C41 \\sim C43 \\sim C56A \\sim C63A: within 2A with sigma of 0.01 and
sigma for terminal atoms of 0.02 within 2A
C80A \\sim C48 \\sim C47 \\sim C1A \\sim C46: within 2A with sigma of 0.01 and
sigma for terminal atoms of 0.02 within 2A
Uanis(N2) \\sim Ueq, Uanis(C53) \\sim Ueq, Uanis(C52) \\sim Ueq, Uanis(N3)
\\sim Ueq, Uanis(C53A) \\sim Ueq, Uanis(C54A) \\sim Ueq, Uanis(C52A) \\sim Ueq,
Uanis(O22) \\sim Ueq, Uanis(C54) \\sim Ueq, Uanis(O22A) \\sim Ueq: with sigma
of 0.1 and sigma for terminal atoms of 0.2
5. Others
 Sof(Ag24)=1-FVAR(1)
 Sof(Ag23)=FVAR(1)
 Sof(Ag25)=1-FVAR(2)
 Sof(Ag13)=FVAR(2)
 Sof(Ag0R)=1-FVAR(3)
 Sof(Ag9)=FVAR(3)
 Sof(Ag27)=1-FVAR(4)
 Sof(Ag14)=FVAR(4)
 Sof(H2B)=Sof(C67A)=Sof(H67A)=Sof(H67B)=Sof(H67C)=Sof(C49A)=Sof(H49D)=
 Sof(H49E)=Sof(H49F)=1-FVAR(5)
 Sof(H2A)=Sof(C3)=Sof(H3A)=Sof(H3B)=Sof(H3C)=Sof(C1)=Sof(H1A)=Sof(H1B)=
 Sof(H1C)=FVAR(5)
 Sof(H39A)=Sof(C21)=Sof(H21A)=Sof(H21B)=Sof(H21C)=Sof(C96A)=Sof(H96A)=
 Sof(H96B)=Sof(H96C)=1-FVAR(6)
 Sof(H39)=Sof(C40)=Sof(H40A)=Sof(H40B)=Sof(H40C)=Sof(C38)=Sof(H38A)=Sof(H38B)=
 Sof(H38C)=FVAR(6)
 Sof(H5B)=Sof(C73A)=Sof(H73A)=Sof(H73B)=Sof(H73C)=Sof(C22)=Sof(H22A)=Sof(H22B)=
 Sof(H22C)=1-FVAR(7)
 Sof(H5A)=Sof(C6)=Sof(H6A)=Sof(H6B)=Sof(H6C)=Sof(C4)=Sof(H4A)=Sof(H4B)=
 Sof(H4C)=FVAR(7)
 Sof(O10A)=Sof(O20A)=1-FVAR(8)
 Sof(O17)=Sof(O18)=FVAR(8)
 Sof(F20A)=Sof(F16A)=Sof(F14A)=1-FVAR(9)
 Sof(F4)=Sof(F5)=Sof(F6)=FVAR(9)
 Sof(Ag26)=1-FVAR(10)
 Sof(Ag8)=FVAR(10)
 Sof(O11A)=Sof(O12A)=1-FVAR(11)
 Sof(O16)=Sof(O15)=FVAR(11)
 Sof(F0)=Sof(F01Y)=Sof(F01V)=1-FVAR(12)
 Sof(F9)=Sof(F8)=Sof(F7)=FVAR(12)
 Sof(H01A)=Sof(C02R)=Sof(H02G)=Sof(H02H)=Sof(H02I)=Sof(C67)=Sof(H67D)=
 Sof(H67E)=Sof(H67F)=1-FVAR(13)
 Sof(H01P)=Sof(C025)=Sof(H02A)=Sof(H02B)=Sof(H02C)=Sof(C02Q)=Sof(H02D)=
 Sof(H02E)=Sof(H02F)=FVAR(13)
 Sof(F1A)=Sof(F3A)=Sof(F4A)=1-FVAR(14)
 Sof(F11)=Sof(F12)=Sof(F10)=FVAR(14)
 Sof(O3A)=Sof(O4A)=1-FVAR(15)
 Sof(O24)=Sof(O23)=FVAR(15)
 Sof(Ag0O)=1-FVAR(16)
 Sof(Ag16)=FVAR(16)
 Sof(Ag0T)=1-FVAR(17)
 Sof(Ag17)=FVAR(17)
 Sof(Ag0L)=1-FVAR(18)
 Sof(Ag18)=FVAR(18)
 Sof(C20A)=Sof(H20A)=Sof(N2A)=Sof(C25A)=Sof(H25A)=Sof(H25B)=Sof(H25C)=
 Sof(C24A)=Sof(H24D)=Sof(H24E)=Sof(H24F)=1-FVAR(19)
 Sof(N1)=Sof(C31)=Sof(H31)=Sof(C30)=Sof(H30A)=Sof(H30B)=Sof(H30C)=Sof(C29)=
 Sof(H29A)=Sof(H29B)=Sof(H29C)=FVAR(19)
 Sof(H42A)=Sof(C56A)=Sof(H56A)=Sof(H56B)=Sof(H56C)=Sof(C63A)=Sof(H63A)=
 Sof(H63B)=Sof(H63C)=1-FVAR(20)
 Sof(H42)=Sof(C41)=Sof(H41A)=Sof(H41B)=Sof(H41C)=Sof(C43)=Sof(H43A)=Sof(H43B)=
 Sof(H43C)=FVAR(20)
 Sof(H8B)=Sof(C69A)=Sof(H69A)=Sof(H69B)=Sof(H69C)=Sof(C23)=Sof(H23A)=Sof(H23B)=
 Sof(H23C)=1-FVAR(21)
 Sof(H8A)=Sof(C7)=Sof(H7A)=Sof(H7B)=Sof(H7C)=Sof(C9)=Sof(H9A)=Sof(H9B)=
 Sof(H9C)=FVAR(21)
 Sof(H47A)=Sof(C1A)=Sof(H1AA)=Sof(H1AB)=Sof(H1AC)=Sof(C80A)=Sof(H80A)=
 Sof(H80B)=Sof(H80C)=1-FVAR(22)
 Sof(H47)=Sof(C48)=Sof(H48A)=Sof(H48B)=Sof(H48C)=Sof(C46)=Sof(H46A)=Sof(H46B)=
 Sof(H46C)=FVAR(22)
 Sof(H36A)=Sof(C97A)=Sof(H97A)=Sof(H97B)=Sof(H97C)=Sof(C88A)=Sof(H88A)=
 Sof(H88B)=Sof(H88C)=1-FVAR(23)
 Sof(H36)=Sof(C35)=Sof(H35A)=Sof(H35B)=Sof(H35C)=Sof(C37)=Sof(H37A)=Sof(H37B)=
 Sof(H37C)=FVAR(23)
 Sof(H14A)=Sof(C77A)=Sof(H77A)=Sof(H77B)=Sof(H77C)=Sof(C86A)=Sof(H86A)=
 Sof(H86B)=Sof(H86C)=1-FVAR(24)
 Sof(H14)=Sof(C13)=Sof(H13A)=Sof(H13B)=Sof(H13C)=Sof(C15)=Sof(H15A)=Sof(H15B)=
 Sof(H15C)=FVAR(24)
 Sof(O27)=Sof(O21A)=1-FVAR(25)
 Sof(O21)=Sof(O20)=FVAR(25)
 Sof(O22A)=Sof(N3)=Sof(C53A)=Sof(H53D)=Sof(H53E)=Sof(H53F)=Sof(C54A)=Sof(H54C)=
 Sof(H54D)=Sof(C52A)=Sof(H52D)=Sof(H52E)=Sof(H52F)=1-FVAR(26)
 Sof(O22)=Sof(N2)=Sof(C53)=Sof(H53A)=Sof(H53B)=Sof(H53C)=Sof(C54)=Sof(H54A)=
 Sof(H54B)=Sof(C52)=Sof(H52A)=Sof(H52B)=Sof(H52C)=FVAR(26)
6.a Riding coordinates:
 C49(H49A,H49B,H49C), C21(H21A,H21B,H21C), C96A(H96A,H96B,H96C), C22(H22A,H22B,
 H22C), C30(H30A,H30B,H30C), C25A(H25A,H25B,H25C), C24A(H24D,H24E,H24F),
 C52(H52A,H52B,H52C), C69A(H69A,H69B,H69C), C23(H23A,H23B,H23C), C77A(H77A,H77B,
 H77C), C53A(H53D,H53E,H53F), C52A(H52D,H52E,H52F)
6.b Ternary CH refined with riding coordinates:
 C01P(H01P), C01P(H01A), C47(H47), C47(H47A), C14(H14), C14(H14A), C50(H50),
 C5(H5A), C5(H5B), C17(H17), C36(H36), C36(H36A), C8(H8A), C8(H8B), C2(H2A),
 C2(H2B), C11(H11), C39(H39), C39(H39A), C58(H58), C25(H25), C33(H33), C42(H42),
  C42(H42A)
6.c Secondary CH2 refined with riding coordinates:
 C54(H54A,H54B), C54A(H54C,H54D)
6.d Aromatic/amide H refined with riding coordinates:
 C66(H66), C65(H65), C64(H64), C63(H63), C62(H62), C31(H31), C20A(H20A)
6.e Fitted hexagon refined as free rotating group:
 C61(C66,C65,C64,C63,C62)
6.f Idealised Me refined as rotating group:
 C025(H02A,H02B,H02C), C02Q(H02D,H02E,H02F), C51(H51A,H51B,H51C), C7(H7A,H7B,
 H7C), C18(H18A,H18B,H18C), C13(H13A,H13B,H13C), C15(H15A,H15B,H15C), C35(H35A,
 H35B,H35C), C37(H37A,H37B,H37C), C9(H9A,H9B,H9C), C3(H3A,H3B,H3C), C1(H1A,H1B,
 H1C), C48(H48A,H48B,H48C), C46(H46A,H46B,H46C), C12(H12A,H12B,H12C), C10(H10A,
 H10B,H10C), C6(H6A,H6B,H6C), C40(H40A,H40B,H40C), C4(H4A,H4B,H4C), C38(H38A,
 H38B,H38C), C59(H59A,H59B,H59C), C57(H57A,H57B,H57C), C26(H26A,H26B,H26C),
 C24(H24A,H24B,H24C), C34(H34A,H34B,H34C), C32(H32A,H32B,H32C), C41(H41A,H41B,
 H41C), C43(H43A,H43B,H43C), C16(H16A,H16B,H16C), C67A(H67A,H67B,H67C),
 C49A(H49D,H49E,H49F), C73A(H73A,H73B,H73C), C02R(H02G,H02H,H02I), C67(H67D,
 H67E,H67F), C29(H29A,H29B,H29C), C56A(H56A,H56B,H56C), C63A(H63A,H63B,H63C),
 C53(H53A,H53B,H53C), C1A(H1AA,H1AB,H1AC), C80A(H80A,H80B,H80C), C97A(H97A,H97B,
 H97C), C88A(H88A,H88B,H88C), C86A(H86A,H86B,H86C)
;
_olex2_exptl_crystal_mounting_method nothing
_olex2_submission_original_sample_id xyh02
_olex2_submission_special_instructions 'No special instructions were received'

loop_
_space_group_symop_operation_xyz
'x, y, z'
'-x+1/2, y+1/2, -z+1/2'
'-x, -y, -z'
'x-1/2, -y-1/2, z-1/2'

loop_
_atom_site_label
_atom_site_type_symbol
_atom_site_fract_x
_atom_site_fract_y
_atom_site_fract_z
_atom_site_U_iso_or_equiv
_atom_site_adp_type
_atom_site_occupancy
_atom_site_site_symmetry_order
_atom_site_calc_flag
_atom_site_refinement_flags_posn
_atom_site_refinement_flags_adp
_atom_site_refinement_flags_occupancy
_atom_site_disorder_assembly
_atom_site_disorder_group
Ag21 Ag 0.30358(4) 0.55189(3) 0.56084(4) 0.0608(2) Uani 1 1 d . . . . .
Ag3 Ag 0.44783(5) 0.45349(3) 0.28956(4) 0.0706(3) Uani 1 1 d . . . . .
Ag6 Ag 0.69679(4) 0.35934(3) 0.52891(5) 0.0721(3) Uani 1 1 d . . . . .
Ag12 Ag 0.39564(5) 0.63467(3) 0.62058(4) 0.0757(3) Uani 1 1 d . . . . .
Ag19 Ag 0.29973(5) 0.58207(3) 0.28734(5) 0.0754(3) Uani 1 1 d . . . . .
Ag2 Ag 0.42311(5) 0.55769(3) 0.22851(5) 0.0762(3) Uani 1 1 d . . . . .
Ag22 Ag 0.20120(4) 0.48387(4) 0.49546(5) 0.0763(3) Uani 1 1 d . . . . .
Ag15 Ag 0.48318(5) 0.22418(3) 0.54843(5) 0.0806(3) Uani 1 1 d D . . . .
Ag4 Ag 0.42532(6) 0.33957(4) 0.40533(5) 0.0844(3) Uani 1 1 d . . . . .
Ag7 Ag 0.62559(6) 0.25110(4) 0.53604(6) 0.0936(4) Uani 1 1 d . . . . .
Ag11 Ag 0.41147(6) 0.56805(4) 0.75807(5) 0.0899(3) Uani 1 1 d . . . . .
Ag10 Ag 0.39592(6) 0.47405(4) 0.82705(5) 0.0946(3) Uani 1 1 d D . . . .
Ag20 Ag 0.18956(6) 0.56752(5) 0.37425(5) 0.1084(4) Uani 1 1 d . . . . .
Ag1 Ag 0.40465(6) 0.66206(5) 0.31744(6) 0.1002(4) Uani 1 1 d . . . . .
Ag13 Ag 0.32133(10) 0.48922(5) 0.70447(11) 0.0730(8) Uani 0.739(5) 1 d . . P A 1
Ag14 Ag 0.30050(6) 0.39570(5) 0.64307(7) 0.0770(5) Uani 0.772(3) 1 d . . P A 1
Ag23 Ag 0.22732(7) 0.37923(5) 0.52534(8) 0.0734(6) Uani 0.720(4) 1 d . . P A 1
Ag5 Ag 0.54588(6) 0.26553(5) 0.41839(6) 0.1136(5) Uani 1 1 d . . . . .
Ag8 Ag 0.4601(3) 0.2825(3) 0.6596(4) 0.0877(15) Uani 0.74(3) 1 d . . P A 1
Ag18 Ag 0.2468(6) 0.4860(3) 0.3040(4) 0.117(3) Uani 0.83(2) 1 d . . P B 1
V3 V 0.47664(6) 0.53583(4) 0.55360(6) 0.0261(3) Uani 1 1 d . . . . .
V4 V 0.60225(6) 0.46994(5) 0.57645(6) 0.0298(3) Uani 1 1 d . . . . .
Ag16 Ag 0.3726(5) 0.3014(2) 0.5318(4) 0.0832(19) Uani 0.62(3) 1 d . . P A 1
V2 V 0.39117(6) 0.44546(5) 0.51083(6) 0.0304(3) Uani 1 1 d . . . . .
V1 V 0.51635(7) 0.38261(5) 0.53742(7) 0.0328(3) Uani 1 1 d . . . . .
Ag9 Ag 0.40581(13) 0.34824(10) 0.7526(3) 0.0810(12) Uani 0.667(12) 1 d . . P A 1
V5 V 0.46938(7) 0.44800(5) 0.63439(6) 0.0339(3) Uani 1 1 d . . . . .
Ag17 Ag 0.2797(3) 0.4133(6) 0.3759(4) 0.104(3) Uani 0.66(3) 1 d . . P B 1
S8 S 0.32419(12) 0.56807(9) 0.66961(12) 0.0505(6) Uani 1 1 d . . . . .
S3 S 0.49820(14) 0.48590(10) 0.19924(12) 0.0578(7) Uani 1 1 d . . . . .
S5 S 0.65571(13) 0.30281(9) 0.45023(12) 0.0539(6) Uani 1 1 d . . . . .
S4 S 0.37773(14) 0.39235(9) 0.32895(12) 0.0576(7) Uani 1 1 d . . . . .
S9 S 0.21427(12) 0.57574(10) 0.48527(12) 0.0529(6) Uani 1 1 d . . . . .
S7 S 0.32385(14) 0.41867(10) 0.76391(13) 0.0622(7) Uani 1 1 d . . . . .
S15 S 0.30909(14) 0.51422(11) 0.22211(13) 0.0635(7) Uani 1 1 d . . . . .
S12 S 0.43156(14) 0.26050(10) 0.45469(15) 0.0643(8) Uani 1 1 d . . . . .
S1 S 0.29023(15) 0.64726(10) 0.35457(14) 0.0662(8) Uani 1 1 d . . . . .
S10 S 0.20242(13) 0.44195(11) 0.59384(14) 0.0648(7) Uani 1 1 d . . . . .
S2 S 0.46855(16) 0.63874(11) 0.23035(15) 0.0703(8) Uani 1 1 d . . . . .
S6 S 0.56676(16) 0.25127(10) 0.63113(14) 0.0680(8) Uani 1 1 d . . . . .
S14 S 0.18090(14) 0.46208(12) 0.38346(14) 0.0699(8) Uani 1 1 d . . . . .
S11 S 0.34978(15) 0.31403(11) 0.63351(17) 0.0744(9) Uani 1 1 d . . . . .
O5 O 0.4966(2) 0.46273(17) 0.5380(2) 0.0251(11) Uani 1 1 d . . . . .
O8 O 0.5708(2) 0.53612(17) 0.5660(2) 0.0276(11) Uani 1 1 d . . . . .
O13 O 0.4597(3) 0.52072(18) 0.6243(2) 0.0324(12) Uani 1 1 d . . . . .
O7 O 0.3930(2) 0.51727(18) 0.5139(2) 0.0308(12) Uani 1 1 d . . . . .
O2 O 0.4256(3) 0.38661(18) 0.5069(3) 0.0353(13) Uani 1 1 d . . . . .
O9 O 0.4658(2) 0.59548(17) 0.5482(2) 0.0308(12) Uani 1 1 d . . . . .
O3 O 0.6002(3) 0.40645(19) 0.5583(3) 0.0363(13) Uani 1 1 d . . . . .
S13 S 0.2544(3) 0.32241(17) 0.4510(3) 0.1326(18) Uani 1 1 d . . . . .
O10 O 0.4910(3) 0.38714(19) 0.6151(3) 0.0387(13) Uani 1 1 d . . . . .
O6 O 0.6795(3) 0.4785(2) 0.5981(3) 0.0405(14) Uani 1 1 d . . . . .
O1 O 0.5303(3) 0.32700(18) 0.5287(3) 0.0410(14) Uani 1 1 d . . . . .
O12 O 0.5615(3) 0.46471(19) 0.6465(2) 0.0342(13) Uani 1 1 d . . . . .
O4 O 0.3148(3) 0.4389(2) 0.4866(3) 0.0395(14) Uani 1 1 d . . . . .
O11 O 0.3859(3) 0.44525(18) 0.5932(3) 0.0351(13) Uani 1 1 d . . . . .
O14 O 0.4484(3) 0.4446(2) 0.7024(3) 0.0446(15) Uani 1 1 d . . . . .
O25 O 0.4366(5) 0.6531(3) 0.7203(4) 0.092(3) Uani 1 1 d . . . . .
O21 O 0.3906(18) 0.2825(8) 0.8142(11) 0.107(5) Uani 0.79(5) 1 d . U P A 1
C01P C 0.1446(5) 0.6059(4) 0.5213(6) 0.080(3) Uani 1 1 d D U . . .
H01P H 0.154737 0.612746 0.564196 0.095 Uiso 0.50(4) 1 calc R U P C 1
H01A H 0.165214 0.625083 0.554236 0.095 Uiso 0.50(4) 1 calc R U P C 2
O20 O 0.4519(11) 0.2352(9) 0.7549(7) 0.116(5) Uani 0.79(5) 1 d . U P A 1
O26 O 0.4811(7) 0.7164(5) 0.6871(6) 0.141(5) Uani 1 1 d . . . . .
F9 F 0.4366(11) 0.2201(6) 0.9011(7) 0.134(5) Uani 0.661(17) 1 d D U P D 1
C60 C 0.4593(7) 0.6925(6) 0.7269(7) 0.081(4) Uani 1 1 d . . . . .
F8 F 0.3673(7) 0.1840(7) 0.8463(10) 0.118(5) Uani 0.661(17) 1 d D U P D 1
C45 C 0.4213(7) 0.2469(6) 0.8002(8) 0.092(5) Uani 1 1 d D . . . .
F7 F 0.4731(9) 0.1746(6) 0.8398(9) 0.124(5) Uani 0.661(17) 1 d D U P D 1
C025 C 0.1275(19) 0.6506(11) 0.484(2) 0.082(7) Uani 0.50(4) 1 d D U P C 1
H02A H 0.114253 0.641699 0.443152 0.123 Uiso 0.50(4) 1 calc R U P C 1
H02B H 0.165884 0.670849 0.484094 0.123 Uiso 0.50(4) 1 calc R U P C 1
H02C H 0.091554 0.667198 0.501285 0.123 Uiso 0.50(4) 1 calc R U P C 1
C47 C 0.1208(6) 0.4260(5) 0.6201(7) 0.099(4) Uani 1 1 d D U . . .
H47 H 0.127732 0.419782 0.663566 0.119 Uiso 0.298(17) 1 calc R U P E 1
H47A H 0.110657 0.448237 0.652294 0.119 Uiso 0.702(17) 1 calc R U P E 2
C14 C 0.3545(7) 0.3538(4) 0.2646(6) 0.094(4) Uani 1 1 d D U . . .
H14 H 0.395720 0.345191 0.245831 0.113 Uiso 0.745(17) 1 calc R U P F 1
H14A H 0.377469 0.326340 0.283345 0.113 Uiso 0.255(17) 1 calc R U P F 2
C50 C 0.2452(7) 0.4053(5) 0.7992(8) 0.129(6) Uani 1 1 d D U . . .
H50 H 0.220532 0.385005 0.769616 0.155 Uiso 1 1 calc R U . . .
C5 C 0.4345(8) 0.6704(6) 0.1652(7) 0.116(5) Uani 1 1 d D U . . .
H5A H 0.451181 0.703100 0.167892 0.140 Uiso 0.58(3) 1 calc R U P G 1
H5B H 0.428336 0.704368 0.172899 0.140 Uiso 0.42(3) 1 calc R U P G 2
C02Q C 0.0855(12) 0.5713(10) 0.510(2) 0.100(7) Uani 0.50(4) 1 d D U P C 1
H02D H 0.050821 0.579495 0.536286 0.150 Uiso 0.50(4) 1 calc R U P C 1
H02E H 0.100344 0.539478 0.518919 0.150 Uiso 0.50(4) 1 calc R U P C 1
H02F H 0.068720 0.573364 0.468888 0.150 Uiso 0.50(4) 1 calc R U P C 1
C44 C 0.4250(6) 0.2055(5) 0.8445(7) 0.110(4) Uani 1 1 d D U . . .
C17 C 0.1014(8) 0.4339(7) 0.3578(9) 0.125(6) Uani 1 1 d . . . . .
H17 H 0.099715 0.403771 0.379719 0.150 Uiso 1 1 calc R U . . .
C51 C 0.2026(8) 0.4497(5) 0.8024(9) 0.135(6) Uani 1 1 d D U . . .
H51A H 0.159270 0.441255 0.814968 0.202 Uiso 1 1 calc R U . . .
H51B H 0.198073 0.464335 0.763222 0.202 Uiso 1 1 calc R U . . .
H51C H 0.223439 0.471501 0.830928 0.202 Uiso 1 1 calc R U . . .
C36 C 0.3781(6) 0.2182(4) 0.4105(6) 0.089(4) Uani 1 1 d D U . . .
H36 H 0.338574 0.235137 0.393787 0.106 Uiso 0.58(3) 1 calc R U P H 1
H36A H 0.357684 0.235400 0.375665 0.106 Uiso 0.42(3) 1 calc R U P H 2
C8 C 0.2564(12) 0.5255(7) 0.1512(10) 0.149(7) Uani 1 1 d D U . . .
H8A H 0.289236 0.524053 0.120388 0.178 Uiso 0.85(2) 1 calc R U P I 1
H8B H 0.256858 0.559455 0.141950 0.178 Uiso 0.15(2) 1 calc R U P I 2
C7 C 0.2164(14) 0.4815(9) 0.1381(12) 0.159(8) Uani 0.85(2) 1 d . U P I 1
H7A H 0.181560 0.479336 0.165683 0.238 Uiso 0.85(2) 1 calc R U P I 1
H7B H 0.244844 0.454228 0.142710 0.238 Uiso 0.85(2) 1 calc R U P I 1
H7C H 0.197096 0.482779 0.097379 0.238 Uiso 0.85(2) 1 calc R U P I 1
C18 C 0.0461(8) 0.4608(10) 0.3752(10) 0.196(13) Uani 1 1 d . . . . .
H18A H 0.047227 0.491752 0.357173 0.295 Uiso 1 1 calc R U . . .
H18B H 0.048114 0.463825 0.418390 0.295 Uiso 1 1 calc R U . . .
H18C H 0.005503 0.445021 0.361727 0.295 Uiso 1 1 calc R U . . .
C13 C 0.3227(13) 0.3078(6) 0.2854(9) 0.118(6) Uani 0.745(17) 1 d D U P F 1
H13A H 0.280375 0.314773 0.301297 0.177 Uiso 0.745(17) 1 calc R U P F 1
H13B H 0.351383 0.293184 0.316280 0.177 Uiso 0.745(17) 1 calc R U P F 1
H13C H 0.316197 0.286538 0.251709 0.177 Uiso 0.745(17) 1 calc R U P F 1
C15 C 0.3105(11) 0.3802(6) 0.2173(8) 0.110(6) Uani 0.745(17) 1 d D U P F 1
H15A H 0.266982 0.384712 0.231945 0.165 Uiso 0.745(17) 1 calc R U P F 1
H15B H 0.306818 0.362029 0.180603 0.165 Uiso 0.745(17) 1 calc R U P F 1
H15C H 0.329937 0.410556 0.209456 0.165 Uiso 0.745(17) 1 calc R U P F 1
C35 C 0.3556(19) 0.1804(10) 0.4550(12) 0.107(7) Uani 0.58(3) 1 d D U P H 1
H35A H 0.317736 0.163624 0.437154 0.161 Uiso 0.58(3) 1 calc R U P H 1
H35B H 0.343598 0.195579 0.491569 0.161 Uiso 0.58(3) 1 calc R U P H 1
H35C H 0.391373 0.158484 0.464101 0.161 Uiso 0.58(3) 1 calc R U P H 1
C37 C 0.4149(14) 0.1977(12) 0.3579(12) 0.095(7) Uani 0.58(3) 1 d D U P H 1
H37A H 0.453926 0.180972 0.373536 0.142 Uiso 0.58(3) 1 calc R U P H 1
H37B H 0.427903 0.223038 0.332219 0.142 Uiso 0.58(3) 1 calc R U P H 1
H37C H 0.386078 0.176220 0.335120 0.142 Uiso 0.58(3) 1 calc R U P H 1
C9 C 0.2296(12) 0.5674(8) 0.1414(10) 0.147(8) Uani 0.85(2) 1 d . U P I 1
H9A H 0.199818 0.574371 0.172468 0.221 Uiso 0.85(2) 1 calc R U P I 1
H9B H 0.205292 0.567594 0.102749 0.221 Uiso 0.85(2) 1 calc R U P I 1
H9C H 0.264134 0.590980 0.141892 0.221 Uiso 0.85(2) 1 calc R U P I 1
C49 C 0.2598(9) 0.3733(7) 0.8532(9) 0.178(8) Uani 1 1 d D U . . .
H49A H 0.302488 0.381434 0.872298 0.267 Uiso 1 1 d R U . . .
H49B H 0.260358 0.340774 0.840298 0.267 Uiso 1 1 d R U . . .
H49C H 0.225978 0.377494 0.881428 0.267 Uiso 1 1 d R U . . .
C2 C 0.2372(9) 0.6935(6) 0.3202(7) 0.134(6) Uani 1 1 d D U . . .
H2A H 0.271724 0.716678 0.311626 0.161 Uiso 0.72(2) 1 calc R U P J 1
H2B H 0.250299 0.703157 0.280127 0.161 Uiso 0.28(2) 1 calc R U P J 2
C3 C 0.2004(14) 0.7221(10) 0.3662(10) 0.143(8) Uani 0.72(2) 1 d D U P J 1
H3A H 0.181680 0.700838 0.394497 0.215 Uiso 0.72(2) 1 calc R U P J 1
H3B H 0.165378 0.740101 0.345689 0.215 Uiso 0.72(2) 1 calc R U P J 1
H3C H 0.231088 0.743254 0.387483 0.215 Uiso 0.72(2) 1 calc R U P J 1
C1 C 0.2108(13) 0.6832(7) 0.2557(8) 0.136(8) Uani 0.72(2) 1 d D U P J 1
H1A H 0.198602 0.650331 0.252157 0.204 Uiso 0.72(2) 1 calc R U P J 1
H1B H 0.244740 0.690166 0.228397 0.204 Uiso 0.72(2) 1 calc R U P J 1
H1C H 0.172380 0.702606 0.245885 0.204 Uiso 0.72(2) 1 calc R U P J 1
C61 C 0.4648(6) 0.7142(4) 0.7882(4) 0.100(5) Uani 1 1 d G . . . .
C66 C 0.5008(6) 0.7558(5) 0.7989(7) 0.141(7) Uani 1 1 d G . . . .
H66 H 0.521392 0.770587 0.767453 0.169 Uiso 1 1 calc R U . . .
C65 C 0.5061(7) 0.7754(4) 0.8566(8) 0.170(10) Uani 1 1 d G . . . .
H65 H 0.530234 0.803192 0.863732 0.204 Uiso 1 1 calc R U . . .
C64 C 0.4754(8) 0.7533(6) 0.9036(6) 0.189(12) Uani 1 1 d G . . . .
H64 H 0.478964 0.766380 0.942166 0.226 Uiso 1 1 calc R U . . .
C63 C 0.4394(8) 0.7117(5) 0.8929(5) 0.165(9) Uani 1 1 d G . . . .
H63 H 0.418850 0.696962 0.924322 0.199 Uiso 1 1 calc R U . . .
C62 C 0.4341(6) 0.6922(4) 0.8352(6) 0.123(6) Uani 1 1 d G . . . .
H62 H 0.410006 0.664356 0.828043 0.148 Uiso 1 1 calc R U . . .
C48 C 0.0695(19) 0.4664(13) 0.614(3) 0.112(8) Uani 0.298(17) 1 d D U P E 1
H48A H 0.078610 0.489336 0.644965 0.168 Uiso 0.298(17) 1 calc R U P E 1
H48B H 0.025482 0.453735 0.616614 0.168 Uiso 0.298(17) 1 calc R U P E 1
H48C H 0.072356 0.481339 0.574847 0.168 Uiso 0.298(17) 1 calc R U P E 1
C46 C 0.092(2) 0.3798(13) 0.592(3) 0.110(7) Uani 0.298(17) 1 d D U P E 1
H46A H 0.063945 0.364742 0.618972 0.165 Uiso 0.298(17) 1 calc R U P E 1
H46B H 0.128453 0.358886 0.583367 0.165 Uiso 0.298(17) 1 calc R U P E 1
H46C H 0.067254 0.387119 0.554472 0.165 Uiso 0.298(17) 1 calc R U P E 1
C11 C 0.4548(7) 0.4603(5) 0.1307(6) 0.082(4) Uani 1 1 d . . . . .
H11 H 0.408158 0.455163 0.139673 0.099 Uiso 1 1 calc R U . . .
C12 C 0.4552(10) 0.4960(6) 0.0812(7) 0.133(7) Uani 1 1 d . . . . .
H12A H 0.455681 0.527365 0.098176 0.200 Uiso 1 1 calc R U . . .
H12B H 0.415983 0.492164 0.054594 0.200 Uiso 1 1 calc R U . . .
H12C H 0.494141 0.491575 0.058857 0.200 Uiso 1 1 calc R U . . .
C39 C 0.1862(9) 0.2811(8) 0.4332(10) 0.169(7) Uani 1 1 d D U . . .
H39 H 0.195066 0.261310 0.398190 0.203 Uiso 0.67(3) 1 calc R U P K 1
H39A H 0.209758 0.256022 0.412447 0.203 Uiso 0.33(3) 1 calc R U P K 2
C10 C 0.4829(10) 0.4134(7) 0.1157(9) 0.161(9) Uani 1 1 d . . . . .
H10A H 0.505144 0.415810 0.078670 0.241 Uiso 1 1 calc R U . . .
H10B H 0.447644 0.390502 0.110928 0.241 Uiso 1 1 calc R U . . .
H10C H 0.514290 0.403579 0.147685 0.241 Uiso 1 1 calc R U . . .
C6 C 0.3577(9) 0.6723(12) 0.1668(16) 0.120(8) Uani 0.58(3) 1 d D U P G 1
H6A H 0.340229 0.695475 0.138312 0.180 Uiso 0.58(3) 1 calc R U P G 1
H6B H 0.345926 0.680813 0.206666 0.180 Uiso 0.58(3) 1 calc R U P G 1
H6C H 0.339391 0.641694 0.156355 0.180 Uiso 0.58(3) 1 calc R U P G 1
C40 C 0.1169(10) 0.3030(11) 0.4265(19) 0.169(9) Uani 0.67(3) 1 d D U P K 1
H40A H 0.102780 0.311610 0.465596 0.254 Uiso 0.67(3) 1 calc R U P K 1
H40B H 0.086123 0.280481 0.408007 0.254 Uiso 0.67(3) 1 calc R U P K 1
H40C H 0.118032 0.330852 0.401542 0.254 Uiso 0.67(3) 1 calc R U P K 1
C4 C 0.452(2) 0.6501(13) 0.1042(11) 0.133(7) Uani 0.58(3) 1 d D U P G 1
H4A H 0.437525 0.617805 0.100857 0.200 Uiso 0.58(3) 1 calc R U P G 1
H4B H 0.499759 0.651378 0.101275 0.200 Uiso 0.58(3) 1 calc R U P G 1
H4C H 0.430867 0.668540 0.072090 0.200 Uiso 0.58(3) 1 calc R U P G 1
C38 C 0.1777(17) 0.2508(13) 0.4895(13) 0.173(9) Uani 0.67(3) 1 d D U P K 1
H38A H 0.195864 0.219741 0.483537 0.259 Uiso 0.67(3) 1 calc R U P K 1
H38B H 0.131135 0.248100 0.496384 0.259 Uiso 0.67(3) 1 calc R U P K 1
H38C H 0.200681 0.265480 0.523840 0.259 Uiso 0.67(3) 1 calc R U P K 1
C58 C 0.2472(6) 0.5997(4) 0.6899(6) 0.075(3) Uani 1 1 d . . . . .
H58 H 0.234078 0.619066 0.654324 0.090 Uiso 1 1 calc R U . . .
C59 C 0.2612(8) 0.6340(6) 0.7388(7) 0.114(6) Uani 1 1 d . . . . .
H59A H 0.271614 0.617288 0.775960 0.170 Uiso 1 1 calc R U . . .
H59B H 0.222734 0.653647 0.743047 0.170 Uiso 1 1 calc R U . . .
H59C H 0.298382 0.653476 0.729517 0.170 Uiso 1 1 calc R U . . .
C57 C 0.1921(7) 0.5655(6) 0.6950(10) 0.139(8) Uani 1 1 d . . . . .
H57A H 0.199370 0.547521 0.731534 0.209 Uiso 1 1 calc R U . . .
H57B H 0.190363 0.544451 0.660877 0.209 Uiso 1 1 calc R U . . .
H57C H 0.150636 0.582422 0.695786 0.209 Uiso 1 1 calc R U . . .
C25 C 0.7230(6) 0.2758(5) 0.4087(6) 0.083(4) Uani 1 1 d . . . . .
H25 H 0.751410 0.301734 0.395788 0.100 Uiso 1 1 calc R U . . .
C26 C 0.7651(7) 0.2441(6) 0.4467(8) 0.111(5) Uani 1 1 d . . . . .
H26A H 0.782216 0.260954 0.481978 0.166 Uiso 1 1 calc R U . . .
H26B H 0.801466 0.233068 0.424391 0.166 Uiso 1 1 calc R U . . .
H26C H 0.739150 0.217513 0.458719 0.166 Uiso 1 1 calc R U . . .
C33 C 0.5826(9) 0.1997(5) 0.6803(6) 0.098(5) Uani 1 1 d . . . . .
H33 H 0.539304 0.186072 0.688783 0.118 Uiso 1 1 calc R U . . .
C24 C 0.6941(9) 0.2514(7) 0.3519(7) 0.144(8) Uani 1 1 d . . . . .
H24A H 0.674216 0.221799 0.362627 0.216 Uiso 1 1 calc R U . . .
H24B H 0.728960 0.245488 0.325194 0.216 Uiso 1 1 calc R U . . .
H24C H 0.660780 0.271349 0.332092 0.216 Uiso 1 1 calc R U . . .
C34 C 0.6149(10) 0.2150(6) 0.7378(9) 0.140(7) Uani 1 1 d . . . . .
H34A H 0.641537 0.242607 0.731435 0.210 Uiso 1 1 calc R U . . .
H34B H 0.642893 0.189938 0.754267 0.210 Uiso 1 1 calc R U . . .
H34C H 0.581575 0.222448 0.765496 0.210 Uiso 1 1 calc R U . . .
C32 C 0.6204(13) 0.1632(7) 0.6527(10) 0.186(11) Uani 1 1 d . . . . .
H32A H 0.662626 0.175762 0.642509 0.279 Uiso 1 1 calc R U . . .
H32B H 0.596227 0.152091 0.616702 0.279 Uiso 1 1 calc R U . . .
H32C H 0.627513 0.137244 0.680471 0.279 Uiso 1 1 calc R U . . .
C42 C 0.2888(9) 0.2690(5) 0.6517(8) 0.124(5) Uani 1 1 d D U . . .
H42 H 0.254514 0.272608 0.618584 0.149 Uiso 0.65(3) 1 calc R U P L 1
H42A H 0.304295 0.257414 0.691806 0.149 Uiso 0.35(3) 1 calc R U P L 2
C41 C 0.3131(15) 0.2186(6) 0.6424(16) 0.118(8) Uani 0.65(3) 1 d D U P L 1
H41A H 0.347134 0.210962 0.673245 0.177 Uiso 0.65(3) 1 calc R U P L 1
H41B H 0.331031 0.215990 0.603422 0.177 Uiso 0.65(3) 1 calc R U P L 1
H41C H 0.276495 0.196901 0.644827 0.177 Uiso 0.65(3) 1 calc R U P L 1
C43 C 0.2504(16) 0.2797(9) 0.7069(12) 0.128(8) Uani 0.65(3) 1 d D U P L 1
H43A H 0.209600 0.261840 0.704758 0.191 Uiso 0.65(3) 1 calc R U P L 1
H43B H 0.240435 0.312948 0.708057 0.191 Uiso 0.65(3) 1 calc R U P L 1
H43C H 0.276847 0.270920 0.742701 0.191 Uiso 0.65(3) 1 calc R U P L 1
C16 C 0.0988(9) 0.4219(9) 0.2952(10) 0.185(12) Uani 1 1 d . . . . .
H16A H 0.056967 0.406836 0.284024 0.277 Uiso 1 1 calc R U . . .
H16B H 0.134618 0.400506 0.287735 0.277 Uiso 1 1 calc R U . . .
H16C H 0.103117 0.450149 0.271571 0.277 Uiso 1 1 calc R U . . .
Ag24 Ag 0.2654(2) 0.37344(16) 0.5752(3) 0.105(2) Uani 0.280(4) 1 d . . P A 2
Ag25 Ag 0.2923(2) 0.4741(2) 0.6674(3) 0.0765(18) Uani 0.261(5) 1 d . . P A 2
Ag0R Ag 0.4159(2) 0.3653(4) 0.7933(7) 0.104(4) Uani 0.333(12) 1 d . . P A 2
O24 O 0.3484(7) 0.5835(6) 0.8515(6) 0.129(5) Uani 0.882(17) 1 d . U P A 1
O23 O 0.3430(10) 0.5151(6) 0.9029(7) 0.141(5) Uani 0.882(17) 1 d . U P A 1
F3 F -0.0050(8) 0.6168(6) 0.2349(8) 0.214(7) Uani 1 1 d . . . . .
C20 C 0.0836(9) 0.5763(9) 0.2818(9) 0.138(6) Uani 1 1 d D U . . .
F2 F -0.0206(7) 0.5496(7) 0.2440(7) 0.219(8) Uani 1 1 d . . . . .
C56 C 0.3321(12) 0.5551(12) 0.8888(12) 0.159(7) Uani 1 1 d D U . . .
O17 O 0.630(2) 0.1753(14) 0.507(2) 0.151(7) Uani 0.51(2) 1 d . U P A 1
O16 O 0.1384(8) 0.5665(9) 0.2754(10) 0.139(6) Uani 0.67(2) 1 d D U P B 1
O15 O 0.0634(11) 0.5913(9) 0.3296(9) 0.149(7) Uani 0.67(2) 1 d D U P B 1
C28 C 0.5941(13) 0.1506(6) 0.4718(13) 0.145(6) Uani 1 1 d D U . . .
F4 F 0.5782(12) 0.0844(6) 0.4112(9) 0.158(6) Uani 0.586(13) 1 d D U P M 1
C19 C 0.0272(9) 0.5781(9) 0.2333(10) 0.124(6) Uani 1 1 d . . . . .
F5 F 0.6655(8) 0.0836(6) 0.4645(12) 0.155(6) Uani 0.586(13) 1 d D U P M 1
C27 C 0.6013(8) 0.1012(5) 0.4657(7) 0.150(5) Uani 1 1 d D U . . .
F1 F 0.0427(8) 0.5743(8) 0.1805(7) 0.232(9) Uani 1 1 d . . . . .
F6 F 0.5789(14) 0.0714(7) 0.5079(11) 0.168(6) Uani 0.586(13) 1 d D U P M 1
Ag27 Ag 0.3386(3) 0.37283(18) 0.6886(3) 0.095(2) Uani 0.228(3) 1 d . . P A 2
C67A C 0.1644(13) 0.6769(16) 0.320(3) 0.137(8) Uani 0.28(2) 1 d D U P J 2
H67A H 0.161010 0.651607 0.348933 0.206 Uiso 0.28(2) 1 calc R U P J 2
H67B H 0.149834 0.665844 0.280681 0.206 Uiso 0.28(2) 1 calc R U P J 2
H67C H 0.136808 0.702942 0.331322 0.206 Uiso 0.28(2) 1 calc R U P J 2
C49A C 0.242(3) 0.7340(19) 0.367(3) 0.138(10) Uani 0.28(2) 1 d D U P J 2
H49D H 0.244274 0.720803 0.407170 0.207 Uiso 0.28(2) 1 calc R U P J 2
H49E H 0.203729 0.754117 0.361726 0.207 Uiso 0.28(2) 1 calc R U P J 2
H49F H 0.281706 0.752307 0.361833 0.207 Uiso 0.28(2) 1 calc R U P J 2
C21 C 0.136(3) 0.251(3) 0.467(3) 0.175(9) Uani 0.33(3) 1 d D U P K 2
H21A H 0.148271 0.218433 0.471975 0.262 Uiso 0.33(3) 1 d R U P K 2
H21B H 0.094631 0.253693 0.443775 0.262 Uiso 0.33(3) 1 d R U P K 2
H21C H 0.132201 0.265373 0.506105 0.262 Uiso 0.33(3) 1 d R U P K 2
C96A C 0.143(3) 0.302(2) 0.380(3) 0.162(10) Uani 0.33(3) 1 d D U P K 2
H96A H 0.098243 0.309300 0.390344 0.243 Uiso 0.33(3) 1 d R U P K 2
H96B H 0.141173 0.278720 0.348234 0.243 Uiso 0.33(3) 1 d R U P K 2
H96C H 0.164093 0.330170 0.366724 0.243 Uiso 0.33(3) 1 d R U P K 2
C73A C 0.374(2) 0.6478(16) 0.130(2) 0.127(8) Uani 0.42(3) 1 d D U P G 2
H73A H 0.379740 0.613938 0.129989 0.191 Uiso 0.42(3) 1 calc R U P G 2
H73B H 0.371644 0.659406 0.089438 0.191 Uiso 0.42(3) 1 calc R U P G 2
H73C H 0.334411 0.655851 0.149364 0.191 Uiso 0.42(3) 1 calc R U P G 2
C22 C 0.486(2) 0.6605(18) 0.1183(18) 0.123(9) Uani 0.42(3) 1 d D U P G 2
H22A H 0.505973 0.629745 0.125191 0.185 Uiso 0.42(3) 1 d R U P G 2
H22B H 0.520854 0.684195 0.120601 0.185 Uiso 0.42(3) 1 d R U P G 2
H22C H 0.463593 0.661355 0.078961 0.185 Uiso 0.42(3) 1 d R U P G 2
O18 O 0.5389(17) 0.1570(8) 0.4949(13) 0.147(7) Uani 0.51(2) 1 d . U P A 1
O10A O 0.5789(13) 0.1747(7) 0.4258(12) 0.133(8) Uani 0.49(2) 1 d D U P A 2
O20A O 0.6452(16) 0.1642(12) 0.4988(17) 0.141(9) Uani 0.49(2) 1 d D U P A 2
F20A F 0.6277(18) 0.0765(9) 0.5142(11) 0.157(7) Uani 0.414(13) 1 d D U P M 2
F16A F 0.6314(18) 0.0806(10) 0.4198(14) 0.168(7) Uani 0.414(13) 1 d D U P M 2
F14A F 0.5395(10) 0.0793(9) 0.4582(17) 0.157(7) Uani 0.414(13) 1 d D U P M 2
Ag26 Ag 0.4643(5) 0.2999(11) 0.6834(12) 0.094(5) Uani 0.26(3) 1 d . . P A 2
O11A O 0.111(2) 0.5412(13) 0.2589(17) 0.141(6) Uani 0.33(2) 1 d D U P B 2
O12A O 0.098(2) 0.5887(17) 0.3311(14) 0.140(6) Uani 0.33(2) 1 d D U P B 2
F0 F 0.429(2) 0.1632(8) 0.8182(14) 0.126(6) Uani 0.339(17) 1 d D U P D 2
F01Y F 0.3737(15) 0.1983(15) 0.8767(17) 0.119(7) Uani 0.339(17) 1 d D U P D 2
F01V F 0.4763(15) 0.2090(13) 0.8837(16) 0.128(7) Uani 0.339(17) 1 d D U P D 2
C55 C 0.3033(9) 0.5813(7) 0.9430(9) 0.177(6) Uani 1 1 d D U . . .
C02R C 0.0968(15) 0.5719(10) 0.551(2) 0.092(7) Uani 0.50(4) 1 d D U P C 2
H02G H 0.069444 0.589405 0.576741 0.138 Uiso 0.50(4) 1 calc R U P C 2
H02H H 0.121994 0.548496 0.573653 0.138 Uiso 0.50(4) 1 calc R U P C 2
H02I H 0.069009 0.556509 0.519677 0.138 Uiso 0.50(4) 1 calc R U P C 2
C67 C 0.1070(17) 0.6409(14) 0.4784(19) 0.081(7) Uani 0.50(4) 1 d D U P C 2
H67D H 0.137624 0.654979 0.452007 0.122 Uiso 0.50(4) 1 calc R U P C 2
H67E H 0.087266 0.665380 0.501621 0.122 Uiso 0.50(4) 1 calc R U P C 2
H67F H 0.072721 0.624397 0.454814 0.122 Uiso 0.50(4) 1 calc R U P C 2
F11 F 0.2361(11) 0.5891(16) 0.9300(15) 0.191(8) Uani 0.433(13) 1 d D U P N 1
F12 F 0.3285(18) 0.6259(10) 0.9557(17) 0.187(8) Uani 0.433(13) 1 d D U P N 1
F10 F 0.311(2) 0.5619(14) 0.9985(10) 0.178(8) Uani 0.433(13) 1 d D U P N 1
F1A F 0.3558(12) 0.5904(12) 0.9856(12) 0.190(7) Uani 0.567(13) 1 d D U P N 2
F3A F 0.2587(13) 0.5541(9) 0.9726(12) 0.188(7) Uani 0.567(13) 1 d D U P N 2
F4A F 0.2770(16) 0.6242(8) 0.9343(12) 0.186(7) Uani 0.567(13) 1 d D U P N 2
O3A O 0.294(3) 0.539(3) 0.850(3) 0.132(9) Uani 0.118(17) 1 d D U P A 2
O4A O 0.383(4) 0.532(4) 0.899(4) 0.136(6) Uani 0.118(17) 1 d D U P A 2
O19 O 0.4332(9) 0.1553(5) 0.5924(8) 0.185(7) Uani 1 1 d D . . . .
N1 N 0.428(2) 0.0793(10) 0.6040(17) 0.225(9) Uani 0.78(2) 1 d D U P O 1
C31 C 0.438(3) 0.1177(9) 0.575(3) 0.226(9) Uani 0.78(2) 1 d D U P O 1
H31 H 0.451919 0.114357 0.535927 0.271 Uiso 0.78(2) 1 calc R U P O 1
C30 C 0.414(2) 0.0839(11) 0.6658(17) 0.243(10) Uani 0.78(2) 1 d D U P O 1
H30A H 0.406950 0.116209 0.677514 0.364 Uiso 0.78(2) 1 d R U P O 1
H30B H 0.454130 0.072079 0.686224 0.364 Uiso 0.78(2) 1 d R U P O 1
H30C H 0.376890 0.064849 0.676614 0.364 Uiso 0.78(2) 1 d R U P O 1
C29 C 0.424(2) 0.0327(10) 0.5795(18) 0.239(10) Uani 0.78(2) 1 d D U P O 1
H29A H 0.415180 0.034493 0.536436 0.358 Uiso 0.78(2) 1 calc R U P O 1
H29B H 0.388018 0.015750 0.596798 0.358 Uiso 0.78(2) 1 calc R U P O 1
H29C H 0.464947 0.016300 0.588632 0.358 Uiso 0.78(2) 1 calc R U P O 1
Ag0O Ag 0.3477(7) 0.3126(4) 0.5154(6) 0.0987(19) Uani 0.38(3) 1 d . . P A 2
Ag0T Ag 0.2668(5) 0.3926(4) 0.3907(6) 0.0956(18) Uani 0.34(3) 1 d . . P A 2
Ag0L Ag 0.2190(9) 0.4947(4) 0.2840(9) 0.062(5) Uani 0.17(2) 1 d . . P B 2
C20A C 0.443(8) 0.1160(14) 0.587(8) 0.226(10) Uani 0.22(2) 1 d D U P O 2
H20A H 0.472370 0.111143 0.556801 0.271 Uiso 0.22(2) 1 calc R U P O 2
N2A N 0.427(6) 0.076(4) 0.610(6) 0.227(9) Uani 0.22(2) 1 d D U P O 2
C25A C 0.472(5) 0.044(4) 0.642(7) 0.235(11) Uani 0.22(2) 1 d D U P O 2
H25A H 0.509504 0.057064 0.665364 0.353 Uiso 0.22(2) 1 d R U P O 2
H25B H 0.488634 0.025624 0.608984 0.353 Uiso 0.22(2) 1 d R U P O 2
H25C H 0.447304 0.023654 0.666634 0.353 Uiso 0.22(2) 1 d R U P O 2
C24A C 0.360(5) 0.060(4) 0.616(7) 0.234(11) Uani 0.22(2) 1 d D U P O 2
H24D H 0.342394 0.031731 0.634187 0.352 Uiso 0.22(2) 1 d R U P O 2
H24E H 0.326764 0.083811 0.612817 0.352 Uiso 0.22(2) 1 d R U P O 2
H24F H 0.397584 0.070961 0.641867 0.352 Uiso 0.22(2) 1 d R U P O 2
C56A C 0.292(3) 0.2254(13) 0.611(2) 0.121(9) Uani 0.35(3) 1 d D U P L 2
H56A H 0.259225 0.228759 0.577074 0.181 Uiso 0.35(3) 1 calc R U P L 2
H56B H 0.281916 0.197415 0.633063 0.181 Uiso 0.35(3) 1 calc R U P L 2
H56C H 0.335300 0.222783 0.595710 0.181 Uiso 0.35(3) 1 calc R U P L 2
C63A C 0.2172(13) 0.2854(16) 0.659(3) 0.123(9) Uani 0.35(3) 1 d D U P L 2
H63A H 0.216460 0.307037 0.692325 0.184 Uiso 0.35(3) 1 calc R U P L 2
H63B H 0.189798 0.258367 0.666488 0.184 Uiso 0.35(3) 1 calc R U P L 2
H63C H 0.200435 0.300969 0.622627 0.184 Uiso 0.35(3) 1 calc R U P L 2
O22 O 0.4168(15) 0.4156(13) 0.9127(13) 0.223(9) Uani 0.69(2) 1 d D U P A 1
N2 N 0.3574(17) 0.3745(13) 0.9944(15) 0.220(8) Uani 0.69(2) 1 d D U P A 1
C53 C 0.3083(17) 0.3667(15) 1.0386(15) 0.215(10) Uani 0.69(2) 1 d D U P A 1
H53A H 0.329576 0.368039 1.078512 0.322 Uiso 0.69(2) 1 calc R U P A 1
H53B H 0.288100 0.336132 1.032032 0.322 Uiso 0.69(2) 1 calc R U P A 1
H53C H 0.274609 0.390879 1.034361 0.322 Uiso 0.69(2) 1 calc R U P A 1
C54 C 0.3648(19) 0.4174(15) 0.9596(17) 0.221(8) Uani 0.69(2) 1 d D U P A 1
H54A H 0.376158 0.443148 0.987324 0.266 Uiso 0.69(2) 1 calc R U P A 1
H54B H 0.322050 0.424871 0.939111 0.266 Uiso 0.69(2) 1 calc R U P A 1
C52 C 0.4006(18) 0.3330(11) 0.9933(17) 0.221(10) Uani 0.69(2) 1 d D U P A 1
H52A H 0.416226 0.324865 1.033756 0.331 Uiso 0.69(2) 1 d R U P A 1
H52B H 0.437936 0.339815 0.969756 0.331 Uiso 0.69(2) 1 d R U P A 1
H52C H 0.375816 0.306835 0.975416 0.331 Uiso 0.69(2) 1 d R U P A 1
C69A C 0.283(5) 0.498(4) 0.098(4) 0.154(10) Uani 0.15(2) 1 d D U P I 2
H69A H 0.238747 0.489027 0.083850 0.231 Uiso 0.15(2) 1 d R U P I 2
H69B H 0.303467 0.471657 0.120410 0.231 Uiso 0.15(2) 1 d R U P I 2
H69C H 0.308907 0.505117 0.064410 0.231 Uiso 0.15(2) 1 d R U P I 2
C23 C 0.185(3) 0.510(5) 0.163(5) 0.151(9) Uani 0.15(2) 1 d D U P I 2
H23A H 0.177611 0.503490 0.204709 0.227 Uiso 0.15(2) 1 d R U P I 2
H23B H 0.153481 0.493310 0.137359 0.227 Uiso 0.15(2) 1 d R U P I 2
H23C H 0.180081 0.543810 0.156149 0.227 Uiso 0.15(2) 1 d R U P I 2
C1A C 0.1192(11) 0.3759(6) 0.6463(13) 0.119(7) Uani 0.702(17) 1 d D U P E 2
H1AA H 0.133289 0.353555 0.616984 0.179 Uiso 0.702(17) 1 calc R U P E 2
H1AB H 0.074626 0.368371 0.656456 0.179 Uiso 0.702(17) 1 calc R U P E 2
H1AC H 0.148668 0.374158 0.682060 0.179 Uiso 0.702(17) 1 calc R U P E 2
C80A C 0.0665(9) 0.4316(9) 0.5687(9) 0.114(6) Uani 0.702(17) 1 d D U P E 2
H80A H 0.023745 0.424627 0.583574 0.170 Uiso 0.702(17) 1 calc R U P E 2
H80B H 0.075187 0.410116 0.536519 0.170 Uiso 0.702(17) 1 calc R U P E 2
H80C H 0.066729 0.463619 0.553863 0.170 Uiso 0.702(17) 1 calc R U P E 2
C97A C 0.4204(17) 0.1779(12) 0.386(2) 0.094(8) Uani 0.42(3) 1 d D U P H 2
H97A H 0.433401 0.156362 0.417876 0.140 Uiso 0.42(3) 1 calc R U P H 2
H97B H 0.459495 0.191094 0.369392 0.140 Uiso 0.42(3) 1 calc R U P H 2
H97C H 0.394708 0.161239 0.354555 0.140 Uiso 0.42(3) 1 calc R U P H 2
C88A C 0.3213(19) 0.1976(16) 0.4457(19) 0.102(8) Uani 0.42(3) 1 d D U P H 2
H88A H 0.308942 0.167009 0.429583 0.154 Uiso 0.42(3) 1 calc R U P H 2
H88B H 0.283534 0.218503 0.441882 0.154 Uiso 0.42(3) 1 calc R U P H 2
H88C H 0.335922 0.194497 0.487542 0.154 Uiso 0.42(3) 1 calc R U P H 2
C77A C 0.2853(17) 0.331(2) 0.268(3) 0.109(7) Uani 0.255(17) 1 d D U P F 2
H77A H 0.273817 0.329639 0.309778 0.163 Uiso 0.255(17) 1 d R U P F 2
H77B H 0.285937 0.299419 0.252088 0.163 Uiso 0.255(17) 1 d R U P F 2
H77C H 0.252917 0.349699 0.245408 0.163 Uiso 0.255(17) 1 d R U P F 2
C86A C 0.391(3) 0.349(2) 0.2060(17) 0.113(9) Uani 0.255(17) 1 d D U P F 2
H86A H 0.414308 0.377540 0.198420 0.169 Uiso 0.255(17) 1 calc R U P F 2
H86B H 0.358816 0.342530 0.172930 0.169 Uiso 0.255(17) 1 calc R U P F 2
H86C H 0.421862 0.322863 0.209990 0.169 Uiso 0.255(17) 1 calc R U P F 2
O27 O 0.432(4) 0.254(3) 0.7491(15) 0.112(6) Uani 0.21(5) 1 d D U P A 2
O21A O 0.398(7) 0.277(3) 0.831(3) 0.104(11) Uani 0.21(5) 1 d D U P A 2
O22A O 0.385(3) 0.420(3) 0.916(3) 0.223(9) Uani 0.31(2) 1 d D U P A 2
N3 N 0.352(3) 0.3772(18) 1.000(2) 0.221(9) Uani 0.31(2) 1 d D U P A 2
C53A C 0.346(4) 0.341(3) 1.048(3) 0.219(10) Uani 0.31(2) 1 d D U P A 2
H53D H 0.362034 0.310965 1.034448 0.328 Uiso 0.31(2) 1 d R U P A 2
H53E H 0.299814 0.338325 1.055878 0.328 Uiso 0.31(2) 1 d R U P A 2
H53F H 0.371274 0.350545 1.083938 0.328 Uiso 0.31(2) 1 d R U P A 2
C54A C 0.399(3) 0.376(2) 0.954(3) 0.222(9) Uani 0.31(2) 1 d D U P A 2
H54C H 0.392185 0.347573 0.929655 0.267 Uiso 0.31(2) 1 calc R U P A 2
H54D H 0.443952 0.376167 0.971884 0.267 Uiso 0.31(2) 1 calc R U P A 2
C52A C 0.302(3) 0.412(3) 1.013(3) 0.220(10) Uani 0.31(2) 1 d D U P A 2
H52D H 0.284072 0.424077 0.974976 0.330 Uiso 0.31(2) 1 d R U P A 2
H52E H 0.322522 0.436897 1.036526 0.330 Uiso 0.31(2) 1 d R U P A 2
H52F H 0.267692 0.397257 1.034216 0.330 Uiso 0.31(2) 1 d R U P A 2

loop_
_atom_site_aniso_label
_atom_site_aniso_U_11
_atom_site_aniso_U_22
_atom_site_aniso_U_33
_atom_site_aniso_U_23
_atom_site_aniso_U_13
_atom_site_aniso_U_12
Ag21 0.0464(4) 0.0836(6) 0.0524(5) -0.0129(4) 0.0037(4) 0.0156(4)
Ag3 0.0886(6) 0.0701(6) 0.0526(5) 0.0021(4) 0.0012(5) -0.0239(5)
Ag6 0.0526(5) 0.0809(6) 0.0828(7) -0.0295(5) 0.0044(4) 0.0096(4)
Ag12 0.1031(7) 0.0598(5) 0.0666(6) -0.0054(5) 0.0249(5) 0.0177(5)
Ag19 0.0958(7) 0.0651(6) 0.0653(6) -0.0038(5) 0.0055(5) 0.0079(5)
Ag2 0.0910(7) 0.0633(6) 0.0729(7) 0.0063(5) -0.0051(5) 0.0002(5)
Ag22 0.0578(5) 0.0918(7) 0.0802(7) 0.0161(5) 0.0106(5) 0.0117(5)
Ag15 0.0910(7) 0.0659(6) 0.0848(7) 0.0146(5) 0.0032(6) -0.0041(5)
Ag4 0.1162(8) 0.0660(6) 0.0682(7) 0.0052(5) -0.0164(6) -0.0180(5)
Ag7 0.0942(7) 0.0930(8) 0.0970(9) 0.0287(6) 0.0329(6) 0.0137(6)
Ag11 0.0928(7) 0.0886(7) 0.0847(8) 0.0000(6) -0.0239(6) 0.0143(6)
Ag10 0.1038(8) 0.1087(9) 0.0736(7) -0.0103(6) 0.0231(6) -0.0239(7)
Ag20 0.0920(8) 0.1627(12) 0.0679(7) -0.0275(7) -0.0153(6) 0.0484(8)
Ag1 0.0981(8) 0.1007(8) 0.1012(9) 0.0097(7) 0.0017(7) 0.0073(6)
Ag13 0.0755(11) 0.0510(8) 0.0944(17) 0.0180(8) 0.0208(11) 0.0094(7)
Ag14 0.0698(8) 0.0740(9) 0.0872(11) 0.0168(7) 0.0055(7) -0.0100(6)
Ag23 0.0715(10) 0.0686(9) 0.0813(12) -0.0077(7) 0.0156(8) -0.0190(7)
Ag5 0.0856(7) 0.1591(12) 0.0973(9) -0.0466(9) 0.0152(7) -0.0459(8)
Ag8 0.0831(17) 0.091(2) 0.091(3) 0.009(2) 0.0267(16) 0.0181(12)
Ag18 0.149(5) 0.128(3) 0.077(3) -0.038(2) 0.041(3) -0.075(3)
V3 0.0260(6) 0.0249(6) 0.0276(7) -0.0031(5) 0.0032(5) 0.0003(5)
V4 0.0266(6) 0.0309(7) 0.0317(8) 0.0013(6) -0.0008(6) 0.0002(5)
Ag16 0.097(3) 0.0645(17) 0.091(3) -0.0001(16) 0.028(2) -0.0080(19)
V2 0.0269(6) 0.0292(7) 0.0352(8) 0.0000(6) 0.0034(6) -0.0037(5)
V1 0.0388(7) 0.0243(7) 0.0354(8) 0.0019(6) 0.0032(6) 0.0015(6)
Ag9 0.0775(11) 0.0660(12) 0.101(3) 0.0254(14) 0.0188(13) 0.0084(9)
V5 0.0377(7) 0.0334(7) 0.0311(8) 0.0029(6) 0.0072(6) -0.0019(6)
Ag17 0.071(2) 0.151(7) 0.087(2) -0.049(3) -0.0118(16) 0.025(3)
S8 0.0521(14) 0.0527(14) 0.0475(15) -0.0062(12) 0.0083(11) 0.0080(11)
S3 0.0638(16) 0.0678(17) 0.0416(15) -0.0038(13) 0.0018(12) -0.0024(13)
S5 0.0581(15) 0.0500(14) 0.0546(16) -0.0078(12) 0.0118(12) 0.0032(12)
S4 0.0764(18) 0.0540(15) 0.0420(15) -0.0091(12) 0.0003(13) -0.0190(13)
S9 0.0391(12) 0.0683(16) 0.0516(16) -0.0017(13) 0.0060(11) 0.0063(11)
S7 0.0583(16) 0.0683(17) 0.0617(18) 0.0155(14) 0.0183(14) -0.0028(13)
S15 0.0635(17) 0.0718(18) 0.0547(18) -0.0036(14) 0.0000(13) 0.0007(14)
S12 0.0695(17) 0.0471(15) 0.075(2) -0.0096(14) -0.0066(15) -0.0072(13)
S1 0.0785(19) 0.0617(17) 0.0572(18) 0.0026(14) -0.0060(15) 0.0238(15)
S10 0.0498(14) 0.0777(19) 0.0676(19) 0.0070(15) 0.0094(13) -0.0036(14)
S2 0.0780(19) 0.0591(17) 0.073(2) 0.0201(15) -0.0043(16) 0.0014(14)
S6 0.092(2) 0.0509(15) 0.0611(19) 0.0152(14) 0.0060(16) 0.0105(14)
S14 0.0499(15) 0.094(2) 0.066(2) -0.0115(17) 0.0025(14) -0.0129(15)
S11 0.0693(18) 0.0582(17) 0.097(3) 0.0194(17) 0.0180(17) -0.0098(14)
O5 0.024(2) 0.028(3) 0.023(3) 0.003(2) 0.001(2) 0.002(2)
O8 0.029(3) 0.026(3) 0.028(3) -0.002(2) 0.003(2) -0.003(2)
O13 0.036(3) 0.036(3) 0.026(3) -0.002(2) 0.004(2) 0.000(2)
O7 0.025(3) 0.036(3) 0.032(3) -0.005(2) 0.005(2) -0.001(2)
O2 0.040(3) 0.025(3) 0.041(4) -0.004(2) 0.005(3) -0.012(2)
O9 0.036(3) 0.026(3) 0.031(3) -0.006(2) 0.002(2) 0.001(2)
O3 0.035(3) 0.033(3) 0.040(4) 0.007(3) -0.005(3) 0.002(2)
S13 0.130(4) 0.102(3) 0.167(5) -0.036(3) 0.024(3) -0.017(3)
O10 0.044(3) 0.033(3) 0.039(4) 0.007(3) 0.005(3) -0.004(3)
O6 0.029(3) 0.047(3) 0.044(4) 0.000(3) -0.008(3) 0.006(3)
O1 0.051(3) 0.024(3) 0.048(4) -0.001(3) 0.002(3) 0.000(3)
O12 0.037(3) 0.042(3) 0.023(3) 0.000(2) 0.000(2) 0.003(2)
O4 0.032(3) 0.041(3) 0.046(4) -0.002(3) 0.001(3) -0.007(2)
O11 0.036(3) 0.032(3) 0.039(3) -0.002(3) 0.014(3) -0.005(2)
O14 0.054(4) 0.046(4) 0.035(4) 0.004(3) 0.013(3) -0.007(3)
O25 0.108(7) 0.077(6) 0.090(7) -0.003(5) 0.005(5) -0.003(5)
O21 0.103(11) 0.091(9) 0.132(11) 0.062(9) 0.042(11) 0.014(7)
C01P 0.055(6) 0.103(8) 0.081(8) 0.006(7) 0.013(6) 0.022(6)
O20 0.122(11) 0.113(12) 0.118(10) 0.064(8) 0.044(8) 0.034(9)
O26 0.155(11) 0.170(12) 0.095(9) 0.019(9) -0.017(8) -0.040(9)
F9 0.143(11) 0.142(10) 0.116(10) 0.052(9) 0.011(9) -0.005(9)
C60 0.083(9) 0.088(10) 0.067(9) 0.005(8) -0.021(7) -0.013(8)
F8 0.104(8) 0.115(10) 0.136(12) 0.042(9) 0.018(8) -0.045(7)
C45 0.064(8) 0.113(12) 0.101(12) 0.039(10) 0.017(8) -0.009(8)
F7 0.113(9) 0.117(9) 0.142(11) 0.054(8) 0.011(9) 0.028(8)
C025 0.054(15) 0.095(14) 0.096(13) -0.001(13) 0.004(13) 0.024(12)
C47 0.058(6) 0.117(10) 0.126(11) 0.011(9) 0.034(7) -0.012(7)
C14 0.128(10) 0.076(8) 0.076(8) -0.020(7) -0.024(7) -0.036(7)
C50 0.086(9) 0.129(11) 0.182(14) 0.068(10) 0.083(9) 0.019(8)
C5 0.155(12) 0.088(9) 0.101(11) 0.039(8) -0.026(10) -0.016(10)
C02Q 0.071(12) 0.121(14) 0.113(16) 0.037(15) 0.039(13) 0.020(11)
C44 0.107(8) 0.107(8) 0.118(9) 0.052(8) 0.017(8) -0.008(7)
C17 0.087(11) 0.170(18) 0.115(15) -0.011(13) -0.010(10) -0.062(12)
C51 0.101(10) 0.136(13) 0.177(15) 0.049(11) 0.080(10) 0.029(9)
C36 0.103(9) 0.059(7) 0.101(10) -0.013(6) -0.025(7) -0.026(6)
C8 0.178(15) 0.136(13) 0.120(12) -0.012(11) -0.090(11) 0.012(11)
C7 0.182(16) 0.146(15) 0.134(14) -0.022(12) -0.097(13) -0.001(13)
C18 0.060(10) 0.37(4) 0.17(2) -0.05(2) 0.020(12) -0.015(16)
C13 0.172(15) 0.080(11) 0.096(12) -0.019(10) -0.040(11) -0.036(11)
C15 0.147(13) 0.096(11) 0.081(11) -0.018(9) -0.040(10) -0.020(10)
C35 0.110(15) 0.080(13) 0.127(15) 0.002(12) -0.020(13) -0.034(12)
C37 0.112(13) 0.075(13) 0.095(15) -0.025(11) -0.015(12) -0.023(12)
C9 0.168(16) 0.139(15) 0.124(14) 0.005(13) -0.076(12) 0.012(13)
C49 0.158(13) 0.161(14) 0.228(18) 0.100(13) 0.121(13) 0.021(12)
C2 0.165(13) 0.105(10) 0.125(12) -0.011(9) -0.053(10) 0.078(10)
C3 0.164(17) 0.128(13) 0.135(14) 0.014(11) -0.027(14) 0.092(13)
C1 0.176(16) 0.092(12) 0.129(14) 0.004(11) -0.075(13) 0.075(12)
C61 0.115(12) 0.103(12) 0.077(11) -0.023(9) -0.019(9) 0.003(9)
C66 0.140(16) 0.145(17) 0.137(18) -0.056(14) -0.003(13) -0.036(13)
C65 0.135(18) 0.19(2) 0.19(3) -0.06(2) 0.033(18) -0.033(16)
C64 0.17(2) 0.22(3) 0.18(3) -0.13(2) 0.021(18) -0.017(19)
C63 0.25(3) 0.134(18) 0.114(17) -0.053(14) 0.024(17) 0.024(17)
C62 0.155(16) 0.122(14) 0.094(13) -0.028(11) 0.019(12) 0.026(12)
C48 0.068(14) 0.126(17) 0.144(18) 0.016(15) 0.025(14) -0.014(14)
C46 0.063(12) 0.124(14) 0.146(16) 0.010(14) 0.033(12) -0.005(12)
C11 0.094(9) 0.092(10) 0.060(8) -0.020(7) -0.006(7) -0.005(7)
C12 0.21(2) 0.133(15) 0.052(9) 0.008(9) -0.030(11) -0.051(14)
C39 0.123(12) 0.194(16) 0.187(19) 0.067(13) -0.012(12) -0.049(12)
C10 0.168(18) 0.165(19) 0.141(18) -0.088(16) -0.052(14) 0.046(15)
C6 0.151(16) 0.096(15) 0.105(15) 0.043(12) -0.056(14) -0.019(14)
C40 0.109(14) 0.205(18) 0.19(2) 0.074(16) -0.029(14) -0.060(14)
C4 0.176(16) 0.113(14) 0.105(14) 0.021(12) -0.037(14) -0.013(14)
C38 0.120(16) 0.199(19) 0.20(2) 0.070(16) -0.017(15) -0.065(16)
C58 0.070(8) 0.073(8) 0.085(9) -0.009(7) 0.026(7) 0.019(6)
C59 0.133(13) 0.121(13) 0.087(11) -0.037(10) 0.008(10) 0.051(11)
C57 0.087(11) 0.104(12) 0.23(2) -0.010(13) 0.070(13) 0.020(10)
C25 0.076(8) 0.093(9) 0.084(10) -0.009(8) 0.036(7) 0.025(7)
C26 0.085(10) 0.112(12) 0.136(15) -0.011(11) 0.019(9) 0.048(9)
C33 0.167(15) 0.074(9) 0.052(8) 0.028(7) -0.006(9) 0.021(9)
C24 0.156(16) 0.189(19) 0.090(12) -0.066(13) 0.032(11) 0.075(14)
C34 0.187(19) 0.107(13) 0.124(17) 0.053(12) -0.015(14) 0.027(13)
C32 0.30(3) 0.126(16) 0.137(19) 0.039(14) 0.030(19) 0.107(19)
C42 0.139(12) 0.089(8) 0.150(14) 0.012(9) 0.054(10) -0.049(9)
C41 0.146(17) 0.080(12) 0.131(18) -0.010(13) 0.039(15) -0.049(12)
C43 0.139(16) 0.104(13) 0.145(18) 0.017(14) 0.060(14) -0.052(12)
C16 0.105(13) 0.27(3) 0.18(2) -0.13(2) -0.026(14) -0.058(15)
Ag24 0.084(3) 0.099(3) 0.134(5) 0.009(3) 0.016(3) -0.002(2)
Ag25 0.061(3) 0.098(3) 0.071(4) 0.002(3) 0.002(2) 0.001(2)
Ag0R 0.071(2) 0.107(5) 0.137(9) 0.064(6) 0.015(3) 0.017(2)
O24 0.135(10) 0.178(12) 0.079(8) 0.003(8) 0.033(7) 0.033(8)
O23 0.144(11) 0.174(12) 0.111(9) -0.018(9) 0.056(8) -0.002(10)
F3 0.198(14) 0.184(14) 0.252(18) 0.003(12) -0.061(12) 0.086(12)
C20 0.080(8) 0.170(13) 0.160(13) 0.047(12) -0.020(10) -0.011(9)
F2 0.126(9) 0.30(2) 0.216(16) 0.042(14) -0.066(10) -0.077(12)
C56 0.131(12) 0.229(17) 0.120(12) -0.028(13) 0.041(10) 0.061(13)
O17 0.226(17) 0.078(13) 0.150(14) -0.016(11) 0.023(14) 0.047(12)
O16 0.076(8) 0.173(13) 0.164(12) 0.042(11) -0.025(9) -0.011(9)
O15 0.107(12) 0.179(14) 0.155(14) 0.028(13) -0.041(12) -0.030(12)
C28 0.162(13) 0.083(9) 0.191(15) -0.053(10) 0.021(12) 0.007(10)
F4 0.176(14) 0.094(9) 0.205(14) -0.048(10) 0.018(12) 0.022(10)
C19 0.082(12) 0.17(2) 0.122(17) -0.009(15) -0.011(11) 0.018(13)
F5 0.180(14) 0.089(8) 0.197(15) -0.040(10) 0.013(11) 0.043(9)
C27 0.170(11) 0.088(7) 0.195(13) -0.038(8) 0.029(10) 0.012(8)
F1 0.219(16) 0.37(3) 0.102(10) -0.012(13) -0.010(10) 0.038(15)
F6 0.193(15) 0.104(9) 0.212(15) 0.002(10) 0.035(13) 0.010(11)
Ag27 0.095(4) 0.082(3) 0.106(5) -0.028(3) 0.003(3) -0.005(3)
C67A 0.163(17) 0.109(14) 0.132(15) 0.000(13) -0.052(15) 0.086(15)
C49A 0.16(2) 0.115(16) 0.133(17) 0.001(15) -0.029(18) 0.087(17)
C21 0.121(16) 0.204(19) 0.20(2) 0.061(17) -0.018(16) -0.057(16)
C96A 0.106(17) 0.20(2) 0.18(2) 0.058(19) -0.029(17) -0.050(17)
C73A 0.162(16) 0.105(15) 0.107(15) 0.032(13) -0.044(14) -0.018(14)
C22 0.168(19) 0.099(16) 0.097(16) 0.020(14) -0.037(16) -0.026(16)
O18 0.214(17) 0.076(11) 0.152(14) -0.026(10) 0.013(13) 0.048(11)
O10A 0.182(19) 0.052(11) 0.160(18) 0.005(12) -0.023(15) 0.031(11)
O20A 0.22(2) 0.066(16) 0.140(17) -0.005(13) 0.063(16) 0.054(14)
F20A 0.178(16) 0.086(10) 0.207(15) -0.019(11) 0.012(13) 0.026(12)
F16A 0.189(16) 0.109(10) 0.208(16) -0.047(12) 0.033(14) 0.023(12)
F14A 0.177(15) 0.095(10) 0.201(16) -0.029(12) 0.023(13) 0.004(11)
Ag26 0.104(4) 0.098(9) 0.080(8) 0.029(7) 0.012(4) -0.010(4)
O11A 0.079(10) 0.177(14) 0.162(14) 0.050(13) -0.023(11) -0.009(10)
O12A 0.081(10) 0.173(13) 0.161(13) 0.042(12) -0.028(11) -0.011(11)
F0 0.124(12) 0.115(11) 0.140(13) 0.047(11) 0.011(12) 0.002(11)
F01Y 0.118(11) 0.126(13) 0.115(14) 0.061(12) 0.029(11) -0.012(11)
F01V 0.119(12) 0.131(12) 0.131(13) 0.048(11) -0.004(12) 0.009(12)
C55 0.160(12) 0.237(15) 0.136(10) -0.037(11) 0.031(9) 0.056(11)
C02R 0.066(11) 0.118(14) 0.096(16) 0.018(14) 0.039(13) 0.010(11)
C67 0.053(15) 0.096(14) 0.098(13) 0.011(13) 0.023(12) 0.023(11)
F11 0.166(15) 0.253(18) 0.159(14) -0.048(14) 0.047(13) 0.057(14)
F12 0.185(16) 0.228(17) 0.149(14) -0.062(13) 0.016(13) 0.069(15)
F10 0.174(16) 0.255(17) 0.111(13) -0.033(13) 0.043(12) 0.045(15)
F1A 0.194(15) 0.247(17) 0.130(12) -0.046(12) 0.009(12) 0.055(14)
F3A 0.170(15) 0.266(17) 0.134(13) -0.028(12) 0.058(11) 0.047(14)
F4A 0.175(15) 0.226(16) 0.161(13) -0.058(13) 0.036(13) 0.070(13)
O3A 0.138(17) 0.172(18) 0.090(16) -0.012(16) 0.048(15) 0.019(16)
O4A 0.140(12) 0.177(13) 0.096(10) -0.008(10) 0.045(10) 0.015(11)
O19 0.263(18) 0.082(8) 0.218(17) 0.007(10) 0.082(14) -0.041(10)
N1 0.285(18) 0.088(9) 0.32(3) 0.032(13) 0.147(18) 0.001(11)
C31 0.286(19) 0.088(10) 0.32(3) 0.028(14) 0.146(18) 0.005(12)
C30 0.30(2) 0.113(12) 0.33(3) 0.027(16) 0.13(2) 0.003(13)
C29 0.29(2) 0.112(12) 0.33(3) 0.020(16) 0.137(19) -0.001(14)
Ag0O 0.100(4) 0.061(3) 0.132(4) -0.007(3) -0.013(5) -0.008(3)
Ag0T 0.114(5) 0.086(4) 0.085(4) -0.018(3) -0.004(3) -0.020(4)
Ag0L 0.074(7) 0.066(5) 0.045(6) -0.010(3) 0.005(4) -0.004(4)
C20A 0.286(19) 0.088(11) 0.32(3) 0.030(14) 0.146(18) 0.003(12)
N2A 0.287(19) 0.091(10) 0.32(3) 0.030(14) 0.145(18) 0.002(12)
C25A 0.29(2) 0.104(14) 0.32(3) 0.027(17) 0.14(2) 0.000(15)
C24A 0.29(2) 0.103(14) 0.32(3) 0.026(17) 0.14(2) 0.001(15)
C56A 0.143(18) 0.075(14) 0.15(2) 0.009(16) 0.043(17) -0.047(14)
C63A 0.138(18) 0.097(15) 0.141(19) 0.006(16) 0.066(16) -0.047(15)
O22 0.220(19) 0.316(19) 0.131(12) 0.022(13) 0.001(12) -0.079(15)
N2 0.218(19) 0.312(19) 0.128(11) 0.014(13) -0.002(11) -0.086(15)
C53 0.21(2) 0.32(2) 0.119(14) 0.003(15) 0.007(14) -0.081(17)
C54 0.220(19) 0.314(19) 0.128(12) 0.018(13) 0.000(11) -0.083(15)
C52 0.22(2) 0.31(2) 0.131(14) 0.013(16) -0.001(14) -0.085(17)
C69A 0.18(2) 0.145(19) 0.124(19) -0.017(17) -0.097(18) 0.007(18)
C23 0.177(18) 0.141(17) 0.124(16) -0.009(15) -0.087(15) 0.010(15)
C1A 0.078(11) 0.134(14) 0.150(16) 0.016(13) 0.038(11) -0.012(11)
C80A 0.060(9) 0.130(13) 0.151(15) 0.016(12) 0.015(10) -0.016(10)
C97A 0.116(14) 0.063(14) 0.099(17) -0.030(13) -0.011(14) -0.020(13)
C88A 0.101(16) 0.077(15) 0.125(16) -0.003(13) -0.023(15) -0.032(13)
C77A 0.148(15) 0.086(14) 0.086(14) -0.027(12) -0.039(13) -0.029(13)
C86A 0.143(17) 0.099(15) 0.093(16) -0.010(15) -0.029(15) -0.028(15)
O27 0.114(12) 0.102(11) 0.125(11) 0.063(10) 0.042(11) 0.024(9)
O21A 0.10(2) 0.079(19) 0.14(2) 0.07(2) 0.04(2) 0.011(17)
O22A 0.222(19) 0.316(19) 0.131(12) 0.021(13) 0.002(12) -0.082(16)
N3 0.219(19) 0.312(19) 0.129(12) 0.014(13) -0.002(12) -0.085(15)
C53A 0.22(2) 0.31(2) 0.125(15) 0.010(16) 0.003(15) -0.088(18)
C54A 0.220(19) 0.314(19) 0.131(12) 0.018(13) 0.000(12) -0.083(15)
C52A 0.21(2) 0.31(2) 0.129(15) 0.007(16) 0.001(15) -0.084(18)

loop_
_atom_type_symbol
_atom_type_description
_atom_type_scat_dispersion_real
_atom_type_scat_dispersion_imag
_atom_type_scat_source
C C 0.0033 0.0016 'International Tables Vol C Tables 4.2.6.8 and 6.1.1.4'
H H 0.0000 0.0000 'International Tables Vol C Tables 4.2.6.8 and 6.1.1.4'
Ag Ag -0.8971 1.1015 'International Tables Vol C Tables 4.2.6.8 and 6.1.1.4'
F F 0.0171 0.0103 'International Tables Vol C Tables 4.2.6.8 and 6.1.1.4'
N N 0.0061 0.0033 'International Tables Vol C Tables 4.2.6.8 and 6.1.1.4'
O O 0.0106 0.0060 'International Tables Vol C Tables 4.2.6.8 and 6.1.1.4'
S S 0.1246 0.1234 'International Tables Vol C Tables 4.2.6.8 and 6.1.1.4'
V V 0.3005 0.5294 'International Tables Vol C Tables 4.2.6.8 and 6.1.1.4'

loop_
_geom_angle_atom_site_label_1
_geom_angle_atom_site_label_2
_geom_angle_atom_site_label_3
_geom_angle
_geom_angle_site_symmetry_1
_geom_angle_site_symmetry_3
_geom_angle_publ_flag
Ag6 Ag21 Ag12 70.56(3) 3_666 . ?
Ag6 Ag21 Ag25 170.27(10) 3_666 . ?
Ag12 Ag21 Ag25 104.81(14) . . ?
Ag22 Ag21 Ag6 102.53(3) . 3_666 ?
Ag22 Ag21 Ag12 171.54(4) . . ?
Ag22 Ag21 Ag25 81.25(14) . . ?
S8 Ag21 Ag6 117.27(7) . 3_666 ?
S8 Ag21 Ag12 53.45(7) . . ?
S8 Ag21 Ag22 129.60(7) . . ?
S8 Ag21 S9 133.16(9) . . ?
S8 Ag21 Ag25 55.05(15) . . ?
S9 Ag21 Ag6 52.53(7) . 3_666 ?
S9 Ag21 Ag12 117.23(7) . . ?
S9 Ag21 Ag22 54.48(7) . . ?
S9 Ag21 Ag25 126.66(13) . . ?
O7 Ag21 Ag6 91.23(13) . 3_666 ?
O7 Ag21 Ag12 92.73(13) . . ?
O7 Ag21 Ag22 92.27(13) . . ?
O7 Ag21 S8 115.14(15) . . ?
O7 Ag21 S9 110.88(15) . . ?
O7 Ag21 Ag25 97.61(15) . . ?
Ag11 Ag3 Ag2 98.73(4) 3_666 . ?
S3 Ag3 Ag2 52.45(7) . . ?
S3 Ag3 Ag11 51.43(7) . 3_666 ?
S4 Ag3 Ag2 135.53(8) . . ?
S4 Ag3 Ag11 122.68(8) . 3_666 ?
S4 Ag3 S3 146.17(10) . . ?
Ag21 Ag6 Ag7 138.72(4) 3_666 . ?
S5 Ag6 Ag21 94.45(7) . 3_666 ?
S5 Ag6 Ag7 47.58(7) . . ?
S5 Ag6 S9 125.00(9) . 3_666 ?
S5 Ag6 S1 131.94(10) . 3_666 ?
S5 Ag6 O3 107.40(14) . . ?
S9 Ag6 Ag21 49.20(6) 3_666 3_666 ?
S9 Ag6 Ag7 160.24(7) 3_666 . ?
S1 Ag6 Ag21 132.38(8) 3_666 3_666 ?
S1 Ag6 Ag7 84.55(8) 3_666 . ?
S1 Ag6 S9 98.30(10) 3_666 3_666 ?
O3 Ag6 Ag21 76.83(13) . 3_666 ?
O3 Ag6 Ag7 97.51(13) . . ?
O3 Ag6 S9 102.23(14) . 3_666 ?
O3 Ag6 S1 78.93(15) . 3_666 ?
Ag5 Ag12 Ag21 137.87(4) 3_666 . ?
S8 Ag12 Ag21 48.60(6) . . ?
S8 Ag12 Ag5 163.44(7) . 3_666 ?
S5 Ag12 Ag21 92.73(7) 3_666 . ?
S5 Ag12 Ag5 50.36(7) 3_666 3_666 ?
S5 Ag12 S8 122.57(9) 3_666 . ?
O9 Ag12 Ag21 75.17(12) . . ?
O9 Ag12 Ag5 89.05(12) . 3_666 ?
O9 Ag12 S8 107.32(13) . . ?
O9 Ag12 S5 97.81(14) . 3_666 ?
O25 Ag12 Ag21 134.6(2) . . ?
O25 Ag12 Ag5 87.0(2) . 3_666 ?
O25 Ag12 S8 86.4(2) . . ?
O25 Ag12 S5 122.0(2) . 3_666 ?
O25 Ag12 O9 121.8(3) . . ?
Ag2 Ag19 Ag20 155.44(5) . . ?
Ag2 Ag19 Ag1 71.86(4) . . ?
Ag20 Ag19 Ag1 117.89(5) . . ?
Ag18 Ag19 Ag2 99.31(18) . . ?
Ag18 Ag19 Ag20 60.95(12) . . ?
Ag18 Ag19 Ag1 151.7(3) . . ?
S15 Ag19 Ag2 56.77(7) . . ?
S15 Ag19 Ag20 111.01(8) . . ?
S15 Ag19 Ag1 128.48(8) . . ?
S15 Ag19 Ag18 52.25(9) . . ?
S15 Ag19 Ag0L 52.1(2) . . ?
S1 Ag19 Ag2 123.92(9) . . ?
S1 Ag19 Ag20 67.60(9) . . ?
S1 Ag19 Ag1 52.41(8) . . ?
S1 Ag19 Ag18 126.01(10) . . ?
S1 Ag19 S15 178.05(11) . . ?
S1 Ag19 Ag0L 126.5(2) . . ?
Ag0L Ag19 Ag2 105.7(2) . . ?
Ag0L Ag19 Ag20 58.9(2) . . ?
Ag0L Ag19 Ag1 165.8(4) . . ?
Ag19 Ag2 Ag3 97.86(4) . . ?
S3 Ag2 Ag3 48.25(6) . . ?
S3 Ag2 Ag19 142.98(7) . . ?
S15 Ag2 Ag3 73.05(7) . . ?
S15 Ag2 Ag19 51.03(7) . . ?
S15 Ag2 S3 98.15(9) . . ?
S2 Ag2 Ag3 141.55(8) . . ?
S2 Ag2 Ag19 95.61(9) . . ?
S2 Ag2 S3 120.03(10) . . ?
S2 Ag2 S15 139.93(11) . . ?
Ag23 Ag22 Ag21 113.21(5) . . ?
S9 Ag22 Ag21 50.31(6) . . ?
S9 Ag22 Ag23 163.02(7) . . ?
S10 Ag22 Ag21 85.04(8) . . ?
S10 Ag22 Ag23 50.08(8) . . ?
S10 Ag22 S9 123.54(10) . . ?
S10 Ag22 S14 136.85(12) . . ?
S14 Ag22 Ag21 131.34(8) . . ?
S14 Ag22 Ag23 89.64(9) . . ?
S14 Ag22 S9 99.45(10) . . ?
Ag7 Ag15 Ag8 97.67(14) . . ?
Ag7 Ag15 Ag16 119.48(8) . . ?
Ag8 Ag15 Ag16 64.66(17) . . ?
S12 Ag15 Ag7 99.85(8) . . ?
S12 Ag15 Ag8 112.36(11) . . ?
S12 Ag15 Ag16 49.89(14) . . ?
S12 Ag15 S6 134.96(10) . . ?
S12 Ag15 O18 95.1(6) . . ?
S6 Ag15 Ag7 52.62(8) . . ?
S6 Ag15 Ag8 51.17(15) . . ?
S6 Ag15 Ag16 108.20(16) . . ?
S6 Ag15 O18 105.8(7) . . ?
O18 Ag15 Ag7 72.1(7) . . ?
O18 Ag15 Ag8 152.1(6) . . ?
O18 Ag15 Ag16 143.1(7) . . ?
O19 Ag15 Ag7 131.7(5) . . ?
O19 Ag15 Ag8 91.1(4) . . ?
O19 Ag15 Ag16 107.3(4) . . ?
O19 Ag15 S12 120.3(5) . . ?
O19 Ag15 S6 103.0(5) . . ?
O19 Ag15 O18 78.2(8) . . ?
Ag5 Ag4 Ag16 89.5(2) . . ?
S4 Ag4 Ag5 137.13(8) . . ?
S4 Ag4 Ag16 132.6(2) . . ?
S4 Ag4 S12 150.67(10) . . ?
S4 Ag4 Ag0O 120.8(4) . . ?
S12 Ag4 Ag5 49.98(8) . . ?
S12 Ag4 Ag16 48.00(16) . . ?
S12 Ag4 Ag0O 56.1(3) . . ?
Ag0O Ag4 Ag5 100.7(4) . . ?
Ag15 Ag7 Ag6 130.10(4) . . ?
Ag15 Ag7 Ag5 69.64(4) . . ?
Ag5 Ag7 Ag6 92.39(4) . . ?
S5 Ag7 Ag6 46.74(7) . . ?
S5 Ag7 Ag15 119.74(8) . . ?
S5 Ag7 Ag5 53.23(7) . . ?
S6 Ag7 Ag6 105.29(8) . . ?
S6 Ag7 Ag15 54.04(8) . . ?
S6 Ag7 Ag5 118.76(9) . . ?
S6 Ag7 S5 142.77(10) . . ?
O17 Ag7 Ag6 145.5(14) . . ?
O17 Ag7 Ag15 81.0(12) . . ?
O17 Ag7 Ag5 84.9(11) . . ?
O17 Ag7 S5 108.8(14) . . ?
O17 Ag7 S6 106.1(14) . . ?
Ag10 Ag11 Ag3 96.99(4) . 3_666 ?
Ag13 Ag11 Ag3 104.65(4) . 3_666 ?
Ag13 Ag11 Ag10 59.54(5) . . ?
S8 Ag11 Ag3 109.43(7) . 3_666 ?
S8 Ag11 Ag10 107.19(7) . . ?
S8 Ag11 Ag13 48.60(7) . . ?
S8 Ag11 O25 83.7(2) . . ?
S3 Ag11 Ag3 50.46(7) 3_666 3_666 ?
S3 Ag11 Ag10 52.08(7) 3_666 . ?
S3 Ag11 Ag13 95.95(8) 3_666 . ?
S3 Ag11 S8 137.55(10) 3_666 . ?
S3 Ag11 O25 122.0(2) 3_666 . ?
S3 Ag11 O24 100.6(3) 3_666 . ?
O25 Ag11 Ag3 82.7(2) . 3_666 ?
O25 Ag11 Ag10 168.4(2) . . ?
O25 Ag11 Ag13 131.8(2) . . ?
O24 Ag11 Ag3 144.7(3) . 3_666 ?
O24 Ag11 Ag10 70.8(4) . . ?
O24 Ag11 Ag13 97.3(4) . . ?
O24 Ag11 S8 105.9(3) . . ?
O24 Ag11 O25 102.8(4) . . ?
Ag11 Ag10 Ag0R 133.8(2) . . ?
Ag13 Ag10 Ag11 59.83(4) . . ?
S3 Ag10 Ag11 52.05(7) 3_666 . ?
S3 Ag10 Ag13 96.15(8) 3_666 . ?
S3 Ag10 Ag0R 104.90(10) 3_666 . ?
S3 Ag10 O22 111.3(7) 3_666 . ?
S3 Ag10 O22A 124.9(15) 3_666 . ?
S7 Ag10 Ag11 109.39(8) . . ?
S7 Ag10 Ag13 49.67(7) . . ?
S7 Ag10 S3 128.43(10) . 3_666 ?
S7 Ag10 Ag0R 49.1(2) . . ?
S7 Ag10 O22 94.4(9) . . ?
S7 Ag10 O22A 89.2(19) . . ?
O23 Ag10 Ag11 89.8(4) . . ?
O23 Ag10 Ag13 110.4(5) . . ?
O23 Ag10 S3 111.9(5) . 3_666 ?
O23 Ag10 S7 115.8(5) . . ?
O23 Ag10 O22 81.1(11) . . ?
O4A Ag10 Ag11 76(3) . . ?
O4A Ag10 S7 138(2) . . ?
O4A Ag10 Ag0R 150(3) . . ?
O4A Ag10 O22A 82(4) . . ?
O22 Ag10 Ag11 156.1(9) . . ?
O22 Ag10 Ag13 144.0(9) . . ?
O22A Ag10 Ag11 158(2) . . ?
O22A Ag10 Ag0R 68(2) . . ?
Ag18 Ag20 Ag19 57.72(6) . . ?
S9 Ag20 Ag19 120.22(7) . . ?
S9 Ag20 Ag18 121.2(3) . . ?
S9 Ag20 Ag0L 134.3(4) . . ?
O16 Ag20 Ag19 73.0(4) . . ?
O16 Ag20 Ag18 70.9(6) . . ?
O16 Ag20 S9 165.0(4) . . ?
O12A Ag20 Ag19 108.8(12) . . ?
O12A Ag20 S9 122.5(9) . . ?
O12A Ag20 Ag0L 95.5(10) . . ?
Ag0L Ag20 Ag19 58.8(3) . . ?
Ag19 Ag1 Ag8 162.72(12) . 3_666 ?
S1 Ag1 Ag19 48.35(7) . . ?
S1 Ag1 Ag8 145.49(19) . 3_666 ?
S1 Ag1 S6 100.56(11) . 3_666 ?
S1 Ag1 Ag26 158.0(8) . 3_666 ?
S2 Ag1 Ag19 91.02(8) . . ?
S2 Ag1 Ag8 76.86(18) . 3_666 ?
S2 Ag1 S1 137.58(12) . . ?
S2 Ag1 S6 117.11(11) . 3_666 ?
S2 Ag1 Ag26 64.4(8) . 3_666 ?
S6 Ag1 Ag19 148.36(8) 3_666 . ?
S6 Ag1 Ag8 48.29(15) 3_666 3_666 ?
S6 Ag1 Ag26 59.8(8) 3_666 3_666 ?
Ag26 Ag1 Ag19 151.8(8) 3_666 . ?
Ag10 Ag13 Ag11 60.63(6) . . ?
Ag14 Ag13 Ag11 151.81(6) . . ?
Ag14 Ag13 Ag10 109.25(5) . . ?
S8 Ag13 Ag11 54.29(8) . . ?
S8 Ag13 Ag10 113.82(12) . . ?
S8 Ag13 Ag14 133.59(12) . . ?
S8 Ag13 S7 165.55(17) . . ?
S7 Ag13 Ag11 113.53(13) . . ?
S7 Ag13 Ag10 53.02(9) . . ?
S7 Ag13 Ag14 60.86(9) . . ?
Ag23 Ag14 Ag13 126.18(7) . . ?
S7 Ag14 Ag13 48.80(7) . . ?
S7 Ag14 Ag23 159.69(8) . . ?
S10 Ag14 Ag13 80.01(9) . . ?
S10 Ag14 Ag23 51.16(8) . . ?
S10 Ag14 S7 112.00(11) . . ?
S11 Ag14 Ag13 143.17(11) . . ?
S11 Ag14 Ag23 87.64(10) . . ?
S11 Ag14 S7 104.55(12) . . ?
S11 Ag14 S10 136.72(12) . . ?
S11 Ag14 O11 100.78(14) . . ?
O11 Ag14 Ag13 68.34(13) . . ?
O11 Ag14 Ag23 90.84(14) . . ?
O11 Ag14 S7 102.48(15) . . ?
O11 Ag14 S10 93.35(15) . . ?
Ag14 Ag23 Ag22 96.27(5) . . ?
S10 Ag23 Ag22 52.29(8) . . ?
S10 Ag23 Ag14 55.77(8) . . ?
S13 Ag23 Ag22 122.74(16) . . ?
S13 Ag23 Ag14 126.45(16) . . ?
S13 Ag23 S10 174.83(17) . . ?
Ag12 Ag5 Ag4 71.93(4) 3_666 . ?
Ag7 Ag5 Ag12 99.74(4) . 3_666 ?
Ag7 Ag5 Ag4 121.84(5) . . ?
S5 Ag5 Ag12 51.20(7) . 3_666 ?
S5 Ag5 Ag4 113.66(8) . . ?
S5 Ag5 Ag7 53.07(7) . . ?
S12 Ag5 Ag12 120.13(9) . 3_666 ?
S12 Ag5 Ag4 49.90(7) . . ?
S12 Ag5 Ag7 99.51(9) . . ?
S12 Ag5 S5 138.47(10) . . ?
O26 Ag5 Ag12 67.5(3) 3_666 3_666 ?
O26 Ag5 Ag4 69.7(4) 3_666 . ?
O26 Ag5 Ag7 160.5(3) 3_666 . ?
O26 Ag5 S5 108.9(3) 3_666 . ?
O26 Ag5 S12 99.7(3) 3_666 . ?
Ag15 Ag8 Ag1 103.08(9) . 3_666 ?
Ag15 Ag8 Ag16 59.0(2) . . ?
Ag15 Ag8 Ag9 165.7(3) . . ?
Ag1 Ag8 Ag16 118.03(11) 3_666 . ?
Ag9 Ag8 Ag1 86.0(3) . 3_666 ?
Ag9 Ag8 Ag16 107.03(17) . . ?
S6 Ag8 Ag15 53.83(19) . . ?
S6 Ag8 Ag1 57.07(16) . 3_666 ?
S6 Ag8 Ag16 105.5(3) . . ?
S6 Ag8 Ag9 139.3(5) . . ?
S6 Ag8 O20 97.5(6) . . ?
S11 Ag8 Ag15 100.9(4) . . ?
S11 Ag8 Ag1 128.7(3) . 3_666 ?
S11 Ag8 Ag16 45.7(2) . . ?
S11 Ag8 Ag9 64.89(18) . . ?
S11 Ag8 S6 151.2(4) . . ?
S11 Ag8 O20 106.8(6) . . ?
O20 Ag8 Ag15 114.7(6) . . ?
O20 Ag8 Ag1 103.2(6) . 3_666 ?
O20 Ag8 Ag16 138.7(6) . . ?
O20 Ag8 Ag9 73.0(6) . . ?
Ag19 Ag18 Ag20 61.33(13) . . ?
Ag17 Ag18 Ag19 135.1(5) . . ?
Ag17 Ag18 Ag20 111.4(2) . . ?
S15 Ag18 Ag19 52.48(11) . . ?
S15 Ag18 Ag20 111.6(3) . . ?
S15 Ag18 Ag17 125.9(5) . . ?
S14 Ag18 Ag19 125.42(18) . . ?
S14 Ag18 Ag20 65.62(15) . . ?
S14 Ag18 Ag17 57.5(3) . . ?
S14 Ag18 S15 176.5(7) . . ?
V5 V3 V1 174.63(6) . 3_666 ?
O5 V3 V1 48.31(13) 3_666 3_666 ?
O5 V3 V1 126.93(14) . 3_666 ?
O5 V3 V5 47.95(13) . . ?
O5 V3 V5 126.58(14) 3_666 . ?
O5 V3 O5 78.6(2) . 3_666 ?
O8 V3 V1 90.34(16) . 3_666 ?
O8 V3 V5 90.13(16) . . ?
O8 V3 O5 80.31(19) . . ?
O8 V3 O5 80.2(2) . 3_666 ?
O8 V3 O7 154.8(2) . . ?
O13 V3 V1 145.51(19) . 3_666 ?
O13 V3 V5 39.62(18) . . ?
O13 V3 O5 166.2(2) . 3_666 ?
O13 V3 O5 87.6(2) . . ?
O13 V3 O8 97.1(2) . . ?
O13 V3 O7 97.8(2) . . ?
O13 V3 O9 106.5(3) . . ?
O7 V3 V1 88.68(17) . 3_666 ?
O7 V3 V5 88.62(17) . . ?
O7 V3 O5 80.2(2) . . ?
O7 V3 O5 80.4(2) . 3_666 ?
O9 V3 V1 39.02(18) . 3_666 ?
O9 V3 V5 146.11(19) . . ?
O9 V3 O5 165.9(2) . . ?
O9 V3 O5 87.3(2) . 3_666 ?
O9 V3 O8 97.4(2) . . ?
O9 V3 O7 97.6(2) . . ?
V2 V4 V1 118.99(6) 3_666 . ?
V2 V4 V5 119.16(5) 3_666 . ?
V5 V4 V1 58.49(4) . . ?
O5 V4 V2 84.74(13) . 3_666 ?
O5 V4 V1 47.58(12) . . ?
O5 V4 V5 47.20(13) . . ?
O8 V4 V2 38.95(15) . 3_666 ?
O8 V4 V1 123.20(15) . . ?
O8 V4 V5 87.66(15) . . ?
O8 V4 O5 75.71(19) . . ?
O8 V4 O7 75.7(2) . 3_666 ?
O7 V4 V2 40.60(15) 3_666 3_666 ?
O7 V4 V1 85.74(15) 3_666 . ?
O7 V4 V5 122.42(15) 3_666 . ?
O7 V4 O5 75.23(19) 3_666 . ?
O3 V4 V2 128.23(19) . 3_666 ?
O3 V4 V1 32.75(17) . . ?
O3 V4 V5 83.55(18) . . ?
O3 V4 O5 79.6(2) . . ?
O3 V4 O8 153.0(2) . . ?
O3 V4 O7 87.6(2) . 3_666 ?
O6 V4 V2 89.6(2) . 3_666 ?
O6 V4 V1 135.3(2) . . ?
O6 V4 V5 138.2(2) . . ?
O6 V4 O5 174.0(3) . . ?
O6 V4 O8 100.8(3) . . ?
O6 V4 O7 99.3(3) . 3_666 ?
O6 V4 O3 102.7(3) . . ?
O6 V4 O12 103.6(3) . . ?
O12 V4 V2 130.03(18) . 3_666 ?
O12 V4 V1 84.31(18) . . ?
O12 V4 V5 34.76(17) . . ?
O12 V4 O5 81.4(2) . . ?
O12 V4 O8 91.1(2) . . ?
O12 V4 O7 155.3(2) . 3_666 ?
O12 V4 O3 96.0(3) . . ?
Ag15 Ag16 Ag4 93.73(16) . . ?
Ag15 Ag16 Ag8 56.3(3) . . ?
Ag4 Ag16 Ag8 127.8(3) . . ?
S12 Ag16 Ag15 51.5(2) . . ?
S12 Ag16 Ag4 49.39(11) . . ?
S12 Ag16 Ag8 105.8(5) . . ?
S12 Ag16 S13 94.5(3) . . ?
S11 Ag16 Ag15 99.9(4) . . ?
S11 Ag16 Ag4 150.55(16) . . ?
S11 Ag16 Ag8 47.5(2) . . ?
S11 Ag16 S12 151.4(6) . . ?
S11 Ag16 S13 110.7(4) . . ?
S13 Ag16 Ag15 139.04(17) . . ?
S13 Ag16 Ag4 72.7(3) . . ?
S13 Ag16 Ag8 157.8(2) . . ?
V4 V2 V1 119.70(5) 3_666 . ?
V5 V2 V4 120.17(5) . 3_666 ?
V5 V2 V1 58.68(4) . . ?
O5 V2 V4 85.59(13) . 3_666 ?
O5 V2 V1 47.53(13) . . ?
O5 V2 V5 47.66(13) . . ?
O8 V2 V4 38.93(14) 3_666 3_666 ?
O8 V2 V1 87.76(15) 3_666 . ?
O8 V2 V5 123.86(15) 3_666 . ?
O8 V2 O5 76.26(19) 3_666 . ?
O8 V2 O7 76.1(2) 3_666 . ?
O7 V2 V4 41.02(15) . 3_666 ?
O7 V2 V1 123.46(15) . . ?
O7 V2 V5 86.56(16) . . ?
O7 V2 O5 75.95(19) . . ?
O2 V2 V4 130.64(19) . 3_666 ?
O2 V2 V1 34.36(17) . . ?
O2 V2 V5 83.56(19) . . ?
O2 V2 O5 81.5(2) . . ?
O2 V2 O8 91.7(2) . 3_666 ?
O2 V2 O7 156.3(2) . . ?
O2 V2 O11 95.2(3) . . ?
O4 V2 V4 87.5(2) . 3_666 ?
O4 V2 V1 138.2(2) . . ?
O4 V2 V5 136.6(2) . . ?
O4 V2 O5 173.0(3) . . ?
O4 V2 O8 98.9(3) . 3_666 ?
O4 V2 O7 98.1(2) . . ?
O4 V2 O2 103.9(3) . . ?
O4 V2 O11 102.7(3) . . ?
O11 V2 V4 129.43(17) . 3_666 ?
O11 V2 V1 84.56(17) . . ?
O11 V2 V5 34.03(17) . . ?
O11 V2 O5 81.0(2) . . ?
O11 V2 O8 155.0(2) . 3_666 ?
O11 V2 O7 88.4(2) . . ?
V3 V1 V4 62.67(4) 3_666 . ?
V3 V1 V2 61.13(4) 3_666 . ?
V4 V1 V2 91.76(5) . . ?
V5 V1 V3 92.29(5) . 3_666 ?
V5 V1 V4 60.73(4) . . ?
V5 V1 V2 60.16(4) . . ?
O5 V1 V3 44.01(12) . 3_666 ?
O5 V1 V4 46.36(12) . . ?
O5 V1 V2 45.60(12) . . ?
O5 V1 V5 48.29(13) . . ?
O2 V1 V3 78.74(16) . 3_666 ?
O2 V1 V4 123.75(16) . . ?
O2 V1 V2 32.16(15) . . ?
O2 V1 V5 83.24(17) . . ?
O2 V1 O5 77.40(19) . . ?
O2 V1 O9 82.7(2) . 3_666 ?
O9 V1 V3 31.46(14) 3_666 3_666 ?
O9 V1 V4 83.84(15) 3_666 . ?
O9 V1 V2 80.71(15) 3_666 . ?
O9 V1 V5 123.70(15) 3_666 . ?
O9 V1 O5 75.45(19) 3_666 . ?
O3 V1 V3 79.25(17) . 3_666 ?
O3 V1 V4 32.52(17) . . ?
O3 V1 V2 123.81(17) . . ?
O3 V1 V5 85.45(19) . . ?
O3 V1 O5 78.2(2) . . ?
O3 V1 O2 154.8(2) . . ?
O3 V1 O9 85.0(2) . 3_666 ?
O10 V1 V3 126.40(18) . 3_666 ?
O10 V1 V4 82.22(18) . . ?
O10 V1 V2 82.49(18) . . ?
O10 V1 V5 34.10(17) . . ?
O10 V1 O5 82.4(2) . . ?
O10 V1 O2 90.8(3) . . ?
O10 V1 O9 157.8(2) . 3_666 ?
O10 V1 O3 92.4(3) . . ?
O1 V1 V3 129.5(2) . 3_666 ?
O1 V1 V4 135.2(2) . . ?
O1 V1 V2 132.9(2) . . ?
O1 V1 V5 138.1(2) . . ?
O1 V1 O5 173.4(3) . . ?
O1 V1 O2 100.7(3) . . ?
O1 V1 O9 98.1(3) . 3_666 ?
O1 V1 O3 102.8(3) . . ?
O1 V1 O10 104.0(3) . . ?
S7 Ag9 Ag8 142.2(3) . . ?
S7 Ag9 S11 97.25(17) . . ?
S2 Ag9 Ag8 78.1(2) 3_666 . ?
S2 Ag9 S7 120.13(19) 3_666 . ?
S2 Ag9 S11 119.67(18) 3_666 . ?
S11 Ag9 Ag8 47.7(2) . . ?
O21 Ag9 Ag8 88.8(4) . . ?
O21 Ag9 S7 116.3(6) . . ?
O21 Ag9 S2 101.0(9) . 3_666 ?
O21 Ag9 S11 101.9(8) . . ?
V3 V5 V4 61.48(4) . . ?
V3 V5 V2 62.49(4) . . ?
V2 V5 V4 92.38(5) . . ?
V1 V5 V3 92.77(5) . . ?
V1 V5 V4 60.79(4) . . ?
V1 V5 V2 61.16(5) . . ?
O5 V5 V3 44.04(12) . . ?
O5 V5 V4 46.42(12) . . ?
O5 V5 V2 46.13(12) . . ?
O5 V5 V1 48.75(12) . . ?
O13 V5 V3 31.14(15) . . ?
O13 V5 V4 80.48(15) . . ?
O13 V5 V2 83.51(15) . . ?
O13 V5 V1 123.86(16) . . ?
O13 V5 O5 75.16(19) . . ?
O10 V5 V3 126.94(19) . . ?
O10 V5 V4 82.32(18) . . ?
O10 V5 V2 83.43(19) . . ?
O10 V5 V1 34.18(18) . . ?
O10 V5 O5 82.9(2) . . ?
O10 V5 O13 157.9(2) . . ?
O10 V5 O12 91.2(2) . . ?
O10 V5 O11 93.8(2) . . ?
O12 V5 V3 78.61(17) . . ?
O12 V5 V4 32.56(16) . . ?
O12 V5 V2 124.61(17) . . ?
O12 V5 V1 84.71(17) . . ?
O12 V5 O5 78.5(2) . . ?
O12 V5 O13 81.7(2) . . ?
O11 V5 V3 79.68(17) . . ?
O11 V5 V4 125.36(18) . . ?
O11 V5 V2 33.48(17) . . ?
O11 V5 V1 86.40(17) . . ?
O11 V5 O5 79.0(2) . . ?
O11 V5 O13 85.0(2) . . ?
O11 V5 O12 156.1(2) . . ?
O14 V5 V3 128.8(2) . . ?
O14 V5 V4 133.6(2) . . ?
O14 V5 V2 133.7(2) . . ?
O14 V5 V1 138.4(2) . . ?
O14 V5 O5 172.9(3) . . ?
O14 V5 O13 97.7(3) . . ?
O14 V5 O10 104.2(3) . . ?
O14 V5 O12 101.1(3) . . ?
O14 V5 O11 100.3(3) . . ?
S4 Ag17 Ag18 96.4(6) . . ?
S4 Ag17 S14 151.7(8) . . ?
S14 Ag17 Ag18 55.3(3) . . ?
Ag21 S8 Ag12 77.95(8) . . ?
Ag21 S8 Ag11 144.98(11) . . ?
Ag21 S8 Ag25 77.14(15) . . ?
Ag12 S8 Ag25 144.85(14) . . ?
Ag11 S8 Ag12 87.19(9) . . ?
Ag11 S8 Ag25 99.43(16) . . ?
Ag13 S8 Ag21 98.08(11) . . ?
Ag13 S8 Ag12 146.27(11) . . ?
Ag13 S8 Ag11 77.11(11) . . ?
C58 S8 Ag21 103.4(4) . . ?
C58 S8 Ag12 103.9(4) . . ?
C58 S8 Ag11 110.9(4) . . ?
C58 S8 Ag13 109.6(4) . . ?
C58 S8 Ag25 105.8(4) . . ?
Ag3 S3 Ag2 79.30(8) . . ?
Ag3 S3 Ag11 78.10(9) . 3_666 ?
Ag3 S3 Ag10 138.56(12) . 3_666 ?
Ag11 S3 Ag2 141.86(12) 3_666 . ?
Ag11 S3 Ag10 75.86(9) 3_666 3_666 ?
Ag10 S3 Ag2 102.67(11) 3_666 . ?
C11 S3 Ag3 108.9(5) . . ?
C11 S3 Ag2 104.7(5) . . ?
C11 S3 Ag11 111.5(5) . 3_666 ?
C11 S3 Ag10 110.4(5) . 3_666 ?
Ag6 S5 Ag12 95.42(9) . 3_666 ?
Ag6 S5 Ag7 85.68(9) . . ?
Ag6 S5 Ag5 136.07(11) . . ?
Ag7 S5 Ag12 140.12(11) . 3_666 ?
Ag7 S5 Ag5 73.70(9) . . ?
Ag5 S5 Ag12 78.44(9) . 3_666 ?
C25 S5 Ag6 113.3(5) . . ?
C25 S5 Ag12 105.0(5) . 3_666 ?
C25 S5 Ag7 111.0(5) . . ?
C25 S5 Ag5 110.3(5) . . ?
Ag3 S4 Ag0T 134.5(3) . . ?
Ag4 S4 Ag3 118.58(12) . . ?
Ag4 S4 Ag0T 87.1(3) . . ?
Ag17 S4 Ag3 120.1(5) . . ?
Ag17 S4 Ag4 98.7(4) . . ?
C14 S4 Ag3 105.5(4) . . ?
C14 S4 Ag4 104.6(4) . . ?
C14 S4 Ag17 108.2(5) . . ?
C14 S4 Ag0T 102.7(5) . . ?
Ag21 S9 Ag6 78.27(8) . 3_666 ?
Ag21 S9 Ag22 75.20(8) . . ?
Ag21 S9 Ag20 137.41(11) . . ?
Ag6 S9 Ag22 141.62(10) 3_666 . ?
Ag20 S9 Ag6 92.44(10) . 3_666 ?
Ag20 S9 Ag22 88.75(10) . . ?
C01P S9 Ag21 111.6(4) . . ?
C01P S9 Ag6 105.8(4) . 3_666 ?
C01P S9 Ag22 109.5(4) . . ?
C01P S9 Ag20 110.9(4) . . ?
Ag10 S7 Ag14 138.24(11) . . ?
Ag10 S7 Ag9 100.49(16) . . ?
Ag10 S7 Ag25 100.54(19) . . ?
Ag13 S7 Ag10 77.31(11) . . ?
Ag13 S7 Ag14 70.34(10) . . ?
Ag13 S7 Ag9 125.09(13) . . ?
Ag9 S7 Ag14 78.38(17) . . ?
C50 S7 Ag10 111.9(7) . . ?
C50 S7 Ag13 114.6(4) . . ?
C50 S7 Ag14 105.3(7) . . ?
C50 S7 Ag9 116.7(4) . . ?
C50 S7 Ag25 106.8(5) . . ?
C50 S7 Ag0R 114.6(4) . . ?
C50 S7 Ag27 111.7(7) . . ?
Ag0R S7 Ag10 80.3(4) . . ?
Ag0R S7 Ag25 135.0(3) . . ?
Ag27 S7 Ag10 135.14(18) . . ?
Ag27 S7 Ag25 76.6(2) . . ?
Ag27 S7 Ag0R 72.4(5) . . ?
Ag19 S15 Ag2 72.20(9) . . ?
Ag18 S15 Ag19 75.27(14) . . ?
Ag18 S15 Ag2 127.9(3) . . ?
C8 S15 Ag19 108.0(7) . . ?
C8 S15 Ag2 114.8(8) . . ?
C8 S15 Ag18 113.4(9) . . ?
C8 S15 Ag0L 96.4(10) . . ?
Ag0L S15 Ag19 75.5(4) . . ?
Ag0L S15 Ag2 140.5(6) . . ?
Ag15 S12 Ag5 87.01(10) . . ?
Ag15 S12 Ag0O 92.8(4) . . ?
Ag4 S12 Ag15 138.20(12) . . ?
Ag4 S12 Ag5 80.12(10) . . ?
Ag4 S12 Ag0O 73.3(3) . . ?
Ag5 S12 Ag0O 139.41(18) . . ?
Ag16 S12 Ag15 78.7(3) . . ?
Ag16 S12 Ag4 82.6(2) . . ?
Ag16 S12 Ag5 134.6(2) . . ?
C36 S12 Ag15 112.1(4) . . ?
C36 S12 Ag4 109.5(4) . . ?
C36 S12 Ag5 112.6(4) . . ?
C36 S12 Ag16 112.7(5) . . ?
C36 S12 Ag0O 105.0(5) . . ?
Ag19 S1 Ag6 124.24(12) . 3_666 ?
Ag19 S1 Ag1 79.24(10) . . ?
Ag1 S1 Ag6 107.46(12) . 3_666 ?
C2 S1 Ag6 119.3(5) . 3_666 ?
C2 S1 Ag19 111.0(5) . . ?
C2 S1 Ag1 105.5(7) . . ?
Ag22 S10 Ag14 125.80(12) . . ?
Ag22 S10 Ag25 111.41(15) . . ?
Ag23 S10 Ag22 77.63(10) . . ?
Ag23 S10 Ag14 73.07(10) . . ?
C47 S10 Ag22 115.9(5) . . ?
C47 S10 Ag14 115.0(5) . . ?
C47 S10 Ag23 104.3(5) . . ?
C47 S10 Ag24 110.9(5) . . ?
C47 S10 Ag25 120.1(5) . . ?
Ag24 S10 Ag22 102.21(18) . . ?
Ag24 S10 Ag25 92.1(2) . . ?
Ag2 S2 Ag1 92.83(11) . . ?
Ag2 S2 Ag9 119.87(13) . 3_666 ?
Ag2 S2 Ag26 137.2(2) . 3_666 ?
Ag1 S2 Ag9 113.74(19) . 3_666 ?
Ag1 S2 Ag26 64.1(4) . 3_666 ?
Ag9 S2 Ag26 52.6(5) 3_666 3_666 ?
C5 S2 Ag2 109.0(5) . . ?
C5 S2 Ag1 107.7(6) . . ?
C5 S2 Ag9 111.8(5) . 3_666 ?
C5 S2 Ag0R 99.9(6) . 3_666 ?
C5 S2 Ag26 112.2(6) . 3_666 ?
Ag0R S2 Ag2 108.3(3) 3_666 . ?
Ag0R S2 Ag1 137.3(5) 3_666 . ?
Ag0R S2 Ag26 75.7(7) 3_666 3_666 ?
Ag15 S6 Ag1 133.13(12) . 3_666 ?
Ag15 S6 Ag26 88.6(5) . . ?
Ag7 S6 Ag15 73.34(10) . . ?
Ag7 S6 Ag1 104.86(11) . 3_666 ?
Ag7 S6 Ag26 139.3(2) . . ?
Ag1 S6 Ag26 61.9(5) 3_666 . ?
Ag8 S6 Ag15 75.0(3) . . ?
Ag8 S6 Ag7 134.0(2) . . ?
Ag8 S6 Ag1 74.6(3) . 3_666 ?
C33 S6 Ag15 106.0(6) . . ?
C33 S6 Ag7 115.4(5) . . ?
C33 S6 Ag1 115.8(5) . 3_666 ?
C33 S6 Ag8 104.8(6) . . ?
C33 S6 Ag26 104.4(6) . . ?
Ag22 S14 Ag0T 93.2(2) . . ?
Ag18 S14 Ag22 126.1(2) . . ?
Ag18 S14 Ag17 67.2(5) . . ?
Ag17 S14 Ag22 96.96(15) . . ?
C17 S14 Ag22 119.0(6) . . ?
C17 S14 Ag18 114.0(7) . . ?
C17 S14 Ag17 115.5(8) . . ?
C17 S14 Ag0T 104.7(8) . . ?
C17 S14 Ag0L 100.9(8) . . ?
Ag0L S14 Ag22 135.4(5) . . ?
Ag0L S14 Ag0T 95.2(5) . . ?
Ag14 S11 Ag9 75.98(11) . . ?
Ag8 S11 Ag14 132.3(3) . . ?
Ag8 S11 Ag9 67.4(3) . . ?
Ag16 S11 Ag14 108.7(3) . . ?
Ag16 S11 Ag8 86.8(4) . . ?
Ag16 S11 Ag9 144.6(3) . . ?
C42 S11 Ag14 110.1(5) . . ?
C42 S11 Ag8 108.0(6) . . ?
C42 S11 Ag16 106.2(6) . . ?
C42 S11 Ag9 104.6(6) . . ?
C42 S11 Ag24 97.4(6) . . ?
C42 S11 Ag27 109.0(5) . . ?
C42 S11 Ag26 113.6(7) . . ?
C42 S11 Ag0O 103.9(6) . . ?
Ag27 S11 Ag24 72.2(2) . . ?
Ag27 S11 Ag26 89.8(9) . . ?
Ag27 S11 Ag0O 127.2(4) . . ?
Ag26 S11 Ag24 148.1(5) . . ?
Ag26 S11 Ag0O 113.2(8) . . ?
Ag0O S11 Ag24 63.5(4) . . ?
V3 O5 V3 101.4(2) . 3_666 ?
V3 O5 V4 91.94(19) . . ?
V3 O5 V4 94.07(18) 3_666 . ?
V3 O5 V2 94.01(18) . . ?
V3 O5 V2 92.23(19) 3_666 . ?
V3 O5 V1 87.68(18) 3_666 . ?
V3 O5 V1 170.9(3) . . ?
V3 O5 V5 170.6(2) 3_666 . ?
V3 O5 V5 88.01(18) . . ?
V4 O5 V1 86.06(16) . . ?
V4 O5 V5 86.39(17) . . ?
V2 O5 V4 170.3(2) . . ?
V2 O5 V1 86.87(17) . . ?
V2 O5 V5 86.20(17) . . ?
V5 O5 V1 82.96(16) . . ?
V3 O8 V4 108.8(2) . . ?
V3 O8 V2 108.2(2) . 3_666 ?
V4 O8 V2 102.1(2) . 3_666 ?
V3 O13 V5 109.2(3) . . ?
V3 O7 Ag21 110.9(2) . . ?
V3 O7 V4 108.0(2) . 3_666 ?
V3 O7 V2 107.5(2) . . ?
V4 O7 Ag21 116.5(2) 3_666 . ?
V2 O7 Ag21 114.7(2) . . ?
V2 O7 V4 98.4(2) . 3_666 ?
V2 O2 V1 113.5(3) . . ?
V3 O9 Ag12 118.3(3) . . ?
V3 O9 V1 109.5(3) . 3_666 ?
V1 O9 Ag12 127.5(2) 3_666 . ?
V4 O3 Ag6 125.0(3) . . ?
V4 O3 V1 114.7(3) . . ?
V1 O3 Ag6 117.3(3) . . ?
Ag23 S13 Ag16 85.70(19) . . ?
C39 S13 Ag23 112.2(8) . . ?
C39 S13 Ag16 124.8(7) . . ?
C39 S13 Ag0O 129.0(7) . . ?
C39 S13 Ag0T 120.5(7) . . ?
Ag0O S13 Ag0T 109.5(4) . . ?
V5 O10 V1 111.7(3) . . ?
V4 O12 V5 112.7(3) . . ?
V2 O11 Ag14 121.4(3) . . ?
V2 O11 V5 112.5(3) . . ?
V5 O11 Ag14 115.2(3) . . ?
Ag12 O25 Ag11 92.0(3) . . ?
C60 O25 Ag12 114.9(9) . . ?
C60 O25 Ag11 152.9(10) . . ?
C45 O21 Ag9 114.5(17) . . ?
S9 C01P H01P 112.9 . . ?
S9 C01P H01A 106.0 . . ?
C025 C01P S9 107.1(19) . . ?
C025 C01P H01P 112.9 . . ?
C025 C01P C02Q 107(2) . . ?
C02Q C01P S9 103.6(15) . . ?
C02Q C01P H01P 112.9 . . ?
C02R C01P S9 113.9(14) . . ?
C02R C01P H01A 106.0 . . ?
C02R C01P C67 111.6(19) . . ?
C67 C01P S9 112.5(19) . . ?
C67 C01P H01A 106.0 . . ?
C45 O20 Ag8 126.5(18) . . ?
C60 O26 Ag5 138.7(11) . 3_666 ?
O25 C60 O26 124.9(15) . . ?
O25 C60 C61 119.7(14) . . ?
O26 C60 C61 115.3(14) . . ?
O21 C45 O20 134.2(18) . . ?
O21 C45 C44 117.9(18) . . ?
O20 C45 C44 108.0(18) . . ?
O27 C45 C44 138(4) . . ?
O27 C45 O21A 121(4) . . ?
O21A C45 C44 100(4) . . ?
C01P C025 H02A 109.5 . . ?
C01P C025 H02B 109.5 . . ?
C01P C025 H02C 109.5 . . ?
H02A C025 H02B 109.5 . . ?
H02A C025 H02C 109.5 . . ?
H02B C025 H02C 109.5 . . ?
S10 C47 H47 106.3 . . ?
S10 C47 H47A 107.7 . . ?
C48 C47 S10 113.4(19) . . ?
C48 C47 H47 106.3 . . ?
C48 C47 C46 111(3) . . ?
C46 C47 S10 113.1(19) . . ?
C46 C47 H47 106.3 . . ?
C1A C47 S10 112.8(11) . . ?
C1A C47 H47A 107.7 . . ?
C1A C47 C80A 110.3(16) . . ?
C80A C47 S10 110.3(11) . . ?
C80A C47 H47A 107.7 . . ?
S4 C14 H14 107.3 . . ?
S4 C14 H14A 92.8 . . ?
C13 C14 S4 111.1(11) . . ?
C13 C14 H14 107.3 . . ?
C15 C14 S4 110.9(11) . . ?
C15 C14 H14 107.3 . . ?
C15 C14 C13 112.6(15) . . ?
C77A C14 S4 113(2) . . ?
C77A C14 H14A 92.8 . . ?
C86A C14 S4 127(2) . . ?
C86A C14 H14A 92.8 . . ?
C86A C14 C77A 119(3) . . ?
S7 C50 H50 104.3 . . ?
C51 C50 S7 110.6(9) . . ?
C51 C50 H50 104.3 . . ?
C49 C50 S7 109.1(10) . . ?
C49 C50 H50 104.3 . . ?
C49 C50 C51 122.4(15) . . ?
S2 C5 H5A 107.8 . . ?
S2 C5 H5B 113.0 . . ?
C6 C5 S2 109.2(13) . . ?
C6 C5 H5A 107.8 . . ?
C4 C5 S2 115.2(17) . . ?
C4 C5 H5A 107.8 . . ?
C4 C5 C6 109(2) . . ?
C73A C5 S2 116.6(18) . . ?
C73A C5 H5B 113.0 . . ?
C73A C5 C22 97(3) . . ?
C22 C5 S2 102(2) . . ?
C22 C5 H5B 113.0 . . ?
C01P C02Q H02D 109.5 . . ?
C01P C02Q H02E 109.5 . . ?
C01P C02Q H02F 109.5 . . ?
H02D C02Q H02E 109.5 . . ?
H02D C02Q H02F 109.5 . . ?
H02E C02Q H02F 109.5 . . ?
F9 C44 C45 111.8(15) . . ?
F8 C44 F9 102.5(15) . . ?
F8 C44 C45 111.6(14) . . ?
F7 C44 F9 101.2(16) . . ?
F7 C44 F8 110.6(16) . . ?
F7 C44 C45 117.7(13) . . ?
F0 C44 C45 113.9(19) . . ?
F01Y C44 C45 118(2) . . ?
F01Y C44 F0 100(3) . . ?
F01Y C44 F01V 105(3) . . ?
F01V C44 C45 112.0(19) . . ?
F01V C44 F0 107(2) . . ?
S14 C17 H17 106.0 . . ?
C18 C17 S14 111.4(15) . . ?
C18 C17 H17 106.0 . . ?
C18 C17 C16 114.2(18) . . ?
C16 C17 S14 112.4(13) . . ?
C16 C17 H17 106.0 . . ?
C50 C51 H51A 109.5 . . ?
C50 C51 H51B 109.5 . . ?
C50 C51 H51C 109.5 . . ?
H51A C51 H51B 109.5 . . ?
H51A C51 H51C 109.5 . . ?
H51B C51 H51C 109.5 . . ?
S12 C36 H36 108.4 . . ?
S12 C36 H36A 107.4 . . ?
C35 C36 S12 106.9(13) . . ?
C35 C36 H36 108.4 . . ?
C37 C36 S12 110.8(13) . . ?
C37 C36 H36 108.4 . . ?
C37 C36 C35 113.8(18) . . ?
C97A C36 S12 110.4(16) . . ?
C97A C36 H36A 107.4 . . ?
C88A C36 S12 113.6(17) . . ?
C88A C36 H36A 107.4 . . ?
C88A C36 C97A 110(2) . . ?
S15 C8 H8A 102.0 . . ?
S15 C8 H8B 109.2 . . ?
C7 C8 S15 107.1(15) . . ?
C7 C8 H8A 102.0 . . ?
C9 C8 S15 119.8(16) . . ?
C9 C8 H8A 102.0 . . ?
C9 C8 C7 120(2) . . ?
C69A C8 S15 110(4) . . ?
C69A C8 H8B 109.2 . . ?
C23 C8 S15 107(5) . . ?
C23 C8 H8B 109.2 . . ?
C23 C8 C69A 112(3) . . ?
C8 C7 H7A 109.5 . . ?
C8 C7 H7B 109.5 . . ?
C8 C7 H7C 109.5 . . ?
H7A C7 H7B 109.5 . . ?
H7A C7 H7C 109.5 . . ?
H7B C7 H7C 109.5 . . ?
C17 C18 H18A 109.5 . . ?
C17 C18 H18B 109.5 . . ?
C17 C18 H18C 109.5 . . ?
H18A C18 H18B 109.5 . . ?
H18A C18 H18C 109.5 . . ?
H18B C18 H18C 109.5 . . ?
C14 C13 H13A 109.5 . . ?
C14 C13 H13B 109.5 . . ?
C14 C13 H13C 109.5 . . ?
H13A C13 H13B 109.5 . . ?
H13A C13 H13C 109.5 . . ?
H13B C13 H13C 109.5 . . ?
C14 C15 H15A 109.5 . . ?
C14 C15 H15B 109.5 . . ?
C14 C15 H15C 109.5 . . ?
H15A C15 H15B 109.5 . . ?
H15A C15 H15C 109.5 . . ?
H15B C15 H15C 109.5 . . ?
C36 C35 H35A 109.5 . . ?
C36 C35 H35B 109.5 . . ?
C36 C35 H35C 109.5 . . ?
H35A C35 H35B 109.5 . . ?
H35A C35 H35C 109.5 . . ?
H35B C35 H35C 109.5 . . ?
C36 C37 H37A 109.5 . . ?
C36 C37 H37B 109.5 . . ?
C36 C37 H37C 109.5 . . ?
H37A C37 H37B 109.5 . . ?
H37A C37 H37C 109.5 . . ?
H37B C37 H37C 109.5 . . ?
C8 C9 H9A 109.5 . . ?
C8 C9 H9B 109.5 . . ?
C8 C9 H9C 109.5 . . ?
H9A C9 H9B 109.5 . . ?
H9A C9 H9C 109.5 . . ?
H9B C9 H9C 109.5 . . ?
C50 C49 H49A 109.3 . . ?
C50 C49 H49B 109.8 . . ?
C50 C49 H49C 109.3 . . ?
H49A C49 H49B 109.5 . . ?
H49A C49 H49C 109.4 . . ?
H49B C49 H49C 109.5 . . ?
S1 C2 H2A 98.9 . . ?
S1 C2 H2B 113.3 . . ?
C3 C2 S1 113.1(13) . . ?
C3 C2 H2A 98.9 . . ?
C1 C2 S1 114.7(10) . . ?
C1 C2 H2A 98.9 . . ?
C1 C2 C3 125.0(17) . . ?
C67A C2 S1 108(2) . . ?
C67A C2 H2B 113.3 . . ?
C67A C2 C49A 104(2) . . ?
C49A C2 S1 104(3) . . ?
C49A C2 H2B 113.3 . . ?
C2 C3 H3A 109.5 . . ?
C2 C3 H3B 109.5 . . ?
C2 C3 H3C 109.5 . . ?
H3A C3 H3B 109.5 . . ?
H3A C3 H3C 109.5 . . ?
H3B C3 H3C 109.5 . . ?
C2 C1 H1A 109.5 . . ?
C2 C1 H1B 109.5 . . ?
C2 C1 H1C 109.5 . . ?
H1A C1 H1B 109.5 . . ?
H1A C1 H1C 109.5 . . ?
H1B C1 H1C 109.5 . . ?
C66 C61 C60 120.7(11) . . ?
C66 C61 C62 120.0 . . ?
C62 C61 C60 119.3(11) . . ?
C61 C66 H66 120.0 . . ?
C61 C66 C65 120.0 . . ?
C65 C66 H66 120.0 . . ?
C66 C65 H65 120.0 . . ?
C64 C65 C66 120.0 . . ?
C64 C65 H65 120.0 . . ?
C65 C64 H64 120.0 . . ?
C63 C64 C65 120.0 . . ?
C63 C64 H64 120.0 . . ?
C64 C63 H63 120.0 . . ?
C64 C63 C62 120.0 . . ?
C62 C63 H63 120.0 . . ?
C61 C62 H62 120.0 . . ?
C63 C62 C61 120.0 . . ?
C63 C62 H62 120.0 . . ?
C47 C48 H48A 109.5 . . ?
C47 C48 H48B 109.5 . . ?
C47 C48 H48C 109.5 . . ?
H48A C48 H48B 109.5 . . ?
H48A C48 H48C 109.5 . . ?
H48B C48 H48C 109.5 . . ?
C47 C46 H46A 109.5 . . ?
C47 C46 H46B 109.5 . . ?
C47 C46 H46C 109.5 . . ?
H46A C46 H46B 109.5 . . ?
H46A C46 H46C 109.5 . . ?
H46B C46 H46C 109.5 . . ?
S3 C11 H11 107.3 . . ?
C12 C11 S3 108.5(10) . . ?
C12 C11 H11 107.3 . . ?
C10 C11 S3 111.4(11) . . ?
C10 C11 H11 107.3 . . ?
C10 C11 C12 114.6(15) . . ?
C11 C12 H12A 109.5 . . ?
C11 C12 H12B 109.5 . . ?
C11 C12 H12C 109.5 . . ?
H12A C12 H12B 109.5 . . ?
H12A C12 H12C 109.5 . . ?
H12B C12 H12C 109.5 . . ?
S13 C39 H39 111.3 . . ?
S13 C39 H39A 100.6 . . ?
C40 C39 S13 115.6(18) . . ?
C40 C39 H39 111.3 . . ?
C40 C39 C38 99(2) . . ?
C38 C39 S13 107.5(17) . . ?
C38 C39 H39 111.3 . . ?
C21 C39 S13 138(3) . . ?
C21 C39 H39A 100.6 . . ?
C96A C39 S13 108(2) . . ?
C96A C39 H39A 100.6 . . ?
C96A C39 C21 103(2) . . ?
C11 C10 H10A 109.5 . . ?
C11 C10 H10B 109.5 . . ?
C11 C10 H10C 109.5 . . ?
H10A C10 H10B 109.5 . . ?
H10A C10 H10C 109.5 . . ?
H10B C10 H10C 109.5 . . ?
C5 C6 H6A 109.5 . . ?
C5 C6 H6B 109.5 . . ?
C5 C6 H6C 109.5 . . ?
H6A C6 H6B 109.5 . . ?
H6A C6 H6C 109.5 . . ?
H6B C6 H6C 109.5 . . ?
C39 C40 H40A 109.5 . . ?
C39 C40 H40B 109.5 . . ?
C39 C40 H40C 109.5 . . ?
H40A C40 H40B 109.5 . . ?
H40A C40 H40C 109.5 . . ?
H40B C40 H40C 109.5 . . ?
C5 C4 H4A 109.5 . . ?
C5 C4 H4B 109.5 . . ?
C5 C4 H4C 109.5 . . ?
H4A C4 H4B 109.5 . . ?
H4A C4 H4C 109.5 . . ?
H4B C4 H4C 109.5 . . ?
C39 C38 H38A 109.5 . . ?
C39 C38 H38B 109.5 . . ?
C39 C38 H38C 109.5 . . ?
H38A C38 H38B 109.5 . . ?
H38A C38 H38C 109.5 . . ?
H38B C38 H38C 109.5 . . ?
S8 C58 H58 105.0 . . ?
C59 C58 S8 111.7(10) . . ?
C59 C58 H58 105.0 . . ?
C59 C58 C57 118.9(13) . . ?
C57 C58 S8 110.1(9) . . ?
C57 C58 H58 105.0 . . ?
C58 C59 H59A 109.5 . . ?
C58 C59 H59B 109.5 . . ?
C58 C59 H59C 109.5 . . ?
H59A C59 H59B 109.5 . . ?
H59A C59 H59C 109.5 . . ?
H59B C59 H59C 109.5 . . ?
C58 C57 H57A 109.5 . . ?
C58 C57 H57B 109.5 . . ?
C58 C57 H57C 109.5 . . ?
H57A C57 H57B 109.5 . . ?
H57A C57 H57C 109.5 . . ?
H57B C57 H57C 109.5 . . ?
S5 C25 H25 107.3 . . ?
C26 C25 S5 112.3(10) . . ?
C26 C25 H25 107.3 . . ?
C26 C25 C24 112.2(13) . . ?
C24 C25 S5 110.2(9) . . ?
C24 C25 H25 107.3 . . ?
C25 C26 H26A 109.5 . . ?
C25 C26 H26B 109.5 . . ?
C25 C26 H26C 109.5 . . ?
H26A C26 H26B 109.5 . . ?
H26A C26 H26C 109.5 . . ?
H26B C26 H26C 109.5 . . ?
S6 C33 H33 107.5 . . ?
C34 C33 S6 109.7(11) . . ?
C34 C33 H33 107.5 . . ?
C32 C33 S6 113.1(12) . . ?
C32 C33 H33 107.5 . . ?
C32 C33 C34 111.4(17) . . ?
C25 C24 H24A 109.5 . . ?
C25 C24 H24B 109.5 . . ?
C25 C24 H24C 109.5 . . ?
H24A C24 H24B 109.5 . . ?
H24A C24 H24C 109.5 . . ?
H24B C24 H24C 109.5 . . ?
C33 C34 H34A 109.5 . . ?
C33 C34 H34B 109.5 . . ?
C33 C34 H34C 109.5 . . ?
H34A C34 H34B 109.5 . . ?
H34A C34 H34C 109.5 . . ?
H34B C34 H34C 109.5 . . ?
C33 C32 H32A 109.5 . . ?
C33 C32 H32B 109.5 . . ?
C33 C32 H32C 109.5 . . ?
H32A C32 H32B 109.5 . . ?
H32A C32 H32C 109.5 . . ?
H32B C32 H32C 109.5 . . ?
S11 C42 H42 102.3 . . ?
S11 C42 H42A 104.6 . . ?
C41 C42 S11 113.2(14) . . ?
C41 C42 H42 102.3 . . ?
C43 C42 S11 115.0(12) . . ?
C43 C42 H42 102.3 . . ?
C43 C42 C41 119(2) . . ?
C56A C42 S11 112(2) . . ?
C56A C42 H42A 104.6 . . ?
C63A C42 S11 117.5(19) . . ?
C63A C42 H42A 104.6 . . ?
C63A C42 C56A 112(4) . . ?
C42 C41 H41A 109.5 . . ?
C42 C41 H41B 109.5 . . ?
C42 C41 H41C 109.5 . . ?
H41A C41 H41B 109.5 . . ?
H41A C41 H41C 109.5 . . ?
H41B C41 H41C 109.5 . . ?
C42 C43 H43A 109.5 . . ?
C42 C43 H43B 109.5 . . ?
C42 C43 H43C 109.5 . . ?
H43A C43 H43B 109.5 . . ?
H43A C43 H43C 109.5 . . ?
H43B C43 H43C 109.5 . . ?
C17 C16 H16A 109.5 . . ?
C17 C16 H16B 109.5 . . ?
C17 C16 H16C 109.5 . . ?
H16A C16 H16B 109.5 . . ?
H16A C16 H16C 109.5 . . ?
H16B C16 H16C 109.5 . . ?
S10 Ag24 S11 139.7(3) . . ?
S10 Ag24 Ag27 96.0(2) . . ?
S10 Ag24 Ag0O 158.7(4) . . ?
S11 Ag24 Ag27 44.34(16) . . ?
S11 Ag24 Ag0O 57.5(4) . . ?
Ag0O Ag24 Ag27 97.4(4) . . ?
S8 Ag25 Ag21 47.81(9) . . ?
S8 Ag25 Ag27 147.5(2) . . ?
S7 Ag25 Ag21 161.4(2) . . ?
S7 Ag25 S8 120.4(3) . . ?
S7 Ag25 Ag27 43.58(14) . . ?
S10 Ag25 Ag21 81.47(17) . . ?
S10 Ag25 S8 121.2(2) . . ?
S10 Ag25 S7 115.4(2) . . ?
S10 Ag25 Ag27 87.9(2) . . ?
Ag27 Ag25 Ag21 135.7(2) . . ?
Ag10 Ag0R Ag26 140.3(3) . . ?
S7 Ag0R Ag10 50.6(2) . . ?
S7 Ag0R Ag27 48.8(2) . . ?
S7 Ag0R Ag26 114.0(6) . . ?
S2 Ag0R Ag10 103.5(4) 3_666 . ?
S2 Ag0R S7 134.0(2) 3_666 . ?
S2 Ag0R Ag27 108.9(5) 3_666 . ?
S2 Ag0R Ag26 58.2(4) 3_666 . ?
Ag27 Ag0R Ag10 92.99(16) . . ?
Ag27 Ag0R Ag26 65.6(4) . . ?
C56 O24 Ag11 128.0(15) . . ?
C56 O23 Ag10 111.3(17) . . ?
O16 C20 O15 124(2) . . ?
O16 C20 C19 127(2) . . ?
O15 C20 C19 109.2(19) . . ?
O11A C20 C19 94(2) . . ?
O12A C20 C19 142(3) . . ?
O12A C20 O11A 122(3) . . ?
O24 C56 C55 110(2) . . ?
O23 C56 O24 139(2) . . ?
O23 C56 C55 109(3) . . ?
O3A C56 C55 119(3) . . ?
O3A C56 O4A 115(4) . . ?
O4A C56 C55 117(3) . . ?
C28 O17 Ag7 133(3) . . ?
C20 O16 Ag20 104.3(17) . . ?
O17 C28 C27 123(3) . . ?
O17 C28 O18 99(3) . . ?
O18 C28 C27 106(2) . . ?
O10A C28 C27 119(2) . . ?
O20A C28 C27 106(2) . . ?
O20A C28 O10A 113(3) . . ?
F3 C19 C20 112(2) . . ?
F3 C19 F2 98.3(17) . . ?
F2 C19 C20 113(2) . . ?
F1 C19 F3 105(2) . . ?
F1 C19 C20 116.6(18) . . ?
F1 C19 F2 111(2) . . ?
F4 C27 C28 113.6(17) . . ?
F4 C27 F5 97.2(13) . . ?
F4 C27 F6 106.8(16) . . ?
F5 C27 C28 117.3(17) . . ?
F6 C27 C28 120.5(19) . . ?
F6 C27 F5 98.1(15) . . ?
F20A C27 C28 118(2) . . ?
F20A C27 F14A 99.7(17) . . ?
F16A C27 C28 124(2) . . ?
F16A C27 F20A 101.9(17) . . ?
F16A C27 F14A 99.2(17) . . ?
F14A C27 C28 110.7(19) . . ?
S7 Ag27 Ag24 126.7(3) . . ?
S7 Ag27 Ag25 59.85(19) . . ?
S7 Ag27 Ag0R 58.8(3) . . ?
S7 Ag27 Ag26 123.4(6) . . ?
S11 Ag27 S7 164.1(3) . . ?
S11 Ag27 Ag24 63.4(2) . . ?
S11 Ag27 Ag25 134.7(3) . . ?
S11 Ag27 Ag0R 111.2(4) . . ?
S11 Ag27 Ag26 50.6(6) . . ?
Ag24 Ag27 Ag25 73.7(2) . . ?
Ag24 Ag27 Ag26 109.5(6) . . ?
Ag25 Ag27 Ag26 144.9(3) . . ?
Ag0R Ag27 Ag24 174.5(4) . . ?
Ag0R Ag27 Ag25 111.0(3) . . ?
Ag0R Ag27 Ag26 65.1(6) . . ?
C2 C67A H67A 109.5 . . ?
C2 C67A H67B 109.5 . . ?
C2 C67A H67C 109.5 . . ?
H67A C67A H67B 109.5 . . ?
H67A C67A H67C 109.5 . . ?
H67B C67A H67C 109.5 . . ?
C2 C49A H49D 109.5 . . ?
C2 C49A H49E 109.5 . . ?
C2 C49A H49F 109.5 . . ?
H49D C49A H49E 109.5 . . ?
H49D C49A H49F 109.5 . . ?
H49E C49A H49F 109.5 . . ?
C39 C21 H21A 114.6 . . ?
C39 C21 H21B 105.7 . . ?
C39 C21 H21C 108.0 . . ?
H21A C21 H21B 109.5 . . ?
H21A C21 H21C 109.5 . . ?
H21B C21 H21C 109.4 . . ?
C39 C96A H96A 113.2 . . ?
C39 C96A H96B 107.1 . . ?
C39 C96A H96C 108.1 . . ?
H96A C96A H96B 109.4 . . ?
H96A C96A H96C 109.5 . . ?
H96B C96A H96C 109.5 . . ?
C5 C73A H73A 109.5 . . ?
C5 C73A H73B 109.5 . . ?
C5 C73A H73C 109.5 . . ?
H73A C73A H73B 109.5 . . ?
H73A C73A H73C 109.5 . . ?
H73B C73A H73C 109.5 . . ?
C5 C22 H22A 110.1 . . ?
C5 C22 H22B 110.7 . . ?
C5 C22 H22C 107.5 . . ?
H22A C22 H22B 109.5 . . ?
H22A C22 H22C 109.5 . . ?
H22B C22 H22C 109.5 . . ?
C28 O18 Ag15 136(2) . . ?
Ag1 Ag26 S2 51.5(4) 3_666 3_666 ?
Ag1 Ag26 Ag0R 96.4(10) 3_666 . ?
Ag1 Ag26 Ag27 118.9(10) 3_666 . ?
S2 Ag26 Ag0R 46.1(6) 3_666 . ?
S2 Ag26 Ag27 86.0(10) 3_666 . ?
S6 Ag26 Ag1 58.3(3) . 3_666 ?
S6 Ag26 S2 104.2(3) . 3_666 ?
S6 Ag26 Ag0R 148.7(7) . . ?
S6 Ag26 Ag27 156.6(6) . . ?
S11 Ag26 Ag1 139.3(4) . 3_666 ?
S11 Ag26 S2 125.4(14) . 3_666 ?
S11 Ag26 S6 124.9(13) . . ?
S11 Ag26 Ag0R 86.1(9) . . ?
S11 Ag26 Ag27 39.6(4) . . ?
Ag0R Ag26 Ag27 49.4(5) . . ?
O27 Ag26 S6 105(3) . . ?
O27 Ag26 S11 95(2) . . ?
O27 Ag26 Ag0R 73(2) . . ?
O27 Ag26 Ag27 95(3) . . ?
C20 O11A Ag0L 134(3) . . ?
C20 O12A Ag20 120(3) . . ?
F11 C55 C56 109(2) . . ?
F12 C55 C56 116(2) . . ?
F12 C55 F11 104(2) . . ?
F10 C55 C56 119(2) . . ?
F10 C55 F11 108(2) . . ?
F10 C55 F12 100(3) . . ?
F1A C55 C56 107.9(18) . . ?
F3A C55 C56 113(2) . . ?
F3A C55 F1A 105.5(19) . . ?
F4A C55 C56 119(2) . . ?
F4A C55 F1A 102(2) . . ?
F4A C55 F3A 108.1(18) . . ?
C01P C02R H02G 109.5 . . ?
C01P C02R H02H 109.5 . . ?
C01P C02R H02I 109.5 . . ?
H02G C02R H02H 109.5 . . ?
H02G C02R H02I 109.5 . . ?
H02H C02R H02I 109.5 . . ?
C01P C67 H67D 109.5 . . ?
C01P C67 H67E 109.5 . . ?
C01P C67 H67F 109.5 . . ?
H67D C67 H67E 109.5 . . ?
H67D C67 H67F 109.5 . . ?
H67E C67 H67F 109.5 . . ?
C56 O4A Ag10 112(4) . . ?
C31 O19 Ag15 124(2) . . ?
C20A O19 Ag15 132(6) . . ?
C31 N1 C30 117(3) . . ?
C31 N1 C29 127(3) . . ?
C30 N1 C29 116(2) . . ?
O19 C31 N1 127(4) . . ?
O19 C31 H31 116.7 . . ?
N1 C31 H31 116.7 . . ?
N1 C30 H30A 112.8 . . ?
N1 C30 H30B 102.4 . . ?
N1 C30 H30C 113.1 . . ?
H30A C30 H30B 109.5 . . ?
H30A C30 H30C 109.4 . . ?
H30B C30 H30C 109.4 . . ?
N1 C29 H29A 109.5 . . ?
N1 C29 H29B 109.5 . . ?
N1 C29 H29C 109.5 . . ?
H29A C29 H29B 109.5 . . ?
H29A C29 H29C 109.5 . . ?
H29B C29 H29C 109.5 . . ?
S12 Ag0O Ag4 50.69(14) . . ?
S12 Ag0O Ag24 175.3(4) . . ?
S11 Ag0O Ag4 144.4(4) . . ?
S11 Ag0O S12 122.9(8) . . ?
S11 Ag0O Ag24 59.0(2) . . ?
S13 Ag0O Ag4 85.0(5) . . ?
S13 Ag0O S12 105.7(4) . . ?
S13 Ag0O S11 125.5(5) . . ?
S13 Ag0O Ag24 74.6(5) . . ?
Ag24 Ag0O Ag4 124.9(6) . . ?
S14 Ag0T S4 122.5(6) . . ?
S13 Ag0T S4 113.5(3) . . ?
S13 Ag0T S14 124.0(6) . . ?
Ag19 Ag0L Ag20 62.3(3) . . ?
Ag19 Ag0L H23A 97.0 . . ?
Ag20 Ag0L H23A 116.1 . . ?
S15 Ag0L Ag19 52.4(3) . . ?
S15 Ag0L Ag20 114.7(6) . . ?
S15 Ag0L S14 148.6(10) . . ?
S15 Ag0L O11A 114.7(12) . . ?
S15 Ag0L H23A 75.2 . . ?
S14 Ag0L Ag19 118.3(8) . . ?
S14 Ag0L Ag20 65.2(4) . . ?
S14 Ag0L O11A 94.3(10) . . ?
S14 Ag0L H23A 134.8 . . ?
O11A Ag0L Ag19 92.2(10) . . ?
O11A Ag0L Ag20 65.8(8) . . ?
O11A Ag0L H23A 54.7 . . ?
O19 C20A H20A 109.9 . . ?
O19 C20A N2A 140(10) . . ?
N2A C20A H20A 109.9 . . ?
C20A N2A C25A 126(3) . . ?
C20A N2A C24A 125(3) . . ?
C20A N2A H24F 126.9 . . ?
C25A N2A C24A 108(3) . . ?
C25A N2A H24F 87.1 . . ?
C24A N2A H24F 41.6 . . ?
N2A C25A H25A 117.9 . . ?
N2A C25A H25B 101.7 . . ?
N2A C25A H25C 108.5 . . ?
H25A C25A H25B 109.4 . . ?
H25A C25A H25C 109.4 . . ?
H25B C25A H25C 109.5 . . ?
N2A C24A H24D 133.1 . . ?
N2A C24A H24E 115.0 . . ?
N2A C24A H24F 41.8 . . ?
H24D C24A H24E 109.5 . . ?
H24D C24A H24F 109.4 . . ?
H24E C24A H24F 109.5 . . ?
C42 C56A H56A 109.5 . . ?
C42 C56A H56B 109.5 . . ?
C42 C56A H56C 109.5 . . ?
H56A C56A H56B 109.5 . . ?
H56A C56A H56C 109.5 . . ?
H56B C56A H56C 109.5 . . ?
C42 C63A H63A 109.5 . . ?
C42 C63A H63B 109.5 . . ?
C42 C63A H63C 109.5 . . ?
H63A C63A H63B 109.5 . . ?
H63A C63A H63C 109.5 . . ?
H63B C63A H63C 109.5 . . ?
C54 O22 Ag10 114(2) . . ?
C53 N2 C52 109(2) . . ?
C54 N2 C53 125.7(18) . . ?
C54 N2 C52 125.4(17) . . ?
N2 C53 H53A 109.5 . . ?
N2 C53 H53B 109.5 . . ?
N2 C53 H53C 109.5 . . ?
H53A C53 H53B 109.5 . . ?
H53A C53 H53C 109.5 . . ?
H53B C53 H53C 109.5 . . ?
O22 C54 H54A 108.3 . . ?
O22 C54 H54B 108.3 . . ?
N2 C54 O22 116(3) . . ?
N2 C54 H54A 108.3 . . ?
N2 C54 H54B 108.3 . . ?
H54A C54 H54B 107.4 . . ?
N2 C52 H52A 109.6 . . ?
N2 C52 H52B 109.6 . . ?
N2 C52 H52C 109.3 . . ?
H52A C52 H52B 109.5 . . ?
H52A C52 H52C 109.5 . . ?
H52B C52 H52C 109.5 . . ?
C8 C69A H69A 91.2 . . ?
C8 C69A H69B 99.0 . . ?
C8 C69A H69C 135.8 . . ?
H69A C69A H69B 109.5 . . ?
H69A C69A H69C 109.3 . . ?
H69B C69A H69C 109.5 . . ?
C8 C23 H23A 115.4 . . ?
C8 C23 H23B 128.8 . . ?
C8 C23 H23C 77.9 . . ?
H23A C23 H23B 109.5 . . ?
H23A C23 H23C 109.5 . . ?
H23B C23 H23C 109.4 . . ?
C47 C1A H1AA 109.5 . . ?
C47 C1A H1AB 109.5 . . ?
C47 C1A H1AC 109.5 . . ?
H1AA C1A H1AB 109.5 . . ?
H1AA C1A H1AC 109.5 . . ?
H1AB C1A H1AC 109.5 . . ?
C47 C80A H80A 109.5 . . ?
C47 C80A H80B 109.5 . . ?
C47 C80A H80C 109.5 . . ?
H80A C80A H80B 109.5 . . ?
H80A C80A H80C 109.5 . . ?
H80B C80A H80C 109.5 . . ?
C36 C97A H97A 109.5 . . ?
C36 C97A H97B 109.5 . . ?
C36 C97A H97C 109.5 . . ?
H97A C97A H97B 109.5 . . ?
H97A C97A H97C 109.5 . . ?
H97B C97A H97C 109.5 . . ?
C36 C88A H88A 109.5 . . ?
C36 C88A H88B 109.5 . . ?
C36 C88A H88C 109.5 . . ?
H88A C88A H88B 109.5 . . ?
H88A C88A H88C 109.5 . . ?
H88B C88A H88C 109.5 . . ?
C14 C77A H77A 109.9 . . ?
C14 C77A H77B 109.5 . . ?
C14 C77A H77C 109.1 . . ?
H77A C77A H77B 109.5 . . ?
H77A C77A H77C 109.4 . . ?
H77B C77A H77C 109.5 . . ?
C14 C86A H86A 109.5 . . ?
C14 C86A H86B 109.5 . . ?
C14 C86A H86C 109.5 . . ?
H86A C86A H86B 109.5 . . ?
H86A C86A H86C 109.5 . . ?
H86B C86A H86C 109.5 . . ?
C45 O27 Ag26 150(6) . . ?
C54A O22A Ag10 155(5) . . ?
C54A N3 C53A 125.2(19) . . ?
C52A N3 C53A 104(2) . . ?
C52A N3 C54A 130.4(19) . . ?
N3 C53A H53D 110.4 . . ?
N3 C53A H53E 108.0 . . ?
N3 C53A H53F 109.9 . . ?
H53D C53A H53E 109.5 . . ?
H53D C53A H53F 109.5 . . ?
H53E C53A H53F 109.5 . . ?
O22A C54A H54C 110.6 . . ?
O22A C54A H54D 110.6 . . ?
N3 C54A O22A 106(3) . . ?
N3 C54A H54C 110.6 . . ?
N3 C54A H54D 110.6 . . ?
H54C C54A H54D 108.7 . . ?
N3 C52A H52D 108.5 . . ?
N3 C52A H52E 109.7 . . ?
N3 C52A H52F 110.2 . . ?
H52D C52A H52E 109.4 . . ?
H52D C52A H52F 109.5 . . ?
H52E C52A H52F 109.5 . . ?

loop_
_geom_bond_atom_site_label_1
_geom_bond_atom_site_label_2
_geom_bond_distance
_geom_bond_site_symmetry_2
_geom_bond_publ_flag
Ag21 Ag6 3.1957(14) 3_666 ?
Ag21 Ag12 3.2113(14) . ?
Ag21 Ag22 3.1041(14) . ?
Ag21 S8 2.463(3) . ?
Ag21 S9 2.471(3) . ?
Ag21 O7 2.344(5) . ?
Ag21 Ag25 3.241(4) . ?
Ag3 Ag2 3.2580(13) . ?
Ag3 Ag11 3.1383(15) 3_666 ?
Ag3 S3 2.474(3) . ?
Ag3 S4 2.422(3) . ?
Ag6 Ag7 3.3768(15) . ?
Ag6 S5 2.466(3) . ?
Ag6 S9 2.590(3) 3_666 ?
Ag6 S1 2.586(3) 3_666 ?
Ag6 O3 2.473(5) . ?
Ag12 Ag5 3.1874(18) 3_666 ?
Ag12 S8 2.638(3) . ?
Ag12 S5 2.536(3) 3_666 ?
Ag12 O9 2.462(5) . ?
Ag12 O25 2.368(10) . ?
Ag19 Ag2 2.9532(15) . ?
Ag19 Ag20 3.0513(17) . ?
Ag19 Ag1 3.1298(16) . ?
Ag19 Ag18 2.940(5) . ?
Ag19 S15 2.411(3) . ?
Ag19 S1 2.380(3) . ?
Ag19 Ag0L 2.947(16) . ?
Ag2 S3 2.629(3) . ?
Ag2 S15 2.594(3) . ?
Ag2 S2 2.459(3) . ?
Ag22 Ag23 3.0603(18) . ?
Ag22 S9 2.613(3) . ?
Ag22 S10 2.479(3) . ?
Ag22 S14 2.565(3) . ?
Ag15 Ag7 2.9897(15) . ?
Ag15 Ag8 3.023(11) . ?
Ag15 Ag16 3.115(12) . ?
Ag15 S12 2.485(3) . ?
Ag15 S6 2.526(4) . ?
Ag15 O18 2.53(2) . ?
Ag15 O19 2.418(11) . ?
Ag4 Ag5 3.1966(19) . ?
Ag4 Ag16 3.242(5) . ?
Ag4 S4 2.406(3) . ?
Ag4 S12 2.482(3) . ?
Ag4 Ag0O 3.072(8) . ?
Ag7 Ag5 3.0020(19) . ?
Ag7 S5 2.500(3) . ?
Ag7 S6 2.480(3) . ?
Ag7 O17 2.23(3) . ?
Ag11 Ag10 3.0838(17) . ?
Ag11 Ag13 3.059(3) . ?
Ag11 S8 2.548(3) . ?
Ag11 S3 2.508(3) 3_666 ?
Ag11 O25 2.597(10) . ?
Ag11 O24 2.532(13) . ?
Ag10 Ag13 3.050(3) . ?
Ag10 S3 2.509(3) 3_666 ?
Ag10 S7 2.498(3) . ?
Ag10 Ag0R 3.185(14) . ?
Ag10 O23 2.350(15) . ?
Ag10 O4A 2.31(6) . ?
Ag10 O22 2.528(17) . ?
Ag10 O22A 2.521(19) . ?
Ag20 Ag18 3.040(7) . ?
Ag20 S9 2.491(3) . ?
Ag20 O16 2.36(2) . ?
Ag20 O12A 2.10(4) . ?
Ag20 Ag0L 2.950(15) . ?
Ag1 Ag8 3.149(9) 3_666 ?
Ag1 S1 2.525(3) . ?
Ag1 S2 2.473(4) . ?
Ag1 S6 2.741(3) 3_666 ?
Ag1 Ag26 2.844(10) 3_666 ?
Ag13 Ag14 2.983(3) . ?
Ag13 S8 2.354(3) . ?
Ag13 S7 2.384(3) . ?
Ag14 Ag23 2.951(2) . ?
Ag14 S7 2.767(3) . ?
Ag14 S10 2.551(3) . ?
Ag14 S11 2.519(3) . ?
Ag14 O11 2.521(5) . ?
Ag23 S10 2.403(3) . ?
Ag23 S13 2.384(5) . ?
Ag5 S5 2.506(3) . ?
Ag5 S12 2.485(3) . ?
Ag5 O26 2.421(12) 3_666 ?
Ag8 Ag16 3.283(15) . ?
Ag8 Ag9 3.024(10) . ?
Ag8 S6 2.438(4) . ?
Ag8 S11 2.424(5) . ?
Ag8 O20 2.51(2) . ?
Ag18 Ag17 2.65(2) . ?
Ag18 S15 2.404(4) . ?
Ag18 S14 2.366(4) . ?
V3 V1 3.0672(19) 3_666 ?
V3 V5 3.0635(19) . ?
V3 O5 2.133(5) 3_666 ?
V3 O5 2.131(5) . ?
V3 O8 1.894(5) . ?
V3 O13 1.678(5) . ?
V3 O7 1.922(5) . ?
V3 O9 1.698(5) . ?
V4 V2 3.0779(19) 3_666 ?
V4 V1 3.0981(19) . ?
V4 V5 3.0963(18) . ?
V4 O5 2.247(5) . ?
V4 O8 1.978(5) . ?
V4 O7 2.042(6) 3_666 ?
V4 O3 1.834(6) . ?
V4 O6 1.614(5) . ?
V4 O12 1.806(5) . ?
Ag16 S12 2.430(5) . ?
Ag16 S11 2.355(6) . ?
Ag16 S13 2.945(15) . ?
V2 V1 3.1028(19) . ?
V2 V5 3.073(2) . ?
V2 O5 2.220(5) . ?
V2 O8 1.979(5) 3_666 ?
V2 O7 2.025(5) . ?
V2 O2 1.801(5) . ?
V2 O4 1.604(5) . ?
V2 O11 1.834(6) . ?
V1 V5 3.026(2) . ?
V1 O5 2.292(5) . ?
V1 O2 1.909(6) . ?
V1 O9 2.049(6) 3_666 ?
V1 O3 1.845(5) . ?
V1 O10 1.830(6) . ?
V1 O1 1.606(5) . ?
Ag9 S7 2.601(4) . ?
Ag9 S2 2.556(4) 3_666 ?
Ag9 S11 2.966(8) . ?
Ag9 O21 2.33(3) . ?
V5 O5 2.276(5) . ?
V5 O13 2.069(5) . ?
V5 O10 1.826(6) . ?
V5 O12 1.913(5) . ?
V5 O11 1.861(6) . ?
V5 O14 1.594(6) . ?
Ag17 S4 2.359(6) . ?
Ag17 S14 2.429(5) . ?
S8 C58 1.865(11) . ?
S8 Ag25 2.725(6) . ?
S3 C11 1.851(12) . ?
S5 C25 1.846(11) . ?
S4 C14 1.829(12) . ?
S4 Ag0T 2.686(15) . ?
S9 C01P 1.860(11) . ?
S7 C50 1.845(12) . ?
S7 Ag25 2.692(6) . ?
S7 Ag0R 2.440(5) . ?
S7 Ag27 2.146(6) . ?
S15 C8 1.867(16) . ?
S15 Ag0L 2.403(11) . ?
S12 C36 1.846(12) . ?
S12 Ag0O 2.661(12) . ?
S1 C2 1.820(13) . ?
S10 C47 1.831(12) . ?
S10 Ag24 2.359(5) . ?
S10 Ag25 2.524(8) . ?
S2 C5 1.797(15) . ?
S2 Ag0R 2.415(6) 3_666 ?
S2 Ag26 2.85(3) 3_666 ?
S6 C33 1.833(12) . ?
S6 Ag26 2.79(3) . ?
S14 C17 1.842(14) . ?
S14 Ag0T 2.609(9) . ?
S14 Ag0L 2.549(14) . ?
S11 C42 1.826(13) . ?
S11 Ag24 2.660(6) . ?
S11 Ag27 2.078(6) . ?
S11 Ag26 2.522(10) . ?
S11 Ag0O 2.616(12) . ?
S13 C39 1.82(2) . ?
S13 Ag0O 2.30(2) . ?
S13 Ag0T 2.410(17) . ?
O25 C60 1.207(15) . ?
O21 C45 1.23(2) . ?
C01P H01P 0.9800 . ?
C01P H01A 0.9800 . ?
C01P C025 1.533(10) . ?
C01P C02Q 1.543(10) . ?
C01P C02R 1.529(10) . ?
C01P C67 1.535(10) . ?
O20 C45 1.25(2) . ?
O26 C60 1.213(17) . ?
F9 C44 1.327(14) . ?
C60 C61 1.487(16) . ?
F8 C44 1.312(13) . ?
C45 C44 1.52(2) . ?
C45 O27 1.185(19) . ?
C45 O21A 1.21(2) . ?
F7 C44 1.309(13) . ?
C025 H02A 0.9600 . ?
C025 H02B 0.9600 . ?
C025 H02C 0.9600 . ?
C47 H47 0.9800 . ?
C47 H47A 0.9800 . ?
C47 C48 1.536(7) . ?
C47 C46 1.540(7) . ?
C47 C1A 1.529(10) . ?
C47 C80A 1.535(10) . ?
C14 H14 0.9800 . ?
C14 H14A 0.9800 . ?
C14 C13 1.530(10) . ?
C14 C15 1.524(10) . ?
C14 C77A 1.540(10) . ?
C14 C86A 1.535(10) . ?
C50 H50 0.9800 . ?
C50 C51 1.521(9) . ?
C50 C49 1.513(10) . ?
C5 H5A 0.9800 . ?
C5 H5B 0.9800 . ?
C5 C6 1.545(10) . ?
C5 C4 1.532(10) . ?
C5 C73A 1.532(10) . ?
C5 C22 1.544(10) . ?
C02Q H02D 0.9600 . ?
C02Q H02E 0.9600 . ?
C02Q H02F 0.9600 . ?
C44 F0 1.331(16) . ?
C44 F01Y 1.306(16) . ?
C44 F01V 1.311(16) . ?
C17 H17 0.9800 . ?
C17 C18 1.42(3) . ?
C17 C16 1.43(2) . ?
C51 H51A 0.9600 . ?
C51 H51B 0.9600 . ?
C51 H51C 0.9600 . ?
C36 H36 0.9800 . ?
C36 H36A 0.9800 . ?
C36 C35 1.538(10) . ?
C36 C37 1.531(10) . ?
C36 C97A 1.538(10) . ?
C36 C88A 1.535(10) . ?
C8 H8A 0.9800 . ?
C8 H8B 0.9800 . ?
C8 C7 1.49(3) . ?
C8 C9 1.31(2) . ?
C8 C69A 1.54(2) . ?
C8 C23 1.53(2) . ?
C7 H7A 0.9600 . ?
C7 H7B 0.9600 . ?
C7 H7C 0.9600 . ?
C18 H18A 0.9600 . ?
C18 H18B 0.9600 . ?
C18 H18C 0.9600 . ?
C13 H13A 0.9600 . ?
C13 H13B 0.9600 . ?
C13 H13C 0.9600 . ?
C15 H15A 0.9600 . ?
C15 H15B 0.9600 . ?
C15 H15C 0.9600 . ?
C35 H35A 0.9600 . ?
C35 H35B 0.9600 . ?
C35 H35C 0.9600 . ?
C37 H37A 0.9600 . ?
C37 H37B 0.9600 . ?
C37 H37C 0.9600 . ?
C9 H9A 0.9600 . ?
C9 H9B 0.9600 . ?
C9 H9C 0.9600 . ?
C49 H49A 0.9599 . ?
C49 H49B 0.9595 . ?
C49 H49C 0.9603 . ?
C2 H2A 0.9800 . ?
C2 H2B 0.9800 . ?
C2 C3 1.527(10) . ?
C2 C1 1.521(10) . ?
C2 C67A 1.536(9) . ?
C2 C49A 1.545(9) . ?
C3 H3A 0.9600 . ?
C3 H3B 0.9600 . ?
C3 H3C 0.9600 . ?
C1 H1A 0.9600 . ?
C1 H1B 0.9600 . ?
C1 H1C 0.9600 . ?
C61 C66 1.3900 . ?
C61 C62 1.3900 . ?
C66 H66 0.9300 . ?
C66 C65 1.3900 . ?
C65 H65 0.9300 . ?
C65 C64 1.3900 . ?
C64 H64 0.9300 . ?
C64 C63 1.3900 . ?
C63 H63 0.9300 . ?
C63 C62 1.3900 . ?
C62 H62 0.9300 . ?
C48 H48A 0.9600 . ?
C48 H48B 0.9600 . ?
C48 H48C 0.9600 . ?
C46 H46A 0.9600 . ?
C46 H46B 0.9600 . ?
C46 H46C 0.9600 . ?
C11 H11 0.9800 . ?
C11 C12 1.490(19) . ?
C11 C10 1.48(2) . ?
C12 H12A 0.9600 . ?
C12 H12B 0.9600 . ?
C12 H12C 0.9600 . ?
C39 H39 0.9800 . ?
C39 H39A 0.9800 . ?
C39 C40 1.523(10) . ?
C39 C38 1.530(10) . ?
C39 C21 1.539(9) . ?
C39 C96A 1.538(9) . ?
C10 H10A 0.9600 . ?
C10 H10B 0.9600 . ?
C10 H10C 0.9600 . ?
C6 H6A 0.9600 . ?
C6 H6B 0.9600 . ?
C6 H6C 0.9600 . ?
C40 H40A 0.9600 . ?
C40 H40B 0.9600 . ?
C40 H40C 0.9600 . ?
C4 H4A 0.9600 . ?
C4 H4B 0.9600 . ?
C4 H4C 0.9600 . ?
C38 H38A 0.9600 . ?
C38 H38B 0.9600 . ?
C38 H38C 0.9600 . ?
C58 H58 0.9800 . ?
C58 C59 1.467(18) . ?
C58 C57 1.478(19) . ?
C59 H59A 0.9600 . ?
C59 H59B 0.9600 . ?
C59 H59C 0.9600 . ?
C57 H57A 0.9600 . ?
C57 H57B 0.9600 . ?
C57 H57C 0.9600 . ?
C25 H25 0.9800 . ?
C25 C26 1.461(19) . ?
C25 C24 1.52(2) . ?
C26 H26A 0.9600 . ?
C26 H26B 0.9600 . ?
C26 H26C 0.9600 . ?
C33 H33 0.9800 . ?
C33 C34 1.46(2) . ?
C33 C32 1.44(2) . ?
C24 H24A 0.9600 . ?
C24 H24B 0.9600 . ?
C24 H24C 0.9600 . ?
C34 H34A 0.9600 . ?
C34 H34B 0.9600 . ?
C34 H34C 0.9600 . ?
C32 H32A 0.9600 . ?
C32 H32B 0.9600 . ?
C32 H32C 0.9600 . ?
C42 H42 0.9800 . ?
C42 H42A 0.9800 . ?
C42 C41 1.520(10) . ?
C42 C43 1.517(10) . ?
C42 C56A 1.532(10) . ?
C42 C63A 1.529(10) . ?
C41 H41A 0.9600 . ?
C41 H41B 0.9600 . ?
C41 H41C 0.9600 . ?
C43 H43A 0.9600 . ?
C43 H43B 0.9600 . ?
C43 H43C 0.9600 . ?
C16 H16A 0.9600 . ?
C16 H16B 0.9600 . ?
C16 H16C 0.9600 . ?
Ag24 Ag27 2.832(9) . ?
Ag24 Ag0O 2.775(12) . ?
Ag25 Ag27 3.028(7) . ?
Ag0R Ag27 2.720(15) . ?
Ag0R Ag26 3.25(4) . ?
O24 C56 1.21(3) . ?
O23 C56 1.19(3) . ?
F3 C19 1.27(2) . ?
C20 O16 1.153(16) . ?
C20 O15 1.233(17) . ?
C20 C19 1.51(2) . ?
C20 O11A 1.251(18) . ?
C20 O12A 1.169(19) . ?
F2 C19 1.29(2) . ?
C56 C55 1.55(3) . ?
C56 O3A 1.20(2) . ?
C56 O4A 1.22(2) . ?
O17 C28 1.25(5) . ?
C28 C27 1.406(13) . ?
C28 O18 1.26(3) . ?
C28 O10A 1.245(17) . ?
C28 O20A 1.218(19) . ?
F4 C27 1.354(14) . ?
C19 F1 1.23(2) . ?
F5 C27 1.384(14) . ?
C27 F6 1.356(14) . ?
C27 F20A 1.361(15) . ?
C27 F16A 1.347(15) . ?
C27 F14A 1.388(15) . ?
Ag27 Ag26 3.26(3) . ?
C67A H67A 0.9600 . ?
C67A H67B 0.9600 . ?
C67A H67C 0.9600 . ?
C49A H49D 0.9600 . ?
C49A H49E 0.9600 . ?
C49A H49F 0.9600 . ?
C21 H21A 0.9591 . ?
C21 H21B 0.9601 . ?
C21 H21C 0.9606 . ?
C96A H96A 0.9603 . ?
C96A H96B 0.9606 . ?
C96A H96C 0.9590 . ?
C73A H73A 0.9600 . ?
C73A H73B 0.9600 . ?
C73A H73C 0.9600 . ?
C22 H22A 0.9606 . ?
C22 H22B 0.9591 . ?
C22 H22C 0.9605 . ?
Ag26 O27 2.08(5) . ?
O11A Ag0L 2.57(4) . ?
C55 F11 1.380(14) . ?
C55 F12 1.377(19) . ?
C55 F10 1.346(18) . ?
C55 F1A 1.396(18) . ?
C55 F3A 1.376(13) . ?
C55 F4A 1.328(17) . ?
C02R H02G 0.9600 . ?
C02R H02H 0.9600 . ?
C02R H02I 0.9600 . ?
C67 H67D 0.9600 . ?
C67 H67E 0.9600 . ?
C67 H67F 0.9600 . ?
O19 C31 1.13(3) . ?
O19 C20A 1.13(3) . ?
N1 C31 1.28(3) . ?
N1 C30 1.420(19) . ?
N1 C29 1.423(19) . ?
C31 H31 0.9300 . ?
C30 H30A 0.9606 . ?
C30 H30B 0.9596 . ?
C30 H30C 0.9601 . ?
C29 H29A 0.9600 . ?
C29 H29B 0.9600 . ?
C29 H29C 0.9600 . ?
Ag0L H23A 1.9133 . ?
C20A H20A 0.9300 . ?
C20A N2A 1.28(3) . ?
N2A C25A 1.44(2) . ?
N2A C24A 1.44(2) . ?
N2A H24F 0.9634 . ?
C25A H25A 0.9596 . ?
C25A H25B 0.9605 . ?
C25A H25C 0.9592 . ?
C24A H24D 0.9607 . ?
C24A H24E 0.9596 . ?
C24A H24F 0.9602 . ?
C56A H56A 0.9600 . ?
C56A H56B 0.9600 . ?
C56A H56C 0.9600 . ?
C63A H63A 0.9600 . ?
C63A H63B 0.9600 . ?
C63A H63C 0.9600 . ?
O22 C54 1.52(4) . ?
N2 C53 1.449(18) . ?
N2 C54 1.45(4) . ?
N2 C52 1.458(19) . ?
C53 H53A 0.9600 . ?
C53 H53B 0.9600 . ?
C53 H53C 0.9600 . ?
C54 H54A 0.9700 . ?
C54 H54B 0.9700 . ?
C52 H52A 0.9602 . ?
C52 H52B 0.9597 . ?
C52 H52C 0.9601 . ?
C69A H69A 0.9601 . ?
C69A H69B 0.9597 . ?
C69A H69C 0.9602 . ?
C23 H23A 0.9595 . ?
C23 H23B 0.9598 . ?
C23 H23C 0.9601 . ?
C1A H1AA 0.9600 . ?
C1A H1AB 0.9600 . ?
C1A H1AC 0.9600 . ?
C80A H80A 0.9600 . ?
C80A H80B 0.9600 . ?
C80A H80C 0.9600 . ?
C97A H97A 0.9600 . ?
C97A H97B 0.9600 . ?
C97A H97C 0.9600 . ?
C88A H88A 0.9600 . ?
C88A H88B 0.9600 . ?
C88A H88C 0.9600 . ?
C77A H77A 0.9602 . ?
C77A H77B 0.9601 . ?
C77A H77C 0.9599 . ?
C86A H86A 0.9600 . ?
C86A H86B 0.9600 . ?
C86A H86C 0.9600 . ?
O22A C54A 1.51(4) . ?
N3 C53A 1.472(19) . ?
N3 C54A 1.43(4) . ?
N3 C52A 1.425(19) . ?
C53A H53D 0.9596 . ?
C53A H53E 0.9598 . ?
C53A H53F 0.9598 . ?
C54A H54C 0.9700 . ?
C54A H54D 0.9700 . ?
C52A H52D 0.9602 . ?
C52A H52E 0.9604 . ?
C52A H52F 0.9596 . ?

loop_
_geom_torsion_atom_site_label_1
_geom_torsion_atom_site_label_2
_geom_torsion_atom_site_label_3
_geom_torsion_atom_site_label_4
_geom_torsion
_geom_torsion_site_symmetry_1
_geom_torsion_site_symmetry_2
_geom_torsion_site_symmetry_3
_geom_torsion_site_symmetry_4
_geom_torsion_publ_flag
Ag21 S8 C58 C59 -148.8(10) . . . . ?
Ag21 S8 C58 C57 76.9(12) . . . . ?
Ag21 S9 C01P C025 133.3(18) . . . . ?
Ag21 S9 C01P C02Q -113.9(18) . . . . ?
Ag21 S9 C01P C02R -79(2) . . . . ?
Ag21 S9 C01P C67 152(2) . . . . ?
Ag3 S3 C11 C12 148.4(11) . . . . ?
Ag3 S3 C11 C10 -84.5(13) . . . . ?
Ag3 S4 C14 C13 167.8(14) . . . . ?
Ag3 S4 C14 C15 -66.1(13) . . . . ?
Ag3 S4 C14 C77A -149(3) . . . . ?
Ag3 S4 C14 C86A 21(3) . . . . ?
Ag6 S5 C25 C26 67.9(12) . . . . ?
Ag6 S5 C25 C24 -166.1(11) . . . . ?
Ag6 S9 C01P C025 49.9(19) 3_666 . . . ?
Ag6 S9 C01P C02Q 162.7(18) 3_666 . . . ?
Ag6 S9 C01P C02R -163(2) 3_666 . . . ?
Ag6 S9 C01P C67 69(2) 3_666 . . . ?
Ag6 S1 C2 C3 -5(2) 3_666 . . . ?
Ag6 S1 C2 C1 -156.7(16) 3_666 . . . ?
Ag6 S1 C2 C67A -80(3) 3_666 . . . ?
Ag6 S1 C2 C49A 30(3) 3_666 . . . ?
Ag12 S8 C58 C59 -68.1(11) . . . . ?
Ag12 S8 C58 C57 157.6(12) . . . . ?
Ag12 S5 C25 C26 170.8(10) 3_666 . . . ?
Ag12 S5 C25 C24 -63.3(12) 3_666 . . . ?
Ag12 O25 C60 O26 -24(2) . . . . ?
Ag12 O25 C60 C61 159.0(9) . . . . ?
Ag19 S15 C8 C7 -133.2(19) . . . . ?
Ag19 S15 C8 C9 9(3) . . . . ?
Ag19 S15 C8 C69A 154(5) . . . . ?
Ag19 S15 C8 C23 -85(5) . . . . ?
Ag19 S1 C2 C3 150.3(18) . . . . ?
Ag19 S1 C2 C1 -2(2) . . . . ?
Ag19 S1 C2 C67A 75(3) . . . . ?
Ag19 S1 C2 C49A -175(3) . . . . ?
Ag2 S3 C11 C12 64.9(12) . . . . ?
Ag2 S3 C11 C10 -168.0(13) . . . . ?
Ag2 S15 C8 C7 148.6(18) . . . . ?
Ag2 S15 C8 C9 -70(3) . . . . ?
Ag2 S15 C8 C69A 75(5) . . . . ?
Ag2 S15 C8 C23 -163(5) . . . . ?
Ag2 S2 C5 C6 60.0(18) . . . . ?
Ag2 S2 C5 C4 -63(2) . . . . ?
Ag2 S2 C5 C73A 14(3) . . . . ?
Ag2 S2 C5 C22 -91(2) . . . . ?
Ag22 S9 C01P C025 -145.4(18) . . . . ?
Ag22 S9 C01P C02Q -32.6(18) . . . . ?
Ag22 S9 C01P C02R 2(2) . . . . ?
Ag22 S9 C01P C67 -126(2) . . . . ?
Ag22 S10 C47 C48 -45(3) . . . . ?
Ag22 S10 C47 C46 82(3) . . . . ?
Ag22 S10 C47 C1A 137.0(15) . . . . ?
Ag22 S10 C47 C80A 13.1(15) . . . . ?
Ag22 S14 C17 C18 53.2(19) . . . . ?
Ag22 S14 C17 C16 -177.2(15) . . . . ?
Ag15 S12 C36 C35 24.4(19) . . . . ?
Ag15 S12 C36 C37 -100.0(18) . . . . ?
Ag15 S12 C36 C97A -66(2) . . . . ?
Ag15 S12 C36 C88A 58(2) . . . . ?
Ag15 S6 C33 C34 -164.0(12) . . . . ?
Ag15 S6 C33 C32 71.0(17) . . . . ?
Ag15 O19 C31 N1 161(4) . . . . ?
Ag15 O19 C20A N2A 171(13) . . . . ?
Ag4 S4 C14 C13 42.0(15) . . . . ?
Ag4 S4 C14 C15 168.0(12) . . . . ?
Ag4 S4 C14 C77A 85(3) . . . . ?
Ag4 S4 C14 C86A -105(3) . . . . ?
Ag4 S12 C36 C35 -152.2(18) . . . . ?
Ag4 S12 C36 C37 83.3(18) . . . . ?
Ag4 S12 C36 C97A 117(2) . . . . ?
Ag4 S12 C36 C88A -118(2) . . . . ?
Ag7 S5 C25 C26 -26.5(12) . . . . ?
Ag7 S5 C25 C24 99.4(12) . . . . ?
Ag7 S6 C33 C34 117.2(12) . . . . ?
Ag7 S6 C33 C32 -7.8(19) . . . . ?
Ag7 O17 C28 C27 -171(3) . . . . ?
Ag7 O17 C28 O18 -55(5) . . . . ?
Ag11 S8 C58 C59 24.2(12) . . . . ?
Ag11 S8 C58 C57 -110.1(12) . . . . ?
Ag11 S3 C11 C12 -127.3(11) 3_666 . . . ?
Ag11 S3 C11 C10 -0.2(15) 3_666 . . . ?
Ag11 O25 C60 O26 149.5(16) . . . . ?
Ag11 O25 C60 C61 -28(3) . . . . ?
Ag11 O24 C56 O23 12(6) . . . . ?
Ag11 O24 C56 C55 171.9(11) . . . . ?
Ag10 S3 C11 C12 -45.0(12) 3_666 . . . ?
Ag10 S3 C11 C10 82.1(14) 3_666 . . . ?
Ag10 S7 C50 C51 65.4(15) . . . . ?
Ag10 S7 C50 C49 -72.0(14) . . . . ?
Ag10 O23 C56 O24 -14(5) . . . . ?
Ag10 O23 C56 C55 -174.8(12) . . . . ?
Ag10 O22 C54 N2 156(3) . . . . ?
Ag10 O22A C54A N3 -170(9) . . . . ?
Ag20 S9 C01P C025 -49.0(19) . . . . ?
Ag20 S9 C01P C02Q 63.7(18) . . . . ?
Ag20 S9 C01P C02R 98(2) . . . . ?
Ag20 S9 C01P C67 -30(2) . . . . ?
Ag1 S1 C2 C3 -125.5(19) . . . . ?
Ag1 S1 C2 C1 82.5(18) . . . . ?
Ag1 S1 C2 C67A 159(3) . . . . ?
Ag1 S1 C2 C49A -91(3) . . . . ?
Ag1 S2 C5 C6 -39.5(18) . . . . ?
Ag1 S2 C5 C4 -162(2) . . . . ?
Ag1 S2 C5 C73A -86(3) . . . . ?
Ag1 S2 C5 C22 169(2) . . . . ?
Ag1 S6 C33 C34 -5.8(15) 3_666 . . . ?
Ag1 S6 C33 C32 -130.8(15) 3_666 . . . ?
Ag13 S8 C58 C59 107.4(11) . . . . ?
Ag13 S8 C58 C57 -26.9(13) . . . . ?
Ag13 S7 C50 C51 -20.2(16) . . . . ?
Ag13 S7 C50 C49 -157.6(12) . . . . ?
Ag14 S7 C50 C51 -95.3(14) . . . . ?
Ag14 S7 C50 C49 127.4(14) . . . . ?
Ag14 S10 C47 C48 154(3) . . . . ?
Ag14 S10 C47 C46 -79(3) . . . . ?
Ag14 S11 C42 C41 175.8(17) . . . . ?
Ag14 S11 C42 C43 -44(2) . . . . ?
Ag23 S10 C47 C48 -128(3) . . . . ?
Ag23 S10 C47 C46 -1(3) . . . . ?
Ag23 S13 C39 C40 43(2) . . . . ?
Ag23 S13 C39 C38 -67(2) . . . . ?
Ag5 S5 C25 C26 -106.2(11) . . . . ?
Ag5 S5 C25 C24 19.7(13) . . . . ?
Ag5 S12 C36 C35 120.6(18) . . . . ?
Ag5 S12 C36 C37 -3.8(19) . . . . ?
Ag5 S12 C36 C97A 30(2) . . . . ?
Ag5 S12 C36 C88A 155(2) . . . . ?
Ag5 O26 C60 O25 40(3) 3_666 . . . ?
Ag5 O26 C60 C61 -142.5(13) 3_666 . . . ?
Ag8 S6 C33 C34 -85.7(14) . . . . ?
Ag8 S6 C33 C32 149.3(16) . . . . ?
Ag8 S11 C42 C41 -34(2) . . . . ?
Ag8 S11 C42 C43 107(2) . . . . ?
Ag8 O20 C45 O21 -4(4) . . . . ?
Ag8 O20 C45 C44 175.1(12) . . . . ?
Ag18 S15 C8 C7 -52(2) . . . . ?
Ag18 S15 C8 C9 90(2) . . . . ?
Ag18 S14 C17 C18 -117.0(16) . . . . ?
Ag18 S14 C17 C16 13(2) . . . . ?
V3 V1 O3 Ag6 -106.3(3) 3_666 . . . ?
V3 V1 O3 V4 55.2(3) 3_666 . . . ?
V3 V1 O10 V5 -0.1(4) 3_666 . . . ?
V3 V5 O10 V1 -2.1(4) . . . . ?
V3 V5 O11 Ag14 -160.3(2) . . . . ?
V3 V5 O11 V2 54.8(2) . . . . ?
V4 V2 O2 V1 84.3(3) 3_666 . . . ?
V4 V2 O11 Ag14 130.80(19) 3_666 . . . ?
V4 V2 O11 V5 -86.8(3) 3_666 . . . ?
V4 V1 O3 Ag6 -161.5(5) . . . . ?
V4 V1 O10 V5 47.3(2) . . . . ?
V4 V5 O10 V1 -47.3(2) . . . . ?
V4 V5 O11 Ag14 156.09(13) . . . . ?
V4 V5 O11 V2 11.3(4) . . . . ?
Ag16 S12 C36 C35 -62.1(19) . . . . ?
Ag16 S12 C36 C37 173.4(17) . . . . ?
Ag16 S11 C42 C41 58(2) . . . . ?
Ag16 S11 C42 C43 -161.1(19) . . . . ?
Ag16 S13 C39 C40 143.2(19) . . . . ?
Ag16 S13 C39 C38 34(2) . . . . ?
V2 V4 O3 Ag6 74.7(3) 3_666 . . . ?
V2 V4 O3 V1 -85.2(3) 3_666 . . . ?
V2 V4 O12 V5 84.6(3) 3_666 . . . ?
V2 V1 O3 Ag6 -150.41(15) . . . . ?
V2 V1 O3 V4 11.1(4) . . . . ?
V2 V1 O10 V5 -45.5(3) . . . . ?
V2 V5 O10 V1 46.0(3) . . . . ?
V2 V5 O11 Ag14 144.8(4) . . . . ?
V1 V3 O8 V4 -142.8(2) 3_666 . . . ?
V1 V3 O8 V2 -32.6(2) 3_666 . . 3_666 ?
V1 V3 O13 V5 177.39(12) 3_666 . . . ?
V1 V3 O9 Ag12 157.7(4) 3_666 . . . ?
V1 V4 O3 Ag6 159.9(6) . . . . ?
V1 V4 O12 V5 -38.9(2) . . . . ?
V1 V2 O11 Ag14 -104.7(3) . . . . ?
V1 V2 O11 V5 37.6(2) . . . . ?
V1 V5 O11 Ag14 106.2(2) . . . . ?
V1 V5 O11 V2 -38.6(2) . . . . ?
Ag9 S7 C50 C51 -179.7(12) . . . . ?
Ag9 S7 C50 C49 42.9(16) . . . . ?
Ag9 S2 C5 C6 -165.1(16) 3_666 . . . ?
Ag9 S2 C5 C4 72(2) 3_666 . . . ?
Ag9 S11 C42 C41 -104.1(18) . . . . ?
Ag9 S11 C42 C43 37(2) . . . . ?
Ag9 O21 C45 O20 -13(4) . . . . ?
Ag9 O21 C45 C44 168.6(12) . . . . ?
V5 V3 O8 V4 31.9(2) . . . . ?
V5 V3 O8 V2 142.1(2) . . . 3_666 ?
V5 V3 O9 Ag12 -19.7(5) . . . . ?
V5 V3 O9 V1 -177.31(12) . . . 3_666 ?
V5 V4 O3 Ag6 -163.0(3) . . . . ?
V5 V4 O3 V1 37.2(3) . . . . ?
V5 V2 O2 V1 -40.4(3) . . . . ?
V5 V2 O11 Ag14 -142.4(5) . . . . ?
V5 V1 O3 Ag6 160.4(2) . . . . ?
V5 V1 O3 V4 -38.1(3) . . . . ?
Ag17 S4 C14 C13 -62.4(16) . . . . ?
Ag17 S4 C14 C15 63.6(14) . . . . ?
Ag17 S14 C17 C18 167.9(15) . . . . ?
Ag17 S14 C17 C16 -62.4(19) . . . . ?
O5 V3 O8 V4 -15.3(2) . . . . ?
O5 V3 O8 V4 -95.3(3) 3_666 . . . ?
O5 V3 O8 V2 14.9(2) 3_666 . . 3_666 ?
O5 V3 O8 V2 94.9(2) . . . 3_666 ?
O5 V3 O13 V5 -1.6(2) . . . . ?
O5 V3 O13 V5 -3.7(11) 3_666 . . . ?
O5 V3 O9 Ag12 159.3(3) 3_666 . . . ?
O5 V3 O9 Ag12 159.5(8) . . . . ?
O5 V3 O9 V1 1.6(2) 3_666 . . 3_666 ?
O5 V3 O9 V1 1.8(11) . . . 3_666 ?
O5 V4 O3 Ag6 149.5(3) . . . . ?
O5 V4 O3 V1 -10.4(3) . . . . ?
O5 V4 O12 V5 8.9(3) . . . . ?
O5 V2 O2 V1 7.7(3) . . . . ?
O5 V2 O11 Ag14 -152.5(3) . . . . ?
O5 V2 O11 V5 -10.2(3) . . . . ?
O5 V1 O3 Ag6 -151.3(3) . . . . ?
O5 V1 O3 V4 10.2(3) . . . . ?
O5 V1 O10 V5 0.5(3) . . . . ?
O5 V5 O10 V1 -0.5(3) . . . . ?
O5 V5 O11 Ag14 154.8(3) . . . . ?
O5 V5 O11 V2 10.0(3) . . . . ?
O8 V3 O13 V5 -81.5(3) . . . . ?
O8 V3 O9 Ag12 -121.0(3) . . . . ?
O8 V3 O9 V1 81.3(3) . . . 3_666 ?
O8 V4 O3 Ag6 125.3(4) . . . . ?
O8 V4 O3 V1 -34.6(7) . . . . ?
O8 V4 O12 V5 84.3(3) . . . . ?
O8 V2 O2 V1 83.5(3) 3_666 . . . ?
O8 V2 O11 Ag14 -177.5(4) 3_666 . . . ?
O8 V2 O11 V5 -35.1(7) 3_666 . . . ?
O13 V3 O8 V4 71.0(3) . . . . ?
O13 V3 O8 V2 -178.8(3) . . . 3_666 ?
O13 V3 O9 Ag12 -21.3(3) . . . . ?
O13 V3 O9 V1 -178.9(2) . . . 3_666 ?
O13 V5 O10 V1 -8.1(8) . . . . ?
O13 V5 O11 Ag14 -129.3(3) . . . . ?
O13 V5 O11 V2 85.8(3) . . . . ?
O7 V3 O8 V4 -55.2(6) . . . . ?
O7 V3 O8 V2 55.0(6) . . . 3_666 ?
O7 V3 O13 V5 78.2(3) . . . . ?
O7 V3 O9 Ag12 79.3(3) . . . . ?
O7 V3 O9 V1 -78.4(3) . . . 3_666 ?
O7 V4 O3 Ag6 74.0(3) 3_666 . . . ?
O7 V4 O3 V1 -85.8(3) 3_666 . . . ?
O7 V4 O12 V5 27.7(7) 3_666 . . . ?
O7 V2 O2 V1 25.6(8) . . . . ?
O7 V2 O11 Ag14 131.4(3) . . . . ?
O7 V2 O11 V5 -86.2(3) . . . . ?
O2 V2 O11 Ag14 -72.0(3) . . . . ?
O2 V2 O11 V5 70.3(3) . . . . ?
O2 V1 O3 Ag6 -136.0(5) . . . . ?
O2 V1 O3 V4 25.5(8) . . . . ?
O2 V1 O10 V5 -76.7(3) . . . . ?
O9 V3 O8 V4 178.7(3) . . . . ?
O9 V3 O8 V2 -71.1(3) . . . 3_666 ?
O9 V3 O13 V5 178.6(2) . . . . ?
O9 V1 O3 Ag6 -75.1(3) 3_666 . . . ?
O9 V1 O3 V4 86.4(3) 3_666 . . . ?
O9 V1 O10 V5 -4.4(8) 3_666 . . . ?
O3 V4 O12 V5 -69.6(3) . . . . ?
O3 V1 O10 V5 78.3(3) . . . . ?
O10 V1 O3 Ag6 127.0(3) . . . . ?
O10 V1 O3 V4 -71.5(3) . . . . ?
O10 V5 O11 Ag14 72.8(3) . . . . ?
O10 V5 O11 V2 -72.0(3) . . . . ?
O6 V4 O3 Ag6 -25.0(4) . . . . ?
O6 V4 O3 V1 175.2(3) . . . . ?
O6 V4 O12 V5 -174.3(3) . . . . ?
O1 V1 O3 Ag6 22.1(4) . . . . ?
O1 V1 O3 V4 -176.4(3) . . . . ?
O1 V1 O10 V5 -177.9(3) . . . . ?
O12 V4 O3 Ag6 -130.4(3) . . . . ?
O12 V4 O3 V1 69.7(3) . . . . ?
O12 V5 O10 V1 -78.7(3) . . . . ?
O12 V5 O11 Ag14 174.5(5) . . . . ?
O12 V5 O11 V2 29.7(7) . . . . ?
O4 V2 O2 V1 -176.9(3) . . . . ?
O4 V2 O11 Ag14 33.5(4) . . . . ?
O4 V2 O11 V5 175.9(3) . . . . ?
O11 V2 O2 V1 -72.4(3) . . . . ?
O11 V5 O10 V1 77.9(3) . . . . ?
O14 V5 O10 V1 179.5(3) . . . . ?
O14 V5 O11 Ag14 -32.4(3) . . . . ?
O14 V5 O11 V2 -177.2(3) . . . . ?
O25 C60 C61 C66 169.0(11) . . . . ?
O25 C60 C61 C62 -10.3(17) . . . . ?
O21 C45 C44 F9 -43(3) . . . . ?
O21 C45 C44 F8 71(3) . . . . ?
O21 C45 C44 F7 -159(3) . . . . ?
O20 C45 C44 F9 138.3(18) . . . . ?
O20 C45 C44 F8 -107.6(19) . . . . ?
O20 C45 C44 F7 22(2) . . . . ?
O26 C60 C61 C66 -8.5(18) . . . . ?
O26 C60 C61 C62 172.3(12) . . . . ?
C60 C61 C66 C65 -179.2(12) . . . . ?
C60 C61 C62 C63 179.3(12) . . . . ?
C44 C45 O27 Ag26 -145(9) . . . . ?
C61 C66 C65 C64 0.0 . . . . ?
C66 C61 C62 C63 0.0 . . . . ?
C66 C65 C64 C63 0.0 . . . . ?
C65 C64 C63 C62 0.0 . . . . ?
C64 C63 C62 C61 0.0 . . . . ?
C62 C61 C66 C65 0.0 . . . . ?
Ag24 S10 C47 C1A 21.1(17) . . . . ?
Ag24 S10 C47 C80A -102.8(14) . . . . ?
Ag24 S11 C42 C56A 103(3) . . . . ?
Ag24 S11 C42 C63A -28(3) . . . . ?
Ag25 S8 C58 C59 131.0(10) . . . . ?
Ag25 S8 C58 C57 -3.3(13) . . . . ?
Ag25 S7 C50 C51 -43.8(15) . . . . ?
Ag25 S7 C50 C49 178.9(13) . . . . ?
Ag25 S10 C47 C1A -84.4(16) . . . . ?
Ag25 S10 C47 C80A 151.7(13) . . . . ?
Ag0R S7 C50 C51 154.4(13) . . . . ?
Ag0R S7 C50 C49 17.1(17) . . . . ?
Ag0R S2 C5 C73A 127(3) 3_666 . . . ?
Ag0R S2 C5 C22 22(2) 3_666 . . . ?
O24 C56 C55 F11 86(3) . . . . ?
O24 C56 C55 F12 -30(3) . . . . ?
O24 C56 C55 F10 -150(3) . . . . ?
O23 C56 C55 F11 -107(3) . . . . ?
O23 C56 C55 F12 136(3) . . . . ?
O23 C56 C55 F10 17(4) . . . . ?
O17 C28 C27 F4 -154(4) . . . . ?
O17 C28 C27 F5 -42(4) . . . . ?
O17 C28 C27 F6 77(4) . . . . ?
O17 C28 O18 Ag15 34(4) . . . . ?
O16 C20 C19 F3 -130(3) . . . . ?
O16 C20 C19 F2 120(3) . . . . ?
O16 C20 C19 F1 -10(4) . . . . ?
O15 C20 O16 Ag20 10(4) . . . . ?
O15 C20 C19 F3 44(3) . . . . ?
O15 C20 C19 F2 -66(3) . . . . ?
O15 C20 C19 F1 165(3) . . . . ?
C19 C20 O16 Ag20 -176(2) . . . . ?
C19 C20 O11A Ag0L 176(4) . . . . ?
C19 C20 O12A Ag20 176(3) . . . . ?
C27 C28 O18 Ag15 163(2) . . . . ?
Ag27 S7 C50 C51 -125.6(13) . . . . ?
Ag27 S7 C50 C49 97.0(15) . . . . ?
Ag27 S11 C42 C56A 177(3) . . . . ?
Ag27 S11 C42 C63A 45(3) . . . . ?
O18 C28 C27 F4 93(3) . . . . ?
O18 C28 C27 F5 -155(2) . . . . ?
O18 C28 C27 F6 -36(3) . . . . ?
O10A C28 C27 F20A 170(3) . . . . ?
O10A C28 C27 F16A 41(4) . . . . ?
O10A C28 C27 F14A -76(3) . . . . ?
O20A C28 C27 F20A 42(4) . . . . ?
O20A C28 C27 F16A -87(4) . . . . ?
O20A C28 C27 F14A 156(3) . . . . ?
Ag26 S2 C5 C73A -154(3) 3_666 . . . ?
Ag26 S2 C5 C22 101(2) 3_666 . . . ?
Ag26 S6 C33 C34 -71.3(15) . . . . ?
Ag26 S6 C33 C32 163.7(17) . . . . ?
Ag26 S11 C42 C56A -85(3) . . . . ?
Ag26 S11 C42 C63A 144(3) . . . . ?
O11A C20 C19 F3 -167(3) . . . . ?
O11A C20 C19 F2 84(3) . . . . ?
O11A C20 C19 F1 -46(4) . . . . ?
O11A C20 O12A Ag20 19(6) . . . . ?
O12A C20 C19 F3 34(6) . . . . ?
O12A C20 C19 F2 -76(6) . . . . ?
O12A C20 C19 F1 154(5) . . . . ?
O12A C20 O11A Ag0L -18(6) . . . . ?
C55 C56 O4A Ag10 158(3) . . . . ?
O3A C56 C55 F1A 172(7) . . . . ?
O3A C56 C55 F3A 56(7) . . . . ?
O3A C56 C55 F4A -73(7) . . . . ?
O3A C56 O4A Ag10 11(11) . . . . ?
O4A C56 C55 F1A 26(8) . . . . ?
O4A C56 C55 F3A -90(8) . . . . ?
O4A C56 C55 F4A 142(8) . . . . ?
O19 C20A N2A C25A -117(20) . . . . ?
O19 C20A N2A C24A 53(34) . . . . ?
C30 N1 C31 O19 -6(8) . . . . ?
C29 N1 C31 O19 169(6) . . . . ?
Ag0O S12 C36 C97A -166(2) . . . . ?
Ag0O S12 C36 C88A -41(2) . . . . ?
Ag0O S11 C42 C56A 39(3) . . . . ?
Ag0O S11 C42 C63A -93(3) . . . . ?
Ag0O S13 C39 C21 53(5) . . . . ?
Ag0O S13 C39 C96A -171(4) . . . . ?
Ag0T S4 C14 C77A -5(3) . . . . ?
Ag0T S4 C14 C86A 165(3) . . . . ?
Ag0T S14 C17 C18 155.4(16) . . . . ?
Ag0T S14 C17 C16 -75.0(18) . . . . ?
Ag0T S13 C39 C21 -139(5) . . . . ?
Ag0T S13 C39 C96A -3(4) . . . . ?
Ag0L S15 C8 C69A -130(5) . . . . ?
Ag0L S15 C8 C23 -8(5) . . . . ?
Ag0L S14 C17 C18 -106.2(16) . . . . ?
Ag0L S14 C17 C16 23.4(19) . . . . ?
C53 N2 C54 O22 -176(3) . . . . ?
C52 N2 C54 O22 8(6) . . . . ?
O27 C45 C44 F0 -16(6) . . . . ?
O27 C45 C44 F01Y -133(6) . . . . ?
O27 C45 C44 F01V 105(6) . . . . ?
O21A C45 C44 F0 160(7) . . . . ?
O21A C45 C44 F01Y 43(8) . . . . ?
O21A C45 C44 F01V -79(7) . . . . ?
O21A C45 O27 Ag26 39(15) . . . . ?
C53A N3 C54A O22A 179(2) . . . . ?
C52A N3 C54A O22A -1(4) . . . . ?
